data_4132606
loop_
_publ_author_name
'Roberts, Derrick A.'
'Pilgrim, Ben S.'
'Sirvinskaite, Giedre'
'Ronson, Tanya K.'
'Nitschke, Jonathan R.'

_publ_section_title
;
 Covalent Post-assembly Modification Triggers Multiple Structural
 Transformations of a Tetrazine-Edged Fe<sub>4</sub>L<sub>6</sub>
 Tetrahedron.
;
_journal_issue 30
_journal_name_full 'Journal of the American Chemical Society'
_journal_page_first 9616
_journal_page_last 9623
_journal_paper_doi 10.1021/jacs.8b05082
_journal_volume 140
_journal_year 2018
_chemical_formula_moiety 'C408 H336 F24 Fe8 N72, 3(C16 H36 N), 19(F6 P), 27(C6 H6), 11(C2 H3 N)'
_chemical_formula_sum 'C640 H639 F138 Fe8 N86 P19'
_chemical_formula_weight 13192.56
_space_group_crystal_system monoclinic
_space_group_IT_number 15
_space_group_name_Hall '-C 2yc'
_space_group_name_H-M_alt 'C 1 2/c 1'
_atom_sites_solution_hydrogens mixed
_audit_creation_method SHELXL-2014/6
_cell_angle_alpha 90
_cell_angle_beta 96.856(2)
_cell_angle_gamma 90
_cell_formula_units_Z 4
_cell_length_a 49.486(10)
_cell_length_b 28.207(6)
_cell_length_c 48.662(9)
_cell_measurement_reflns_used 9011
_cell_measurement_temperature 100(2)
_cell_measurement_theta_max 37.431
_cell_measurement_theta_min 4.426
_cell_volume 67439(2)
_computing_cell_refinement
;
'Bruker SAINT' 
;
_computing_data_collection
;
CrystalClear-SM Expert 2.0 r5 (Rigaku, 2010)
;
_computing_data_reduction
;
'Bruker SAINT' 
;
_computing_structure_refinement 'SHELXL-2014/6 (Sheldrick, 2014)'
_computing_structure_solution 'SUPERFLIP (Palatinus & Chapuis, 2007)'
_diffrn_ambient_temperature 100(2)
_diffrn_detector_area_resol_mean 0
_diffrn_measured_fraction_theta_full 0.989
_diffrn_measured_fraction_theta_max 0.989
_diffrn_measurement_device_type 'Rigaku Saturn 724+ detector on Crystal Logic diffractometer'
_diffrn_measurement_method '\w  scans'
_diffrn_radiation_monochromator 'silicon double crystal'
_diffrn_radiation_source 'Diamond beamline I19'
_diffrn_radiation_type synchrotron
_diffrn_radiation_wavelength 0.6889
_diffrn_reflns_av_R_equivalents 0.0956
_diffrn_reflns_av_unetI/netI 0.0463
_diffrn_reflns_Laue_measured_fraction_full 0.989
_diffrn_reflns_Laue_measured_fraction_max 0.989
_diffrn_reflns_limit_h_max 52
_diffrn_reflns_limit_h_min -50
_diffrn_reflns_limit_k_max 29
_diffrn_reflns_limit_k_min -29
_diffrn_reflns_limit_l_max 41
_diffrn_reflns_limit_l_min -50
_diffrn_reflns_number 257100
_diffrn_reflns_point_group_measured_fraction_full 0.989
_diffrn_reflns_point_group_measured_fraction_max 0.989
_diffrn_reflns_theta_full 21.350
_diffrn_reflns_theta_max 21.351
_diffrn_reflns_theta_min 0.803
_exptl_absorpt_coefficient_mu 0.310
_exptl_absorpt_correction_T_max 0.7446
_exptl_absorpt_correction_T_min 0.6417
_exptl_absorpt_correction_type multi-scan
_exptl_absorpt_process_details SADABS
_exptl_crystal_colour purple
_exptl_crystal_density_diffrn 1.299
_exptl_crystal_description block
_exptl_crystal_F_000 27264
_exptl_crystal_size_max 0.030
_exptl_crystal_size_mid 0.020
_exptl_crystal_size_min 0.020
_refine_diff_density_max 1.463
_refine_diff_density_min -1.107
_refine_diff_density_rms 0.133
_refine_ls_extinction_method none
_refine_ls_goodness_of_fit_ref 1.236
_refine_ls_hydrogen_treatment constr
_refine_ls_matrix_type full
_refine_ls_number_parameters 3858
_refine_ls_number_reflns 41237
_refine_ls_number_restraints 8532
_refine_ls_restrained_S_all 1.276
_refine_ls_R_factor_all 0.1679
_refine_ls_R_factor_gt 0.1279
_refine_ls_shift/su_max 0.002
_refine_ls_shift/su_mean 0.000
_refine_ls_structure_factor_coef Fsqd
_refine_ls_weighting_details 'w=1/[\s^2^(Fo^2^)+(0.2000P)^2^+350.0000P] where P=(Fo^2^+2Fc^2^)/3'
_refine_ls_weighting_scheme calc
_refine_ls_wR_factor_gt 0.3491
_refine_ls_wR_factor_ref 0.3932
_reflns_Friedel_coverage 0.000
_reflns_number_gt 28648
_reflns_number_total 41237
_reflns_threshold_expression 'I > 2\s(I)'
_cod_data_source_file ja8b05082_si_003.cif
_cod_data_source_block bsp325_sq
_cod_original_cell_volume 67437(23)
_cod_original_sg_symbol_H-M 'C 2/c'
_cod_database_code 4132606
_shelx_space_group_comment
;
The symmetry employed for this shelxl refinement is uniquely defined
by the following loop, which should always be used as a source of
symmetry information in preference to the above space-group names.
They are only intended as comments.
;
_shelx_estimated_absorpt_t_min 0.991
_shelx_estimated_absorpt_t_max 0.994
_shelxl_version_number 2014/6

loop_
_space_group_symop_operation_xyz
'x, y, z'
'-x, y, -z+1/2'
'x+1/2, y+1/2, z'
'-x+1/2, y+1/2, -z+1/2'
'-x, -y, -z'
'x, -y, z-1/2'
'-x+1/2, -y+1/2, -z'
'x+1/2, -y+1/2, z-1/2'

loop_
_atom_site_label
_atom_site_type_symbol
_atom_site_fract_x
_atom_site_fract_y
_atom_site_fract_z
_atom_site_U_iso_or_equiv
_atom_site_adp_type
_atom_site_occupancy
_atom_site_site_symmetry_order
_atom_site_calc_flag
_atom_site_refinement_flags_posn
_atom_site_refinement_flags_adp
_atom_site_refinement_flags_occupancy
_atom_site_disorder_assembly
_atom_site_disorder_group
Fe1 Fe 0.66623(2) 0.46031(4) 0.14600(2) 0.0549(3) Uani 1 1 d . . . . .
Fe2 Fe 0.59436(2) 0.67656(4) 0.33162(3) 0.0611(4) Uani 1 1 d . . . . .
Fe3 Fe 0.55333(3) 0.31343(4) 0.44324(3) 0.0614(4) Uani 1 1 d . . . . .
Fe4 Fe 0.61454(3) 0.11226(4) 0.25020(3) 0.0592(3) Uani 1 1 d . . . . .
F1B F 0.68484(16) -0.0106(2) 0.15611(14) 0.114(2) Uani 1 1 d D U . . .
F2B F 0.48128(15) 0.4493(2) 0.52193(14) 0.111(2) Uani 1 1 d D U . . .
N1B N 0.63631(14) 0.0554(2) 0.24485(14) 0.0629(16) Uani 1 1 d D U . . .
N2B N 0.61582(13) 0.08535(19) 0.28742(13) 0.0603(16) Uani 1 1 d D U . . .
N3B N 0.54046(14) 0.2521(2) 0.42710(15) 0.0730(19) Uani 1 1 d D U . . .
N4B N 0.51489(16) 0.3150(2) 0.45129(15) 0.0713(19) Uani 1 1 d D U . . .
N5B N 0.56563(17) 0.1151(3) 0.34641(18) 0.086(2) Uani 1 1 d D U . . .
N6B N 0.55097(18) 0.1387(3) 0.36325(19) 0.093(2) Uani 1 1 d D U . . .
C1B C 0.64873(15) 0.0414(3) 0.22128(15) 0.0666(19) Uani 1 1 d D U . . .
C2B C 0.63299(18) 0.0228(4) 0.19821(19) 0.096(3) Uani 1 1 d D U . . .
H2B H 0.6137 0.0219 0.1977 0.115 Uiso 1 1 calc R U . . .
C3B C 0.6451(2) 0.0058(4) 0.1760(2) 0.104(3) Uani 1 1 d D U . . .
H3B H 0.6344 -0.0066 0.1601 0.124 Uiso 1 1 calc R U . . .
C4B C 0.6727(2) 0.0072(3) 0.17751(18) 0.089(3) Uani 1 1 d D U . . .
C5B C 0.68899(18) 0.0264(3) 0.19932(17) 0.079(2) Uani 1 1 d D U . . .
H5B H 0.7082 0.0276 0.1994 0.095 Uiso 1 1 calc R U . . .
C6B C 0.67673(15) 0.0439(3) 0.22134(17) 0.067(2) Uani 1 1 d D U . . .
H6B H 0.6876 0.0578 0.2366 0.080 Uiso 1 1 calc R U . . .
C7B C 0.63975(17) 0.0271(3) 0.26540(15) 0.066(2) Uani 1 1 d D U . . .
H7B H 0.6496 -0.0017 0.2648 0.080 Uiso 1 1 calc R U . . .
C8B C 0.62755(16) 0.0421(2) 0.29004(14) 0.068(2) Uani 1 1 d D U . . .
C9B C 0.6276(2) 0.0146(3) 0.31342(17) 0.094(3) Uani 1 1 d D U . . .
H9B H 0.6354 -0.0162 0.3143 0.112 Uiso 1 1 calc R U . . .
C10B C 0.6158(2) 0.0328(3) 0.33548(18) 0.094(3) Uani 1 1 d D U . . .
H10B H 0.6154 0.0145 0.3518 0.113 Uiso 1 1 calc R U . . .
C11B C 0.60470(17) 0.0780(2) 0.33368(14) 0.073(2) Uani 1 1 d D U . . .
C12B C 0.60523(16) 0.1024(2) 0.30901(15) 0.0620(19) Uani 1 1 d D U . . .
H12B H 0.5975 0.1333 0.3076 0.074 Uiso 1 1 calc R U . . .
C13B C 0.59058(18) 0.0998(3) 0.35590(15) 0.081(2) Uani 1 1 d D U . . .
C14B C 0.60247(18) 0.1047(3) 0.38331(16) 0.091(2) Uani 1 1 d D U . . .
C15B C 0.58638(18) 0.1277(3) 0.40102(16) 0.095(2) Uani 1 1 d D U . . .
C16B C 0.56140(17) 0.1457(3) 0.38913(19) 0.089(2) Uani 1 1 d D U . . .
C17B C 0.55512(19) 0.2201(2) 0.41511(19) 0.080(2) Uani 1 1 d D U . . .
H17B H 0.5738 0.2266 0.4140 0.096 Uiso 1 1 calc R U . . .
C18B C 0.54432(17) 0.1778(3) 0.40417(19) 0.095(3) Uani 1 1 d D U . . .
C19B C 0.51691(19) 0.1686(3) 0.4056(3) 0.113(3) Uani 1 1 d D U . . .
H19B H 0.5088 0.1402 0.3981 0.136 Uiso 1 1 calc R U . . .
C20B C 0.50149(19) 0.2015(3) 0.4183(2) 0.109(3) Uani 1 1 d D U . . .
H20B H 0.4828 0.1959 0.4197 0.131 Uiso 1 1 calc R U . . .
C21B C 0.51395(16) 0.2424(3) 0.42869(19) 0.087(3) Uani 1 1 d D U . . .
C22B C 0.50051(19) 0.2794(3) 0.4432(2) 0.084(3) Uani 1 1 d D U . . .
H22B H 0.4820 0.2769 0.4465 0.101 Uiso 1 1 calc DR U . . .
C23B C 0.50435(16) 0.3495(2) 0.46854(15) 0.069(2) Uani 1 1 d D U . . .
C24B C 0.4989(2) 0.3359(3) 0.49487(17) 0.083(3) Uani 1 1 d D U . . .
H24B H 0.5006 0.3036 0.5004 0.100 Uiso 1 1 calc R U . . .
C25B C 0.4908(2) 0.3697(3) 0.51289(19) 0.089(3) Uani 1 1 d D U . . .
H25B H 0.4869 0.3611 0.5309 0.107 Uiso 1 1 calc R U . . .
C26B C 0.48875(19) 0.4154(3) 0.50416(18) 0.084(2) Uani 1 1 d D U . . .
C27B C 0.49336(18) 0.4298(3) 0.47830(17) 0.076(2) Uani 1 1 d D U . . .
H27B H 0.4913 0.4622 0.4730 0.092 Uiso 1 1 calc R U . . .
C28B C 0.50105(17) 0.3964(2) 0.46015(17) 0.068(2) Uani 1 1 d D U . . .
H28B H 0.5041 0.4053 0.4419 0.081 Uiso 1 1 calc R U . . .
C29B C 0.6312(2) 0.0889(4) 0.3931(3) 0.121(3) Uani 1 1 d D U . . .
H29A H 0.6395 0.1122 0.4068 0.145 Uiso 1 1 calc R U . . .
H29B H 0.6418 0.0893 0.3772 0.145 Uiso 1 1 calc R U . . .
C30B C 0.6336(4) 0.0391(5) 0.4065(3) 0.151(4) Uani 1 1 d D U . . .
H3AM H 0.6530 0.0294 0.4082 0.181 Uiso 1 1 calc R U . . .
H3UB H 0.6232 0.0164 0.3938 0.181 Uiso 1 1 calc R U . . .
C31B C 0.6233(4) 0.0350(6) 0.4358(4) 0.168(5) Uani 1 1 d D U . . .
H3AA H 0.6296 0.0045 0.4444 0.201 Uiso 1 1 calc R U . . .
H3SB H 0.6316 0.0608 0.4478 0.201 Uiso 1 1 calc R U . . .
C32B C 0.5926(4) 0.0379(5) 0.4348(4) 0.164(5) Uani 1 1 d D U . . .
H3LA H 0.5860 0.0118 0.4458 0.197 Uiso 1 1 calc R U . . .
H3ZB H 0.5842 0.0344 0.4154 0.197 Uiso 1 1 calc R U . . .
C33B C 0.5841(4) 0.0862(4) 0.4464(3) 0.149(4) Uani 1 1 d D U . . .
H33A H 0.5640 0.0880 0.4445 0.179 Uiso 1 1 calc R U . . .
H33B H 0.5908 0.0877 0.4664 0.179 Uiso 1 1 calc R U . . .
C34B C 0.5951(3) 0.1294(4) 0.43184(17) 0.123(3) Uani 1 1 d D U . . .
H34A H 0.5882 0.1589 0.4396 0.147 Uiso 1 1 calc R U . . .
H34B H 0.6152 0.1298 0.4353 0.147 Uiso 1 1 calc R U . . .
F1C F 0.73247(13) 0.6685(2) 0.11625(13) 0.0998(19) Uani 1 1 d D U . . .
N1C N 0.69782(13) 0.4844(2) 0.12862(14) 0.0601(16) Uani 1 1 d D U . . .
N2C N 0.68334(11) 0.3994(2) 0.13864(12) 0.0556(15) Uani 1 1 d D U . . .
N3C N 0.61155(13) 0.1305(2) 0.21094(13) 0.0623(16) Uani 1 1 d D U . . .
N4C N 0.58027(16) 0.0778(2) 0.23607(16) 0.0730(19) Uani 1 1 d D U . . .
N5C N 0.64608(12) 0.2729(2) 0.13839(14) 0.0576(15) Uani 1 1 d D U . . .
N6C N 0.63148(13) 0.2374(2) 0.14689(14) 0.0587(16) Uani 1 1 d D U . . .
C1C C 0.70661(14) 0.5319(2) 0.12612(16) 0.0634(19) Uani 1 1 d D U . . .
C2C C 0.73144(17) 0.5464(3) 0.1397(2) 0.087(3) Uani 1 1 d D U . . .
H2C H 0.7424 0.5248 0.1512 0.104 Uiso 1 1 calc R U . . .
C3C C 0.74014(19) 0.5924(3) 0.1365(2) 0.096(3) Uani 1 1 d D U . . .
H3C H 0.7570 0.6028 0.1459 0.115 Uiso 1 1 calc R U . . .
C4C C 0.72415(18) 0.6230(3) 0.11960(19) 0.082(2) Uani 1 1 d D U . . .
C5C C 0.69993(18) 0.6090(3) 0.1055(2) 0.082(3) Uani 1 1 d D U . . .
H5C H 0.6894 0.6302 0.0934 0.099 Uiso 1 1 calc R U . . .
C6C C 0.69115(17) 0.5633(3) 0.10926(18) 0.076(2) Uani 1 1 d D U . . .
H6C H 0.6741 0.5534 0.1000 0.091 Uiso 1 1 calc R U . . .
C7C C 0.71206(16) 0.4519(2) 0.11837(17) 0.0640(19) Uani 1 1 d D U . . .
H7C H 0.7270 0.4594 0.1085 0.077 Uiso 1 1 calc R U . . .
C8C C 0.70388(13) 0.4029(2) 0.12280(15) 0.0605(18) Uani 1 1 d D U . . .
C9C C 0.71622(15) 0.3638(2) 0.11229(17) 0.068(2) Uani 1 1 d D U . . .
H9C H 0.7307 0.3675 0.1013 0.081 Uiso 1 1 calc R U . . .
C10C C 0.70685(15) 0.3191(3) 0.11820(17) 0.066(2) Uani 1 1 d D U . . .
H10C H 0.7146 0.2916 0.1109 0.079 Uiso 1 1 calc R U . . .
C11C C 0.68608(13) 0.3146(2) 0.13492(14) 0.0570(17) Uani 1 1 d D U . . .
C12C C 0.67516(14) 0.3562(2) 0.14458(15) 0.0540(17) Uani 1 1 d D U . . .
H12C H 0.6610 0.3534 0.1561 0.065 Uiso 1 1 calc R U . . .
C13C C 0.67368(13) 0.2691(2) 0.14164(15) 0.0570(17) Uani 1 1 d D U . . .
C14C C 0.68786(12) 0.2287(2) 0.15182(15) 0.0614(18) Uani 1 1 d D U . . .
C15C C 0.67225(13) 0.1914(2) 0.16035(15) 0.0606(17) Uani 1 1 d D U . . .
C16C C 0.64397(13) 0.1992(2) 0.15811(15) 0.0596(17) Uani 1 1 d D U . . .
C17C C 0.62866(15) 0.1565(2) 0.19800(14) 0.0583(18) Uani 1 1 d D U . . .
H17C H 0.6444 0.1689 0.2087 0.070 Uiso 1 1 calc R U . . .
C18C C 0.62494(13) 0.1665(2) 0.16994(14) 0.0624(18) Uani 1 1 d D U . . .
C19C C 0.60204(16) 0.1482(3) 0.15399(16) 0.077(2) Uani 1 1 d D U . . .
H19C H 0.5991 0.1539 0.1346 0.092 Uiso 1 1 calc R U . . .
C20C C 0.58358(18) 0.1217(3) 0.16686(16) 0.088(3) Uani 1 1 d D U . . .
H20C H 0.5675 0.1094 0.1567 0.106 Uiso 1 1 calc R U . . .
C21C C 0.58932(16) 0.1135(3) 0.19507(15) 0.079(2) Uani 1 1 d D U . . .
C22C C 0.5722(2) 0.0839(3) 0.21039(19) 0.088(3) Uani 1 1 d D U . . .
H22C H 0.5559 0.0699 0.2018 0.105 Uiso 1 1 calc R U . . .
F2C F 0.5242(3) -0.0526(4) 0.2906(2) 0.110(3) Uiso 0.599(7) 1 d D U P A -1
C23C C 0.5666(3) 0.0436(4) 0.2502(2) 0.079(3) Uiso 0.599(7) 1 d D U P A -1
C24C C 0.5641(3) -0.0029(4) 0.2405(3) 0.085(3) Uiso 0.599(7) 1 d D U P A -1
H24C H 0.5720 -0.0122 0.2246 0.102 Uiso 0.599(7) 1 calc R U P A -1
C25C C 0.5497(3) -0.0352(4) 0.2546(3) 0.090(3) Uiso 0.599(7) 1 d D U P A -1
H25C H 0.5478 -0.0672 0.2487 0.108 Uiso 0.599(7) 1 calc R U P A -1
C26C C 0.5384(3) -0.0199(4) 0.2773(3) 0.090(2) Uiso 0.599(7) 1 d D U P A -1
C27C C 0.5408(3) 0.0254(4) 0.2874(3) 0.089(3) Uiso 0.599(7) 1 d D U P A -1
H27C H 0.5327 0.0344 0.3034 0.106 Uiso 0.599(7) 1 calc R U P A -1
C28C C 0.5554(3) 0.0576(4) 0.2734(3) 0.082(3) Uiso 0.599(7) 1 d D U P A -1
H28C H 0.5576 0.0893 0.2799 0.098 Uiso 0.599(7) 1 calc R U P A -1
F2J F 0.5089(4) -0.0331(7) 0.2911(4) 0.109(4) Uiso 0.401(7) 1 d D U P A -2
C23J C 0.5594(4) 0.0507(8) 0.2523(5) 0.079(3) Uiso 0.401(7) 1 d D U P A -2
C24J C 0.5317(4) 0.0624(8) 0.2511(5) 0.081(3) Uiso 0.401(7) 1 d D U P A -2
H24J H 0.5246 0.0894 0.2411 0.097 Uiso 0.401(7) 1 calc R U P A -2
C25J C 0.5150(4) 0.0334(8) 0.2648(5) 0.089(3) Uiso 0.401(7) 1 d D U P A -2
H25J H 0.4961 0.0394 0.2640 0.106 Uiso 0.401(7) 1 calc R U P A -2
C26J C 0.5269(4) -0.0038(8) 0.2793(6) 0.091(3) Uiso 0.401(7) 1 d D U P A -2
C27J C 0.5534(4) -0.0181(9) 0.2799(6) 0.090(3) Uiso 0.401(7) 1 d D U P A -2
H27J H 0.5599 -0.0463 0.2891 0.109 Uiso 0.401(7) 1 calc R U P A -2
C28J C 0.5705(4) 0.0115(8) 0.2662(5) 0.085(2) Uiso 0.401(7) 1 d D U P A -2
H28J H 0.5893 0.0045 0.2665 0.102 Uiso 0.401(7) 1 calc R U P A -2
C29C C 0.71859(12) 0.2260(4) 0.1549(2) 0.075(2) Uani 1 1 d D U . . .
H29C H 0.7248 0.2089 0.1722 0.089 Uiso 1 1 calc R U . . .
H29D H 0.7259 0.2586 0.1568 0.089 Uiso 1 1 calc R U . . .
C30C C 0.7312(2) 0.2015(4) 0.1310(2) 0.087(3) Uani 1 1 d D U . . .
H30C H 0.7226 0.2152 0.1134 0.104 Uiso 1 1 calc R U . . .
H30D H 0.7508 0.2096 0.1328 0.104 Uiso 1 1 calc R U . . .
C31C C 0.7286(2) 0.1482(4) 0.1291(3) 0.089(3) Uani 1 1 d D U . . .
H31C H 0.7358 0.1344 0.1472 0.107 Uiso 1 1 calc R U . . .
H31D H 0.7403 0.1367 0.1153 0.107 Uiso 1 1 calc R U . . .
C32C C 0.6999(2) 0.1296(4) 0.1211(2) 0.083(2) Uani 1 1 d D U . . .
H32C H 0.6887 0.1555 0.1119 0.100 Uiso 1 1 calc R U . . .
H32D H 0.7006 0.1038 0.1074 0.100 Uiso 1 1 calc R U . . .
C33C C 0.6858(2) 0.1110(3) 0.14463(19) 0.078(2) Uani 1 1 d D U . . .
H33C H 0.6950 0.0813 0.1514 0.094 Uiso 1 1 calc R U . . .
H33D H 0.6668 0.1029 0.1373 0.094 Uiso 1 1 calc R U . . .
C34C C 0.6851(2) 0.1445(2) 0.16926(17) 0.072(2) Uani 1 1 d D U . . .
H34C H 0.6746 0.1295 0.1830 0.086 Uiso 1 1 calc R U . . .
H34D H 0.7039 0.1499 0.1782 0.086 Uiso 1 1 calc R U . . .
F1D F 0.6049(3) 0.7817(4) 0.46250(18) 0.185(4) Uani 1 1 d D U . . .
F2D F 0.65836(18) 0.3204(3) 0.03208(14) 0.123(2) Uani 1 1 d D U . . .
N1D N 0.60967(14) 0.7322(2) 0.35328(14) 0.0656(17) Uani 1 1 d D U . . .
N2D N 0.61702(13) 0.7024(2) 0.30486(14) 0.0640(16) Uani 1 1 d D U . . .
N3D N 0.64766(12) 0.5226(2) 0.14692(12) 0.0548(15) Uani 1 1 d D U . . .
N4D N 0.64426(13) 0.4588(2) 0.10894(13) 0.0593(15) Uani 1 1 d D U . . .
N5D N 0.61525(13) 0.6615(2) 0.22457(14) 0.0639(16) Uani 1 1 d D U . . .
N6D N 0.61472(13) 0.6343(2) 0.20203(14) 0.0652(17) Uani 1 1 d D U . . .
C1D C 0.60814(18) 0.7439(3) 0.38162(15) 0.081(2) Uani 1 1 d D U . . .
C2D C 0.6316(2) 0.7467(4) 0.40010(19) 0.102(3) Uani 1 1 d D U . . .
H2D H 0.6487 0.7396 0.3940 0.123 Uiso 1 1 calc R U . . .
C3D C 0.6305(3) 0.7597(4) 0.4273(2) 0.125(4) Uani 1 1 d D U . . .
H3D H 0.6466 0.7616 0.4400 0.150 Uiso 1 1 calc R U . . .
C4D C 0.6057(3) 0.7697(4) 0.4353(2) 0.136(4) Uani 1 1 d D U . . .
C5D C 0.5821(3) 0.7678(5) 0.4180(2) 0.138(4) Uani 1 1 d D U . . .
H5D H 0.5653 0.7757 0.4244 0.165 Uiso 1 1 calc R U . . .
C6D C 0.5832(2) 0.7542(4) 0.3908(2) 0.117(3) Uani 1 1 d D U . . .
H6D H 0.5669 0.7519 0.3784 0.140 Uiso 1 1 calc R U . . .
C7D C 0.62360(18) 0.7606(3) 0.33971(15) 0.071(2) Uani 1 1 d D U . . .
H7D H 0.6309 0.7894 0.3475 0.085 Uiso 1 1 calc R U . . .
C8D C 0.62744(16) 0.7459(2) 0.31162(14) 0.071(2) Uani 1 1 d D U . . .
C9D C 0.6413(2) 0.7725(3) 0.29386(16) 0.083(2) Uani 1 1 d D U . . .
H9D H 0.6480 0.8033 0.2990 0.100 Uiso 1 1 calc R U . . .
C10D C 0.6453(2) 0.7531(3) 0.26838(17) 0.085(3) Uani 1 1 d D U . . .
H10D H 0.6546 0.7707 0.2558 0.102 Uiso 1 1 calc R U . . .
C11D C 0.63557(16) 0.7080(2) 0.26143(13) 0.0696(19) Uani 1 1 d D U . . .
C12D C 0.62156(16) 0.6842(3) 0.28054(15) 0.0656(19) Uani 1 1 d D U . . .
H12D H 0.6149 0.6533 0.2760 0.079 Uiso 1 1 calc R U . . .
C13D C 0.63822(15) 0.6836(2) 0.23484(13) 0.0654(18) Uani 1 1 d D U . . .
C14D C 0.66225(14) 0.6820(3) 0.22206(15) 0.072(2) Uani 1 1 d D U . . .
C15D C 0.66132(13) 0.6546(3) 0.19829(14) 0.0679(19) Uani 1 1 d D U . . .
C16D C 0.63713(14) 0.6298(2) 0.18983(14) 0.0608(17) Uani 1 1 d D U . . .
C17D C 0.64959(14) 0.5547(2) 0.16715(15) 0.0555(17) Uani 1 1 d D U . . .
H17D H 0.6621 0.5488 0.1832 0.067 Uiso 1 1 calc R U . . .
C18D C 0.63437(13) 0.5962(2) 0.16621(13) 0.0583(17) Uani 1 1 d D U . . .
C19D C 0.61558(15) 0.6043(3) 0.14298(14) 0.066(2) Uani 1 1 d D U . . .
H19D H 0.6046 0.6320 0.1417 0.079 Uiso 1 1 calc R U . . .
C20D C 0.61317(16) 0.5713(3) 0.12175(16) 0.069(2) Uani 1 1 d D U . . .
H20D H 0.6005 0.5760 0.1057 0.083 Uiso 1 1 calc R U . . .
C21D C 0.62950(14) 0.5314(2) 0.12442(14) 0.0613(18) Uani 1 1 d D U . . .
C22D C 0.62900(16) 0.4948(3) 0.10311(16) 0.0646(19) Uani 1 1 d D U . . .
H22D H 0.6179 0.4977 0.0858 0.078 Uiso 1 1 calc R U . . .
C23D C 0.64651(15) 0.4233(2) 0.08854(14) 0.0631(18) Uani 1 1 d D U . . .
C24D C 0.65988(17) 0.4342(3) 0.06588(16) 0.072(2) Uani 1 1 d D U . . .
H24D H 0.6662 0.4656 0.0635 0.087 Uiso 1 1 calc R U . . .
C25D C 0.6641(2) 0.3994(3) 0.04651(18) 0.086(2) Uani 1 1 d D U . . .
H25D H 0.6732 0.4065 0.0309 0.104 Uiso 1 1 calc R U . . .
C26D C 0.65480(19) 0.3550(3) 0.05076(18) 0.087(2) Uani 1 1 d D U . . .
C27D C 0.64129(18) 0.3430(3) 0.07266(17) 0.081(2) Uani 1 1 d D U . . .
H27D H 0.6349 0.3115 0.0748 0.097 Uiso 1 1 calc R U . . .
C28D C 0.63716(16) 0.3777(3) 0.09158(16) 0.069(2) Uani 1 1 d D U . . .
H28D H 0.6277 0.3703 0.1069 0.083 Uiso 1 1 calc R U . . .
C29D C 0.6875(2) 0.7090(4) 0.2337(2) 0.098(3) Uani 1 1 d D U . . .
H29E H 0.7036 0.6891 0.2316 0.118 Uiso 1 1 calc R U . . .
H29F H 0.6869 0.7138 0.2538 0.118 Uiso 1 1 calc R U . . .
C30D C 0.6914(3) 0.7575(4) 0.2203(3) 0.117(4) Uani 1 1 d D U . . .
H30E H 0.7061 0.7744 0.2319 0.140 Uiso 1 1 calc R U . . .
H30F H 0.6745 0.7759 0.2209 0.140 Uiso 1 1 calc R U . . .
C31D C 0.6983(3) 0.7584(5) 0.1901(3) 0.126(4) Uani 1 1 d D U . . .
H31E H 0.7034 0.7912 0.1856 0.151 Uiso 1 1 calc R U . . .
H31F H 0.7145 0.7382 0.1890 0.151 Uiso 1 1 calc R U . . .
C32D C 0.6761(3) 0.7421(4) 0.1687(3) 0.108(3) Uani 1 1 d D U . . .
H32E H 0.6746 0.7645 0.1529 0.130 Uiso 1 1 calc R U . . .
H32F H 0.6586 0.7428 0.1767 0.130 Uiso 1 1 calc R U . . .
C33D C 0.6808(3) 0.6915(4) 0.1579(2) 0.099(3) Uani 1 1 d D U . . .
H33E H 0.6650 0.6824 0.1445 0.119 Uiso 1 1 calc R U . . .
H33F H 0.6971 0.6917 0.1480 0.119 Uiso 1 1 calc R U . . .
C34D C 0.68461(17) 0.6539(4) 0.18095(19) 0.084(2) Uani 1 1 d D U . . .
H34E H 0.6858 0.6221 0.1726 0.101 Uiso 1 1 calc R U . . .
H34F H 0.7019 0.6600 0.1929 0.101 Uiso 1 1 calc R U . . .
F2E F 0.5579(2) 0.8544(3) 0.23735(19) 0.167(4) Uani 1 1 d D U . . .
N1E N 0.56439(18) 0.2901(3) 0.48186(16) 0.081(2) Uani 1 1 d D U . . .
N2E N 0.56147(13) 0.3744(2) 0.46193(11) 0.0585(16) Uani 1 1 d D U . . .
N3E N 0.56863(12) 0.6576(2) 0.35782(14) 0.0645(17) Uani 1 1 d D U . . .
N4E N 0.56264(15) 0.7158(2) 0.31690(16) 0.0745(19) Uani 1 1 d D U . . .
N5E N 0.54116(13) 0.5063(2) 0.43116(13) 0.0570(15) Uani 1 1 d D U . . .
N6E N 0.53858(13) 0.5437(2) 0.41407(13) 0.0565(15) Uani 1 1 d D U . . .
F1E F 0.5943(3) 0.1146(5) 0.5240(3) 0.135(4) Uiso 0.581(11) 1 d D U P B 1
C1E C 0.5728(3) 0.2451(4) 0.4925(3) 0.103(3) Uiso 0.581(11) 1 d D U P B 1
C2E C 0.5968(3) 0.2393(5) 0.5097(4) 0.107(3) Uiso 0.581(11) 1 d D U P B 1
H2E H 0.6084 0.2656 0.5142 0.129 Uiso 0.581(11) 1 calc R U P B 1
C3E C 0.6041(3) 0.1946(5) 0.5204(4) 0.113(3) Uiso 0.581(11) 1 d D U P B 1
H3E H 0.6204 0.1899 0.5324 0.135 Uiso 0.581(11) 1 calc R U P B 1
C4E C 0.5870(4) 0.1584(5) 0.5129(4) 0.114(3) Uiso 0.581(11) 1 d D U P B 1
C5E C 0.5632(4) 0.1620(5) 0.4959(4) 0.114(3) Uiso 0.581(11) 1 d D U P B 1
H5E H 0.5520 0.1352 0.4914 0.137 Uiso 0.581(11) 1 calc R U P B 1
C6E C 0.5560(4) 0.2068(5) 0.4855(4) 0.108(3) Uiso 0.581(11) 1 d D U P B 1
H6E H 0.5396 0.2110 0.4735 0.130 Uiso 0.581(11) 1 calc R U P B 1
F1J F 0.5756(5) 0.1006(7) 0.5150(4) 0.134(5) Uiso 0.419(11) 1 d D U P B 2
C1J C 0.5646(5) 0.2370(9) 0.4900(8) 0.104(3) Uiso 0.419(11) 1 d D U P B 2
C2J C 0.5899(5) 0.2181(9) 0.4954(7) 0.109(3) Uiso 0.419(11) 1 d D U P B 2
H2J H 0.6050 0.2372 0.4922 0.130 Uiso 0.419(11) 1 calc R U P B 2
C3J C 0.5949(5) 0.1720(9) 0.5054(7) 0.113(3) Uiso 0.419(11) 1 d D U P B 2
H3J H 0.6125 0.1608 0.5125 0.136 Uiso 0.419(11) 1 calc R U P B 2
C4J C 0.5726(6) 0.1459(9) 0.5039(8) 0.117(3) Uiso 0.419(11) 1 d D U P B 2
C5J C 0.5468(6) 0.1586(9) 0.4935(7) 0.114(3) Uiso 0.419(11) 1 d D U P B 2
H5J H 0.5325 0.1361 0.4912 0.137 Uiso 0.419(11) 1 calc R U P B 2
C6J C 0.5425(6) 0.2064(9) 0.4861(7) 0.109(3) Uiso 0.419(11) 1 d D U P B 2
H6J H 0.5250 0.2175 0.4787 0.131 Uiso 0.419(11) 1 calc R U P B 2
C7E C 0.5662(2) 0.3228(3) 0.50022(18) 0.081(2) Uani 1 1 d D U . . .
H7E H 0.5689 0.3159 0.5195 0.097 Uiso 1 1 calc R U . . .
C8E C 0.56404(16) 0.3715(2) 0.48987(13) 0.069(2) Uani 1 1 d D U . . .
C9E C 0.56539(17) 0.4107(3) 0.50684(15) 0.070(2) Uani 1 1 d D U . . .
H9E H 0.5666 0.4073 0.5264 0.084 Uiso 1 1 calc R U . . .
C10E C 0.56494(17) 0.4553(3) 0.49471(14) 0.068(2) Uani 1 1 d D U . . .
H10E H 0.5655 0.4830 0.5058 0.082 Uiso 1 1 calc R U . . .
C11E C 0.56362(15) 0.4588(2) 0.46610(13) 0.0611(17) Uani 1 1 d D U . . .
C12E C 0.56173(15) 0.4173(2) 0.45071(15) 0.0564(17) Uani 1 1 d D U . . .
H12E H 0.5606 0.4196 0.4311 0.068 Uiso 1 1 calc R U . . .
C13E C 0.56264(14) 0.5043(2) 0.45084(14) 0.0574(16) Uani 1 1 d D U . . .
C14E C 0.58274(14) 0.5395(2) 0.45516(14) 0.0671(19) Uani 1 1 d D U . . .
C15E C 0.57996(14) 0.5783(2) 0.43720(14) 0.0645(18) Uani 1 1 d D U . . .
C16E C 0.55745(14) 0.5775(2) 0.41669(13) 0.0585(17) Uani 1 1 d D U . . .
C17E C 0.57231(14) 0.6266(2) 0.37845(15) 0.0572(17) Uani 1 1 d D U . . .
H17E H 0.5896 0.6119 0.3822 0.069 Uiso 1 1 calc R U . . .
C18E C 0.55240(13) 0.6143(2) 0.39494(14) 0.0606(17) Uani 1 1 d D U . . .
C19E C 0.52685(14) 0.6350(3) 0.38925(18) 0.075(2) Uani 1 1 d D U . . .
H19E H 0.5126 0.6267 0.3997 0.090 Uiso 1 1 calc R U . . .
C20E C 0.52250(16) 0.6679(3) 0.36826(19) 0.083(2) Uani 1 1 d D U . . .
H20E H 0.5054 0.6832 0.3643 0.099 Uiso 1 1 calc R U . . .
C21E C 0.54377(14) 0.6780(3) 0.35300(16) 0.073(2) Uani 1 1 d D U . . .
C22E C 0.54169(19) 0.7111(3) 0.32979(19) 0.083(2) Uani 1 1 d D U . . .
H22E H 0.5255 0.7285 0.3245 0.099 Uiso 1 1 calc R U . . .
C23E C 0.56202(18) 0.7518(3) 0.29668(18) 0.084(2) Uani 1 1 d D U . . .
C24E C 0.5582(2) 0.7986(3) 0.3041(2) 0.098(3) Uani 1 1 d D U . . .
H24E H 0.5564 0.8064 0.3227 0.118 Uiso 1 1 calc R U . . .
C25E C 0.5571(3) 0.8339(3) 0.2841(2) 0.116(3) Uani 1 1 d D U . . .
H25E H 0.5543 0.8661 0.2886 0.139 Uiso 1 1 calc R U . . .
C26E C 0.5601(2) 0.8207(3) 0.2575(2) 0.118(3) Uani 1 1 d D U . . .
C27E C 0.5644(3) 0.7752(3) 0.2498(2) 0.125(4) Uani 1 1 d D U . . .
H27E H 0.5668 0.7677 0.2312 0.150 Uiso 1 1 calc R U . . .
C28E C 0.5653(2) 0.7403(3) 0.2699(2) 0.106(3) Uani 1 1 d D U . . .
H28E H 0.5682 0.7082 0.2651 0.127 Uiso 1 1 calc R U . . .
C29E C 0.60656(19) 0.5354(4) 0.47746(18) 0.090(3) Uani 1 1 d D U . . .
H29G H 0.6231 0.5474 0.4702 0.108 Uiso 1 1 calc R U . . .
H29H H 0.6096 0.5015 0.4821 0.108 Uiso 1 1 calc R U . . .
C30E C 0.6025(3) 0.5629(5) 0.5041(2) 0.114(3) Uani 1 1 d D U . . .
H30G H 0.5844 0.5542 0.5094 0.137 Uiso 1 1 calc R U . . .
H30H H 0.6163 0.5516 0.5190 0.137 Uiso 1 1 calc R U . . .
C31E C 0.6041(3) 0.6171(5) 0.5032(3) 0.119(4) Uani 1 1 d D U . . .
H31G H 0.6207 0.6263 0.4950 0.142 Uiso 1 1 calc R U . . .
H31H H 0.6057 0.6295 0.5223 0.142 Uiso 1 1 calc R U . . .
C32E C 0.5793(3) 0.6403(5) 0.4863(3) 0.119(3) Uani 1 1 d D U . . .
H32G H 0.5644 0.6167 0.4828 0.142 Uiso 1 1 calc R U . . .
H32H H 0.5727 0.6669 0.4969 0.142 Uiso 1 1 calc R U . . .
C33E C 0.5867(3) 0.6581(4) 0.4594(2) 0.110(3) Uani 1 1 d D U . . .
H33G H 0.6001 0.6841 0.4631 0.132 Uiso 1 1 calc R U . . .
H33H H 0.5702 0.6717 0.4487 0.132 Uiso 1 1 calc R U . . .
C34E C 0.59872(19) 0.6205(3) 0.4414(2) 0.083(2) Uani 1 1 d D U . . .
H34G H 0.6014 0.6344 0.4233 0.099 Uiso 1 1 calc R U . . .
H34H H 0.6167 0.6101 0.4506 0.099 Uiso 1 1 calc R U . . .
F1F F 0.68282(16) 0.2421(3) 0.49180(15) 0.147(3) Uani 1 1 d D U . . .
F2F F 0.20641(9) 0.4910(2) 0.27626(13) 0.0889(17) Uani 1 1 d D U . . .
N1F N 0.59023(13) 0.3109(2) 0.43108(13) 0.0594(16) Uani 1 1 d D U . . .
N2F N 0.54525(10) 0.3411(2) 0.40587(11) 0.0493(14) Uani 1 1 d D U . . .
N3F N 0.36409(11) 0.4369(2) 0.33336(11) 0.0527(14) Uani 1 1 d D U . . .
N4F N 0.31434(11) 0.4614(2) 0.31598(13) 0.0533(15) Uani 1 1 d D U . . .
C1F C 0.61448(15) 0.2936(3) 0.44644(15) 0.071(2) Uani 1 1 d D U . . .
C2F C 0.62684(18) 0.2531(3) 0.43769(17) 0.082(3) Uani 1 1 d D U . . .
H2F H 0.6194 0.2374 0.4212 0.099 Uiso 1 1 calc R U . . .
C3F C 0.65015(19) 0.2355(4) 0.45316(19) 0.099(3) Uani 1 1 d D U . . .
H3F H 0.6589 0.2077 0.4475 0.119 Uiso 1 1 calc R U . . .
C4F C 0.66004(19) 0.2592(4) 0.47661(19) 0.107(3) Uani 1 1 d D U . . .
C5F C 0.6482(2) 0.2992(4) 0.4858(2) 0.109(4) Uani 1 1 d D U . . .
H5F H 0.6556 0.3143 0.5025 0.130 Uiso 1 1 calc R U . . .
C6F C 0.62526(18) 0.3169(3) 0.47030(17) 0.087(3) Uani 1 1 d D U . . .
H6F H 0.6169 0.3450 0.4760 0.104 Uiso 1 1 calc R U . . .
C7F C 0.59204(13) 0.3268(3) 0.40661(15) 0.0534(17) Uani 1 1 d D U . . .
H7F H 0.6088 0.3273 0.3989 0.064 Uiso 1 1 calc R U . . .
C8F C 0.56675(12) 0.3443(2) 0.39124(12) 0.0498(16) Uani 1 1 d D U . . .
C9F C 0.56485(12) 0.3616(2) 0.36445(13) 0.0496(16) Uani 1 1 d D U . . .
H9F H 0.5804 0.3632 0.3548 0.060 Uiso 1 1 calc R U . . .
C10F C 0.53946(11) 0.3767(3) 0.35195(15) 0.0563(18) Uani 1 1 d D U . . .
H10F H 0.5376 0.3895 0.3338 0.068 Uiso 1 1 calc R U . . .
C11F C 0.51738(10) 0.3728(2) 0.36600(13) 0.0615(18) Uani 1 1 d D U . . .
C12F C 0.52124(13) 0.3545(3) 0.39332(13) 0.0551(17) Uani 1 1 d D U . . .
H12F H 0.5058 0.3518 0.4031 0.066 Uiso 1 1 calc R U . . .
N5F N 0.47367(17) 0.4109(4) 0.3648(2) 0.0683(15) Uani 0.5 1 d D U P C 1
N6F N 0.45013(17) 0.4193(4) 0.3569(2) 0.0677(15) Uani 0.5 1 d D U P C 1
C13F C 0.48914(13) 0.3802(4) 0.35291(17) 0.0693(15) Uani 0.5 1 d D U P C 1
C14F C 0.47733(17) 0.3518(4) 0.3310(2) 0.0697(15) Uani 0.5 1 d D U P C 1
C15F C 0.44841(16) 0.3599(4) 0.3216(2) 0.0692(15) Uani 0.5 1 d D U P C 1
C16F C 0.43650(15) 0.3961(4) 0.33563(18) 0.0691(16) Uani 0.5 1 d D U P C 1
C29F C 0.4914(3) 0.3126(4) 0.3168(3) 0.0750(18) Uani 0.5 1 d D U P C 1
H29X H 0.5100 0.3235 0.3145 0.090 Uiso 0.5 1 calc R U P C 1
H29Y H 0.4816 0.3081 0.2980 0.090 Uiso 0.5 1 calc R U P C 1
C30F C 0.4938(4) 0.2638(5) 0.3313(5) 0.0801(18) Uani 0.5 1 d D U P C 1
H3IA H 0.5027 0.2416 0.3194 0.096 Uiso 0.5 1 calc R U P C 1
H3OB H 0.5060 0.2672 0.3488 0.096 Uiso 0.5 1 calc R U P C 1
C31F C 0.4674(4) 0.2419(8) 0.3377(5) 0.0816(19) Uani 0.5 1 d D U P C 1
H3DA H 0.4713 0.2092 0.3444 0.098 Uiso 0.5 1 calc R U P C 1
H3RJ H 0.4610 0.2599 0.3531 0.098 Uiso 0.5 1 calc R U P C 1
C32F C 0.4448(4) 0.2398(7) 0.3147(5) 0.0810(19) Uani 0.5 1 d D U P C 1
H3XA H 0.4350 0.2096 0.3166 0.097 Uiso 0.5 1 calc R U P C 1
H3CB H 0.4531 0.2379 0.2972 0.097 Uiso 0.5 1 calc R U P C 1
C33F C 0.4237(4) 0.2791(5) 0.3114(4) 0.078(2) Uani 0.5 1 d D U P C 1
H3AQ H 0.4173 0.2851 0.3295 0.094 Uiso 0.5 1 calc R U P C 1
H3AW H 0.4079 0.2680 0.2986 0.094 Uiso 0.5 1 calc R U P C 1
C34F C 0.4340(3) 0.3264(5) 0.3002(3) 0.073(2) Uani 0.5 1 d D U P C 1
H3GZ H 0.4465 0.3189 0.2865 0.087 Uiso 0.5 1 calc R U P C 1
H3JJ H 0.4182 0.3433 0.2903 0.087 Uiso 0.5 1 calc R U P C 1
N5I N 0.47069(14) 0.3540(3) 0.3492(2) 0.0704(15) Uani 0.5 1 d D U P C 2
N6I N 0.44779(18) 0.3670(3) 0.3412(2) 0.0697(15) Uani 0.5 1 d D U P C 2
C13I C 0.49000(14) 0.3918(4) 0.35593(19) 0.0697(15) Uani 0.5 1 d D U P C 2
C14I C 0.48317(16) 0.4388(3) 0.3557(2) 0.0688(15) Uani 0.5 1 d D U P C 2
C15I C 0.45490(15) 0.4501(3) 0.3459(2) 0.0696(15) Uani 0.5 1 d D U P C 2
C16I C 0.43842(11) 0.4113(3) 0.33723(18) 0.0693(15) Uani 0.5 1 d D U P C 2
C29I C 0.5026(3) 0.4785(5) 0.3655(3) 0.071(2) Uani 0.5 1 d D U P C 2
H29Z H 0.5172 0.4649 0.3788 0.085 Uiso 0.5 1 calc R U P C 2
H29W H 0.4926 0.5016 0.3758 0.085 Uiso 0.5 1 calc R U P C 2
C30I C 0.5161(3) 0.5060(6) 0.3435(4) 0.0722(19) Uani 0.5 1 d D U P C 2
H30Z H 0.5329 0.5214 0.3524 0.087 Uiso 0.5 1 calc R U P C 2
H30W H 0.5214 0.4834 0.3295 0.087 Uiso 0.5 1 calc R U P C 2
C31I C 0.4974(4) 0.5438(8) 0.3289(5) 0.0745(18) Uani 0.5 1 d D U P C 2
H3FA H 0.5099 0.5713 0.3291 0.089 Uiso 0.5 1 calc R U P C 2
H31B H 0.4954 0.5324 0.3095 0.089 Uiso 0.5 1 calc R U P C 2
C32I C 0.4708(4) 0.5674(7) 0.3303(5) 0.0773(18) Uani 0.5 1 d D U P C 2
H3VA H 0.4693 0.5965 0.3189 0.093 Uiso 0.5 1 calc R U P C 2
H3BB H 0.4686 0.5761 0.3497 0.093 Uiso 0.5 1 calc R U P C 2
C33I C 0.4469(4) 0.5266(7) 0.3178(4) 0.0735(19) Uani 0.5 1 d D U P C 2
H3AE H 0.4293 0.5413 0.3107 0.088 Uiso 0.5 1 calc R U P C 2
H3AR H 0.4533 0.5056 0.3036 0.088 Uiso 0.5 1 calc R U P C 2
C34I C 0.4461(3) 0.5015(4) 0.3458(3) 0.0726(19) Uani 0.5 1 d D U P C 2
H3KK H 0.4580 0.5188 0.3602 0.087 Uiso 0.5 1 calc R U P C 2
H3LL H 0.4273 0.5030 0.3507 0.087 Uiso 0.5 1 calc R U P C 2
C17F C 0.38977(11) 0.4250(3) 0.34229(16) 0.064(2) Uani 1 1 d D U . . .
H17F H 0.3948 0.4220 0.3617 0.077 Uiso 1 1 calc R U . . .
C18F C 0.40966(10) 0.4168(2) 0.32465(13) 0.0643(18) Uani 1 1 d D U . . .
C19F C 0.40288(12) 0.4206(3) 0.29644(13) 0.0609(19) Uani 1 1 d D U . . .
H19F H 0.4160 0.4155 0.2840 0.073 Uiso 1 1 calc R U . . .
C20F C 0.37610(12) 0.4321(3) 0.28681(15) 0.065(2) Uani 1 1 d D U . . .
H20F H 0.3704 0.4344 0.2675 0.078 Uiso 1 1 calc R U . . .
C21F C 0.35804(11) 0.4399(2) 0.30574(13) 0.0537(17) Uani 1 1 d D U . . .
C22F C 0.32949(12) 0.4513(3) 0.29688(16) 0.0553(18) Uani 1 1 d D U . . .
H22F H 0.3224 0.4513 0.2779 0.066 Uiso 1 1 calc R U . . .
C23F C 0.28618(11) 0.4700(2) 0.30625(15) 0.0561(17) Uani 1 1 d D U . . .
C24F C 0.27920(14) 0.5052(3) 0.28682(17) 0.067(2) Uani 1 1 d D U . . .
H24F H 0.2930 0.5246 0.2807 0.080 Uiso 1 1 calc R U . . .
C25F C 0.25209(14) 0.5120(3) 0.27629(18) 0.071(2) Uani 1 1 d D U . . .
H25F H 0.2470 0.5355 0.2627 0.086 Uiso 1 1 calc R U . . .
C26F C 0.23293(14) 0.4838(3) 0.28626(17) 0.069(2) Uani 1 1 d D U . . .
C27F C 0.23905(14) 0.4488(3) 0.30529(18) 0.069(2) Uani 1 1 d D U . . .
H27F H 0.2251 0.4299 0.3116 0.083 Uiso 1 1 calc R U . . .
C28F C 0.26614(13) 0.4415(3) 0.31521(17) 0.065(2) Uani 1 1 d D U . . .
H28F H 0.2710 0.4169 0.3282 0.078 Uiso 1 1 calc R U . . .
F1G F 0.75658(10) 0.1216(2) 0.28277(15) 0.102(2) Uani 1 1 d D U . . .
N1G N 0.64617(11) 0.1543(2) 0.26224(13) 0.0534(15) Uani 1 1 d D U . . .
N2G N 0.59493(11) 0.1716(2) 0.25767(14) 0.0602(16) Uani 1 1 d D U . . .
C1G C 0.67463(12) 0.1443(2) 0.26643(16) 0.0602(18) Uani 1 1 d D U . . .
C2G C 0.68469(14) 0.1134(3) 0.28730(17) 0.066(2) Uani 1 1 d D U . . .
H2G H 0.6725 0.0976 0.2979 0.079 Uiso 1 1 calc R U . . .
C3G C 0.71247(14) 0.1055(3) 0.29282(19) 0.075(2) Uani 1 1 d D U . . .
H3G H 0.7196 0.0845 0.3071 0.091 Uiso 1 1 calc R U . . .
C4G C 0.72929(15) 0.1288(3) 0.2770(2) 0.082(2) Uani 1 1 d D U . . .
C5G C 0.72012(14) 0.1592(3) 0.2561(2) 0.080(2) Uani 1 1 d D U . . .
H5G H 0.7324 0.1745 0.2454 0.097 Uiso 1 1 calc R U . . .
C6G C 0.69232(14) 0.1672(3) 0.25090(18) 0.070(2) Uani 1 1 d D U . . .
H6G H 0.6854 0.1885 0.2366 0.083 Uiso 1 1 calc R U . . .
C7G C 0.63991(13) 0.1980(3) 0.26651(16) 0.0545(18) Uani 1 1 d D U . . .
H7G H 0.6535 0.2213 0.2714 0.065 Uiso 1 1 calc R U . . .
C8G C 0.61099(12) 0.2099(2) 0.26342(15) 0.0538(17) Uani 1 1 d D U . . .
C9G C 0.60133(13) 0.2554(2) 0.26688(17) 0.0574(19) Uani 1 1 d D U . . .
H9G H 0.6136 0.2810 0.2710 0.069 Uiso 1 1 calc R U . . .
C10G C 0.57300(11) 0.2628(2) 0.26426(19) 0.067(2) Uani 1 1 d D U . . .
H10G H 0.5657 0.2936 0.2663 0.080 Uiso 1 1 calc R U . . .
C11G C 0.55698(9) 0.2261(2) 0.25889(16) 0.089(3) Uani 1 1 d D U . . .
C12G C 0.56893(12) 0.1806(2) 0.2561(2) 0.082(3) Uani 1 1 d D U . . .
H12G H 0.5569 0.1544 0.2528 0.098 Uiso 1 1 calc R U . . .
N5G N 0.51327(12) 0.1998(3) 0.2410(2) 0.078(2) Uani 0.5 1 d D U P D -3
N6G N 0.48702(11) 0.1989(4) 0.2360(2) 0.080(2) Uani 0.5 1 d D U P D -3
C13G C 0.52712(12) 0.2266(3) 0.2606(2) 0.080(2) Uani 0.5 1 d D U P D -3
C14G C 0.51354(12) 0.2512(4) 0.2794(2) 0.077(2) Uani 0.5 1 d D U P D -3
C15G C 0.48434(13) 0.2526(4) 0.2738(2) 0.078(2) Uani 0.5 1 d D U P D -3
C16G C 0.47283(11) 0.2281(3) 0.25048(19) 0.081(2) Uani 0.5 1 d D U P D -3
C29G C 0.5258(3) 0.2722(5) 0.3069(2) 0.077(2) Uani 0.5 1 d D U P D -3
H29R H 0.5155 0.3014 0.3100 0.093 Uiso 0.5 1 calc R U P D -3
H29T H 0.5446 0.2821 0.3048 0.093 Uiso 0.5 1 calc R U P D -3
C30G C 0.5271(4) 0.2422(7) 0.3336(3) 0.081(2) Uani 0.5 1 d D U P D -3
H30R H 0.5300 0.2086 0.3289 0.097 Uiso 0.5 1 calc R U P D -3
H30T H 0.5431 0.2525 0.3465 0.097 Uiso 0.5 1 calc R U P D -3
C31G C 0.5016(4) 0.2455(8) 0.3487(4) 0.083(2) Uani 0.5 1 d D U P D -3
H3GA H 0.5062 0.2337 0.3678 0.100 Uiso 0.5 1 calc R U P D -3
H3HB H 0.4964 0.2792 0.3498 0.100 Uiso 0.5 1 calc R U P D -3
C32G C 0.4779(4) 0.2181(7) 0.3352(4) 0.0824(19) Uani 0.5 1 d D U P D -3
H3NA H 0.4847 0.1925 0.3240 0.099 Uiso 0.5 1 calc R U P D -3
H3MB H 0.4686 0.2030 0.3498 0.099 Uiso 0.5 1 calc R U P D -3
C33G C 0.4578(4) 0.2457(7) 0.3173(4) 0.0811(18) Uani 0.5 1 d D U P D -3
H3AT H 0.4480 0.2663 0.3293 0.097 Uiso 0.5 1 calc R U P D -3
H3AP H 0.4443 0.2233 0.3079 0.097 Uiso 0.5 1 calc R U P D -3
C34G C 0.4687(3) 0.2774(5) 0.2948(3) 0.0789(18) Uani 0.5 1 d D U P D -3
H3CC H 0.4530 0.2940 0.2846 0.095 Uiso 0.5 1 calc R U P D -3
H3VV H 0.4808 0.3018 0.3044 0.095 Uiso 0.5 1 calc R U P D -3
F1H F 0.71529(13) 0.6720(3) 0.41918(15) 0.125(3) Uani 1 1 d D U . . .
N1H N 0.62404(11) 0.6325(2) 0.34580(13) 0.0542(15) Uani 1 1 d D U . . .
N2H N 0.58182(12) 0.61904(19) 0.31054(14) 0.0623(17) Uani 1 1 d D U . . .
C1H C 0.64771(13) 0.6421(3) 0.36467(14) 0.0599(18) Uani 1 1 d D U . . .
C2H C 0.65134(16) 0.6207(3) 0.39038(15) 0.072(2) Uani 1 1 d D U . . .
H2H H 0.6380 0.5993 0.3955 0.086 Uiso 1 1 calc R U . . .
C3H C 0.67426(17) 0.6302(4) 0.40870(18) 0.086(3) Uani 1 1 d D U . . .
H3H H 0.6771 0.6153 0.4263 0.103 Uiso 1 1 calc R U . . .
C4H C 0.69284(17) 0.6620(3) 0.40067(19) 0.088(3) Uani 1 1 d D U . . .
C5H C 0.69011(16) 0.6836(3) 0.37572(18) 0.081(2) Uani 1 1 d D U . . .
H5H H 0.7036 0.7051 0.3709 0.098 Uiso 1 1 calc R U . . .
C6H C 0.66700(14) 0.6738(3) 0.35724(17) 0.068(2) Uani 1 1 d D U . . .
H6H H 0.6645 0.6887 0.3396 0.082 Uiso 1 1 calc R U . . .
C7H C 0.62115(13) 0.5897(2) 0.33653(15) 0.0520(17) Uani 1 1 d D U . . .
H7H H 0.6342 0.5658 0.3419 0.062 Uiso 1 1 calc R U . . .
C8H C 0.59674(12) 0.5798(2) 0.31732(14) 0.0518(16) Uani 1 1 d D U . . .
C9H C 0.58953(13) 0.5349(2) 0.30752(15) 0.0538(17) Uani 1 1 d D U . . .
H9H H 0.6009 0.5084 0.3127 0.065 Uiso 1 1 calc R U . . .
C10H C 0.56541(13) 0.5291(2) 0.28994(16) 0.062(2) Uani 1 1 d D U . . .
H10H H 0.5602 0.4986 0.2830 0.075 Uiso 1 1 calc R U . . .
C11H C 0.54993(12) 0.5662(2) 0.28305(15) 0.091(3) Uani 1 1 d D U . . .
C12H C 0.55926(16) 0.6126(2) 0.2938(2) 0.091(3) Uani 1 1 d D U . . .
H12H H 0.5484 0.6395 0.2884 0.109 Uiso 1 1 calc R U . . .
N5H N 0.51391(17) 0.5968(3) 0.25149(18) 0.059(2) Uani 0.5 1 d D U P E -4
N6H N 0.49189(14) 0.5988(3) 0.2372(2) 0.060(2) Uani 0.5 1 d D U P E -4
C13H C 0.52030(14) 0.5657(3) 0.2725(2) 0.064(2) Uani 0.5 1 d D U P E -4
C14H C 0.50048(15) 0.5385(4) 0.2813(2) 0.0660(19) Uani 0.5 1 d D U P E -4
C15H C 0.47293(17) 0.5404(4) 0.26432(17) 0.064(2) Uani 0.5 1 d D U P E -4
C16H C 0.47130(17) 0.5686(3) 0.24156(18) 0.062(2) Uani 0.5 1 d D U P E -4
C29H C 0.5021(3) 0.5083(5) 0.3074(2) 0.0715(18) Uani 0.5 1 d D U P E -4
H29K H 0.5186 0.4882 0.3082 0.086 Uiso 0.5 1 calc R U P E -4
H29L H 0.4861 0.4870 0.3059 0.086 Uiso 0.5 1 calc R U P E -4
C30H C 0.5031(4) 0.5362(8) 0.3346(3) 0.0744(18) Uani 0.5 1 d D U P E -4
H30K H 0.5054 0.5130 0.3500 0.089 Uiso 0.5 1 calc R U P E -4
H30L H 0.5196 0.5562 0.3363 0.089 Uiso 0.5 1 calc R U P E -4
C31H C 0.4809(3) 0.5656(8) 0.3387(5) 0.077(2) Uani 0.5 1 d D U P E -4
H3JA H 0.4824 0.5950 0.3280 0.093 Uiso 0.5 1 calc R U P E -4
H3KB H 0.4826 0.5745 0.3585 0.093 Uiso 0.5 1 calc R U P E -4
C32H C 0.4503(4) 0.5434(8) 0.3302(4) 0.0742(18) Uani 0.5 1 d D U P E -4
H32A H 0.4509 0.5101 0.3366 0.089 Uiso 0.5 1 calc R U P E -4
H32B H 0.4379 0.5604 0.3415 0.089 Uiso 0.5 1 calc R U P E -4
C33H C 0.4361(3) 0.5434(7) 0.2996(3) 0.071(2) Uani 0.5 1 d D U P E -4
H399 H 0.4176 0.5298 0.2998 0.085 Uiso 0.5 1 calc R U P E -4
H398 H 0.4337 0.5768 0.2936 0.085 Uiso 0.5 1 calc R U P E -4
C34H C 0.4498(2) 0.5167(5) 0.2774(3) 0.067(2) Uani 0.5 1 d D U P E -4
H3MM H 0.4569 0.4865 0.2857 0.080 Uiso 0.5 1 calc R U P E -4
H3GG H 0.4355 0.5085 0.2622 0.080 Uiso 0.5 1 calc R U P E -4
P1 P 0.61056(6) 0.47476(9) 0.38442(6) 0.0753(7) Uani 1 1 d D U . . .
F1 F 0.6286(2) 0.4887(3) 0.41068(19) 0.150(3) Uani 1 1 d D U . . .
F2 F 0.59127(15) 0.4617(2) 0.35610(14) 0.1029(17) Uani 1 1 d D U . . .
F3 F 0.63368(13) 0.4859(2) 0.36513(16) 0.1047(19) Uani 1 1 d D U . . .
F4 F 0.60125(13) 0.52895(19) 0.38063(15) 0.0989(18) Uani 1 1 d D U . . .
F5 F 0.58509(15) 0.4645(2) 0.40014(16) 0.109(2) Uani 1 1 d D U . . .
F6 F 0.61900(13) 0.4206(2) 0.38641(15) 0.0950(17) Uani 1 1 d D U . . .
P2 P 0.61551(6) 0.24037(9) 0.34742(5) 0.0753(7) Uani 1 1 d D U . . .
F7 F 0.63593(16) 0.2723(3) 0.36758(13) 0.114(2) Uani 1 1 d D U . . .
F8 F 0.59463(12) 0.20951(18) 0.32748(11) 0.0804(14) Uani 1 1 d D U . . .
F9 F 0.60109(13) 0.28713(19) 0.33468(14) 0.0950(16) Uani 1 1 d D U . . .
F10 F 0.59514(16) 0.2388(3) 0.37048(13) 0.113(2) Uani 1 1 d D U . . .
F11 F 0.62989(18) 0.1937(3) 0.35966(18) 0.131(2) Uani 1 1 d D U . . .
F12 F 0.63606(12) 0.2426(2) 0.32465(12) 0.0818(14) Uani 1 1 d D U . . .
P3 P 0.65661(5) 0.53607(10) 0.26730(6) 0.0741(7) Uani 1 1 d D U . . .
F13 F 0.65469(14) 0.5241(3) 0.29983(14) 0.0849(17) Uani 0.823(6) 1 d D U P F 1
F14 F 0.65905(16) 0.5439(3) 0.23553(15) 0.0824(18) Uani 0.823(6) 1 d D U P F 1
F15 F 0.68843(14) 0.5445(3) 0.27514(17) 0.0853(17) Uani 0.823(6) 1 d D U P F 1
F16 F 0.66370(13) 0.4795(2) 0.26382(13) 0.0763(16) Uani 0.823(6) 1 d D U P F 1
F17 F 0.62546(13) 0.5221(3) 0.26071(15) 0.0873(17) Uani 0.823(6) 1 d D U P F 1
F18 F 0.65028(17) 0.5884(3) 0.27198(17) 0.0990(19) Uani 0.823(6) 1 d D U P F 1
F13' F 0.6595(6) 0.5552(12) 0.2976(5) 0.085(3) Uani 0.177(6) 1 d D U P F 2
F14' F 0.6502(7) 0.5349(13) 0.2321(5) 0.082(3) Uani 0.177(6) 1 d D U P F 2
F15' F 0.6691(6) 0.5946(8) 0.2599(6) 0.090(3) Uani 0.177(6) 1 d D U P F 2
F16' F 0.6849(5) 0.5227(11) 0.2671(7) 0.084(3) Uani 0.177(6) 1 d D U P F 2
F17' F 0.6406(6) 0.4965(9) 0.2702(6) 0.082(3) Uani 0.177(6) 1 d D U P F 2
F18' F 0.6273(5) 0.5726(10) 0.2620(6) 0.089(3) Uani 0.177(6) 1 d D U P F 2
P4 P 0.5000 0.39772(14) 0.2500 0.1068(15) Uani 1 2 d DS TU P . .
F19 F 0.5218(2) 0.4382(3) 0.2564(3) 0.168(4) Uani 1 1 d D U . . .
F20 F 0.4947(3) 0.3969(3) 0.2811(2) 0.175(4) Uani 1 1 d D U . . .
F21 F 0.47802(19) 0.3567(3) 0.2438(2) 0.139(3) Uani 1 1 d D U . . .
P5 P 0.64011(8) 0.41536(16) 0.53502(9) 0.1245(13) Uani 1 1 d D U . . .
F25 F 0.6600(2) 0.4574(4) 0.5408(3) 0.176(3) Uani 1 1 d D U . . .
F26 F 0.62109(15) 0.3716(3) 0.53091(14) 0.1129(19) Uani 1 1 d D U . . .
F27 F 0.66502(17) 0.3810(3) 0.5329(2) 0.147(3) Uani 1 1 d D U . . .
F28 F 0.6350(2) 0.4251(3) 0.5020(2) 0.153(3) Uani 1 1 d D U . . .
F29 F 0.61617(17) 0.4514(3) 0.53823(19) 0.148(3) Uani 1 1 d D U . . .
F30 F 0.64338(17) 0.4060(4) 0.56803(17) 0.148(3) Uani 1 1 d D U . . .
P6 P 0.33212(8) 0.30816(10) 0.27550(6) 0.0899(9) Uani 1 1 d D U . . .
F31 F 0.3514(2) 0.3186(3) 0.25329(17) 0.141(3) Uani 1 1 d D U . . .
F32 F 0.31313(18) 0.2983(3) 0.29832(16) 0.132(2) Uani 1 1 d D U . . .
F33 F 0.35378(16) 0.3314(2) 0.29901(14) 0.1066(18) Uani 1 1 d D U . . .
F34 F 0.31772(17) 0.3577(2) 0.26856(16) 0.114(2) Uani 1 1 d D U . . .
F35 F 0.3105(2) 0.2838(3) 0.25319(17) 0.142(3) Uani 1 1 d D U . . .
F36 F 0.34732(18) 0.2585(2) 0.28166(14) 0.118(2) Uani 1 1 d D U . . .
P7 P 0.21233(14) 0.3148(3) 0.33967(19) 0.1203(18) Uani 0.621(7) 1 d D U P G 1
F37 F 0.2418(3) 0.3228(5) 0.3299(3) 0.126(4) Uiso 0.621(7) 1 d D U P G 1
F38 F 0.1821(3) 0.3072(5) 0.3495(3) 0.137(3) Uiso 0.621(7) 1 d D U P G 1
F39 F 0.2282(3) 0.2933(5) 0.3666(3) 0.122(3) Uiso 0.621(7) 1 d D U P G 1
F40 F 0.2164(3) 0.3663(5) 0.3534(3) 0.136(3) Uiso 0.621(7) 1 d D U P G 1
F41 F 0.2003(3) 0.3349(6) 0.3118(3) 0.151(4) Uiso 0.621(7) 1 d D U P G 1
F42 F 0.2117(3) 0.2652(6) 0.3244(3) 0.147(4) Uiso 0.621(7) 1 d D U P G 1
P7' P 0.2074(2) 0.3231(4) 0.3576(3) 0.127(2) Uani 0.379(7) 1 d D U P G 2
F42' F 0.2015(5) 0.2777(6) 0.3373(4) 0.137(3) Uiso 0.379(7) 1 d D U P G 2
F40' F 0.2102(5) 0.3633(9) 0.3796(5) 0.147(8) Uiso 0.379(7) 1 d D U P G 2
F41' F 0.1980(6) 0.3569(7) 0.3307(6) 0.158(8) Uiso 0.379(7) 1 d D U P G 2
F38' F 0.1865(6) 0.2970(11) 0.3737(7) 0.180(10) Uiso 0.379(7) 1 d D U P G 2
F39' F 0.2258(5) 0.2959(10) 0.3783(4) 0.142(8) Uiso 0.379(7) 1 d D U P G 2
F37' F 0.2336(6) 0.3466(12) 0.3417(6) 0.165(8) Uiso 0.379(7) 1 d D U P G 2
P8 P 0.55068(7) 0.33619(14) 0.58864(6) 0.0966(9) Uani 1 1 d D U . . .
F43 F 0.54766(19) 0.3745(3) 0.61252(16) 0.134(2) Uani 1 1 d D U . . .
F44 F 0.55426(18) 0.3035(4) 0.56377(18) 0.147(3) Uani 1 1 d D U . . .
F45 F 0.52405(18) 0.3605(4) 0.57176(19) 0.156(3) Uani 1 1 d D U . . .
F46 F 0.56839(19) 0.3754(4) 0.57424(18) 0.149(3) Uani 1 1 d D U . . .
F47 F 0.57782(18) 0.3204(3) 0.60525(18) 0.142(3) Uani 1 1 d D U . . .
F48 F 0.5319(2) 0.3026(3) 0.6021(2) 0.147(3) Uani 1 1 d D U . . .
P9 P 0.55236(15) 0.0915(2) 0.08653(13) 0.1635(19) Uani 1 1 d D U . . .
F49 F 0.5677(3) 0.0829(5) 0.0604(3) 0.169(4) Uiso 0.769(8) 1 d D U P H 1
F50 F 0.5379(3) 0.1021(6) 0.1126(3) 0.168(4) Uiso 0.769(8) 1 d D U P H 1
F51 F 0.5813(3) 0.0827(5) 0.1067(3) 0.174(5) Uiso 0.769(8) 1 d D U P H 1
F52 F 0.5586(3) 0.1460(5) 0.0844(3) 0.178(4) Uiso 0.769(8) 1 d D U P H 1
F53 F 0.5258(3) 0.0973(5) 0.0657(3) 0.158(4) Uiso 0.769(8) 1 d D U P H 1
F54 F 0.5474(3) 0.0358(5) 0.0881(3) 0.177(4) Uiso 0.769(8) 1 d D U P H 1
F49' F 0.5439(8) 0.1290(13) 0.0627(7) 0.169(6) Uiso 0.231(8) 1 d D U P H 2
F50' F 0.5565(8) 0.0555(13) 0.1118(7) 0.178(6) Uiso 0.231(8) 1 d D U P H 2
F51' F 0.5835(6) 0.1028(16) 0.0883(9) 0.180(6) Uiso 0.231(8) 1 d D U P H 2
F52' F 0.5477(8) 0.1326(13) 0.1079(8) 0.167(7) Uiso 0.231(8) 1 d D U P H 2
F53' F 0.5185(5) 0.0817(15) 0.0840(9) 0.171(6) Uiso 0.231(8) 1 d D U P H 2
F54' F 0.5533(8) 0.0519(13) 0.0647(8) 0.171(6) Uiso 0.231(8) 1 d D U P H 2
P10 P 0.60328(16) 0.8980(2) 0.35786(15) 0.174(2) Uani 1 1 d D U . . .
F55 F 0.6158(5) 0.8665(8) 0.3811(4) 0.192(6) Uiso 0.551(9) 1 d D U P I 1
F56 F 0.5892(4) 0.9300(7) 0.3282(4) 0.179(6) Uiso 0.551(9) 1 d D U P I 1
F57 F 0.5723(4) 0.8779(7) 0.3564(4) 0.210(6) Uiso 0.551(9) 1 d D U P I 1
F58 F 0.6276(3) 0.9264(6) 0.3525(4) 0.166(5) Uiso 0.551(9) 1 d D U P I 1
F59 F 0.5937(4) 0.9396(7) 0.3776(4) 0.198(6) Uiso 0.551(9) 1 d D U P I 1
F60 F 0.6075(4) 0.8616(7) 0.3335(4) 0.183(6) Uiso 0.551(9) 1 d D U P I 1
F55' F 0.6306(5) 0.8635(9) 0.3757(5) 0.179(7) Uiso 0.449(9) 1 d D U P I 2
F56' F 0.5839(5) 0.9283(9) 0.3407(6) 0.195(6) Uiso 0.449(9) 1 d D U P I 2
F57' F 0.5903(5) 0.8512(8) 0.3506(5) 0.179(6) Uiso 0.449(9) 1 d D U P I 2
F58' F 0.6208(5) 0.9395(8) 0.3710(5) 0.178(6) Uiso 0.449(9) 1 d D U P I 2
F59' F 0.5871(5) 0.8993(11) 0.3853(5) 0.203(6) Uiso 0.449(9) 1 d D U P I 2
F60' F 0.6238(5) 0.8938(11) 0.3344(5) 0.199(6) Uiso 0.449(9) 1 d D U P I 2
N1Y N 0.31730(16) 0.3702(3) 0.17172(16) 0.090(2) Uani 1 1 d D U . J 4
C2Y C 0.3134(3) 0.3936(4) 0.14393(19) 0.097(3) Uani 1 1 d D U . J 4
H2YA H 0.2937 0.3999 0.1392 0.116 Uiso 1 1 calc R U . J 4
H2YB H 0.3227 0.4248 0.1457 0.116 Uiso 1 1 calc R U . J 4
C3Y C 0.3229(3) 0.3687(4) 0.1206(2) 0.099(3) Uani 1 1 d D U . J 4
H3YA H 0.3142 0.3370 0.1188 0.119 Uiso 1 1 calc R U . J 4
H3YB H 0.3428 0.3639 0.1244 0.119 Uiso 1 1 calc R U . J 4
C4Y C 0.3165(4) 0.3955(6) 0.0938(3) 0.135(4) Uani 1 1 d D U . J 4
H4YA H 0.3248 0.4274 0.0959 0.163 Uiso 1 1 calc R U . J 4
H4YB H 0.2965 0.3996 0.0899 0.163 Uiso 1 1 calc R U . J 4
C5Y C 0.3268(4) 0.3705(7) 0.0693(3) 0.154(6) Uani 1 1 d D U . J 4
H5YA H 0.3229 0.3901 0.0527 0.231 Uiso 1 1 calc R U . J 4
H5YB H 0.3176 0.3398 0.0663 0.231 Uiso 1 1 calc R U . J 4
H5YC H 0.3465 0.3655 0.0732 0.231 Uiso 1 1 calc R U . J 4
C6Y C 0.3466(2) 0.3591(5) 0.1823(3) 0.122(3) Uani 1 1 d D U . J 4
H6YA H 0.3463 0.3374 0.1982 0.147 Uiso 1 1 calc R U . J 4
H6YB H 0.3541 0.3409 0.1676 0.147 Uiso 1 1 calc R U . J 4
C7Y C 0.3656(2) 0.3958(5) 0.1908(4) 0.126(4) Uani 1 1 d D U . J 4
H7Y1 H 0.3672 0.4153 0.1742 0.151 Uiso 1 1 calc R U . J 4
H7Y2 H 0.3568 0.4161 0.2038 0.151 Uiso 1 1 calc R U . J 4
C8Y C 0.3915(3) 0.3872(6) 0.2029(4) 0.142(5) Uani 1 1 d D U . J 4
H8Y1 H 0.3895 0.3563 0.2121 0.171 Uiso 1 1 calc R U . J 4
H8Y2 H 0.4011 0.3798 0.1867 0.171 Uiso 1 1 calc R U . J 4
C9Y C 0.4128(4) 0.4098(7) 0.2216(5) 0.187(8) Uani 1 1 d D U . J 4
H9Y1 H 0.4292 0.4135 0.2122 0.280 Uiso 1 1 calc R U . J 4
H9Y2 H 0.4171 0.3900 0.2381 0.280 Uiso 1 1 calc R U . J 4
H9Y3 H 0.4066 0.4410 0.2271 0.280 Uiso 1 1 calc R U . J 4
C10Y C 0.3052(2) 0.4003(5) 0.1930(3) 0.109(3) Uani 1 1 d D U . J 4
H10Y H 0.3128 0.3891 0.2116 0.131 Uiso 1 1 calc R U . J 4
H10X H 0.3114 0.4333 0.1911 0.131 Uiso 1 1 calc R U . J 4
C11Y C 0.2758(2) 0.4008(5) 0.1919(3) 0.117(4) Uani 1 1 d D U . J 4
H199 H 0.2692 0.3678 0.1930 0.141 Uiso 1 1 calc R U . J 4
H198 H 0.2679 0.4142 0.1739 0.141 Uiso 1 1 calc R U . J 4
C12Y C 0.2659(3) 0.4300(5) 0.2155(3) 0.115(4) Uani 1 1 d D U . J 4
H1QA H 0.2743 0.4179 0.2336 0.138 Uiso 1 1 calc R U . J 4
H1WB H 0.2713 0.4636 0.2138 0.138 Uiso 1 1 calc R U . J 4
C13Y C 0.2356(3) 0.4262(6) 0.2135(3) 0.130(5) Uani 1 1 d D U . J 4
H177 H 0.2290 0.4446 0.2284 0.195 Uiso 1 1 calc R U . J 4
H178 H 0.2274 0.4385 0.1956 0.195 Uiso 1 1 calc R U . J 4
H179 H 0.2305 0.3928 0.2153 0.195 Uiso 1 1 calc R U . J 4
C14Y C 0.3038(3) 0.3205(4) 0.1692(3) 0.120(3) Uani 1 1 d D U . J 4
H14A H 0.2853 0.3247 0.1592 0.144 Uiso 1 1 calc R U . J 4
H14B H 0.3142 0.3012 0.1571 0.144 Uiso 1 1 calc R U . J 4
C15Y C 0.3012(4) 0.2928(6) 0.1935(3) 0.158(5) Uani 1 1 d D U . J 4
H15A H 0.2942 0.3133 0.2076 0.190 Uiso 1 1 calc R U . J 4
H15B H 0.3194 0.2811 0.2013 0.190 Uiso 1 1 calc R U . J 4
C16Y C 0.2827(5) 0.2519(7) 0.1879(5) 0.197(7) Uani 1 1 d D U . J 4
H164 H 0.2861 0.2327 0.2050 0.236 Uiso 1 1 calc R U . J 4
H165 H 0.2644 0.2658 0.1882 0.236 Uiso 1 1 calc R U . J 4
C17Y C 0.2788(6) 0.2178(7) 0.1668(4) 0.205(9) Uani 1 1 d D U . J 4
H17A H 0.2643 0.1960 0.1705 0.308 Uiso 1 1 calc R U . J 4
H17G H 0.2737 0.2337 0.1490 0.308 Uiso 1 1 calc R U . J 4
H17H H 0.2957 0.2000 0.1660 0.308 Uiso 1 1 calc R U . J 4
N1X N 0.5007(5) -0.0612(9) 0.0610(5) 0.183(9) Uiso 0.5 1 d D U P K 1
C2X C 0.4911(7) -0.0154(9) 0.0732(6) 0.170(11) Uiso 0.5 1 d D U P K 1
H2XA H 0.5065 0.0071 0.0761 0.204 Uiso 0.5 1 calc R U P K 1
H2XB H 0.4768 -0.0009 0.0598 0.204 Uiso 0.5 1 calc R U P K 1
C3X C 0.4797(8) -0.0229(11) 0.1003(6) 0.155(10) Uiso 0.5 1 d D U P K 1
H3XX H 0.4923 -0.0431 0.1126 0.186 Uiso 0.5 1 calc R U P K 1
H3XB H 0.4620 -0.0392 0.0970 0.186 Uiso 0.5 1 calc R U P K 1
C4X C 0.4762(7) 0.0249(10) 0.1142(6) 0.132(9) Uiso 0.5 1 d D U P K 1
H4XA H 0.4936 0.0425 0.1159 0.159 Uiso 0.5 1 calc R U P K 1
H4XB H 0.4624 0.0439 0.1026 0.159 Uiso 0.5 1 calc R U P K 1
C5X C 0.4678(8) 0.0183(13) 0.1413(6) 0.158(12) Uiso 0.5 1 d D U P K 1
H5XA H 0.4532 0.0407 0.1439 0.237 Uiso 0.5 1 calc R U P K 1
H5XB H 0.4833 0.0239 0.1554 0.237 Uiso 0.5 1 calc R U P K 1
H5XC H 0.4612 -0.0142 0.1430 0.237 Uiso 0.5 1 calc R U P K 1
C6X C 0.5256(7) -0.0800(13) 0.0793(7) 0.206(13) Uiso 0.5 1 d D U P K 1
H6XA H 0.5382 -0.0532 0.0841 0.247 Uiso 0.5 1 calc R U P K 1
H6XB H 0.5196 -0.0919 0.0967 0.247 Uiso 0.5 1 calc R U P K 1
C7X C 0.5410(10) -0.1183(15) 0.0672(9) 0.224(15) Uiso 0.5 1 d D U P K 1
H7XA H 0.5530 -0.1033 0.0549 0.268 Uiso 0.5 1 calc R U P K 1
H7XB H 0.5277 -0.1379 0.0553 0.268 Uiso 0.5 1 calc R U P K 1
C8X C 0.5580(11) -0.1510(16) 0.0862(11) 0.244(18) Uiso 0.5 1 d D U P K 1
H8XA H 0.5515 -0.1508 0.1047 0.293 Uiso 0.5 1 calc R U P K 1
H8XB H 0.5771 -0.1402 0.0884 0.293 Uiso 0.5 1 calc R U P K 1
C9X C 0.5562(15) -0.2018(16) 0.0743(15) 0.30(3) Uiso 0.5 1 d D U P K 1
H9XA H 0.5674 -0.2231 0.0868 0.454 Uiso 0.5 1 calc R U P K 1
H9XB H 0.5373 -0.2125 0.0724 0.454 Uiso 0.5 1 calc R U P K 1
H9XC H 0.5629 -0.2019 0.0561 0.454 Uiso 0.5 1 calc R U P K 1
C10X C 0.4776(6) -0.0971(12) 0.0612(9) 0.209(13) Uiso 0.5 1 d D U P K 1
H10Q H 0.4832 -0.1270 0.0529 0.251 Uiso 0.5 1 calc R U P K 1
H10W H 0.4750 -0.1039 0.0807 0.251 Uiso 0.5 1 calc R U P K 1
C11X C 0.4506(7) -0.0816(18) 0.0459(11) 0.227(15) Uiso 0.5 1 d D U P K 1
H11A H 0.4514 -0.0834 0.0257 0.273 Uiso 0.5 1 calc R U P K 1
H11B H 0.4469 -0.0483 0.0507 0.273 Uiso 0.5 1 calc R U P K 1
C12X C 0.4277(8) -0.113(2) 0.0536(12) 0.250(18) Uiso 0.5 1 d D U P K 1
H1EA H 0.4314 -0.1461 0.0481 0.300 Uiso 0.5 1 calc R U P K 1
H1RB H 0.4281 -0.1128 0.0740 0.300 Uiso 0.5 1 calc R U P K 1
C13X C 0.3995(8) -0.100(2) 0.0409(12) 0.25(2) Uiso 0.5 1 d D U P K 1
H13A H 0.4006 -0.0814 0.0240 0.373 Uiso 0.5 1 calc R U P K 1
H13B H 0.3907 -0.0805 0.0541 0.373 Uiso 0.5 1 calc R U P K 1
H13C H 0.3888 -0.1285 0.0364 0.373 Uiso 0.5 1 calc R U P K 1
C14X C 0.5074(9) -0.0534(15) 0.0316(6) 0.224(14) Uiso 0.5 1 d D U P K 1
H1AK H 0.5164 -0.0827 0.0262 0.269 Uiso 0.5 1 calc R U P K 1
H1AJ H 0.4897 -0.0514 0.0197 0.269 Uiso 0.5 1 calc R U P K 1
C15X C 0.5240(11) -0.0135(16) 0.0237(10) 0.254(16) Uiso 0.5 1 d D U P K 1
H1QQ H 0.5389 -0.0074 0.0389 0.304 Uiso 0.5 1 calc R U P K 1
H1RR H 0.5126 0.0153 0.0214 0.304 Uiso 0.5 1 calc R U P K 1
C16X C 0.5366(10) -0.023(2) -0.0034(9) 0.242(18) Uiso 0.5 1 d D U P K 1
H16A H 0.5352 -0.0567 -0.0083 0.291 Uiso 0.5 1 calc R U P K 1
H16B H 0.5269 -0.0040 -0.0187 0.291 Uiso 0.5 1 calc R U P K 1
C17X C 0.5662(10) -0.008(3) 0.0016(13) 0.29(3) Uiso 0.5 1 d D U P K 1
H17X H 0.5748 -0.0132 -0.0153 0.431 Uiso 0.5 1 calc R U P K 1
H17Y H 0.5673 0.0259 0.0064 0.431 Uiso 0.5 1 calc R U P K 1
H17Z H 0.5756 -0.0265 0.0168 0.431 Uiso 0.5 1 calc R U P K 1
C85Z C 0.5147(7) -0.2115(12) 0.1365(9) 0.247(16) Uiso 0.5 1 d G U P L 2
H85Z H 0.5262 -0.2374 0.1332 0.296 Uiso 0.5 1 calc R U P L 2
C86Z C 0.5216(7) -0.1821(17) 0.1592(8) 0.278(17) Uiso 0.5 1 d G U P L 2
H86Z H 0.5378 -0.1879 0.1714 0.334 Uiso 0.5 1 calc R U P L 2
C87Z C 0.5049(9) -0.1443(15) 0.1641(6) 0.261(16) Uiso 0.5 1 d G U P L 2
H87Z H 0.5096 -0.1242 0.1797 0.313 Uiso 0.5 1 calc R U P L 2
C88Z C 0.4812(8) -0.1358(10) 0.1464(8) 0.198(13) Uiso 0.5 1 d G U P L 2
H88Z H 0.4698 -0.1099 0.1497 0.237 Uiso 0.5 1 calc R U P L 2
C89Z C 0.4743(6) -0.1652(12) 0.1237(7) 0.174(12) Uiso 0.5 1 d G U P L 2
H89Z H 0.4582 -0.1594 0.1116 0.209 Uiso 0.5 1 calc R U P L 2
C90Z C 0.4911(8) -0.2030(11) 0.1188(6) 0.183(13) Uiso 0.5 1 d G U P L 2
H90Z H 0.4864 -0.2231 0.1033 0.219 Uiso 0.5 1 calc R U P L 2
C1Z C 0.5774(2) 0.2590(3) 0.07115(19) 0.116(3) Uani 1 1 d G U . . .
H1Z H 0.5824 0.2283 0.0657 0.139 Uiso 1 1 calc R U . . .
C2Z C 0.5751(2) 0.2685(3) 0.09882(17) 0.130(4) Uani 1 1 d G U . . .
H2Z H 0.5786 0.2442 0.1123 0.156 Uiso 1 1 calc R U . . .
C3Z C 0.5677(2) 0.3135(4) 0.10679(14) 0.138(4) Uani 1 1 d G U . . .
H3Z H 0.5661 0.3200 0.1257 0.166 Uiso 1 1 calc R U . . .
C4Z C 0.5626(2) 0.3491(3) 0.08710(19) 0.122(4) Uani 1 1 d G U . . .
H4Z H 0.5576 0.3799 0.0925 0.146 Uiso 1 1 calc R U . . .
C5Z C 0.56491(18) 0.3397(3) 0.05944(17) 0.104(3) Uani 1 1 d G U . . .
H5Z H 0.5614 0.3640 0.0460 0.125 Uiso 1 1 calc R U . . .
C6Z C 0.57228(18) 0.2946(3) 0.05146(13) 0.108(3) Uani 1 1 d G U . . .
H6Z H 0.5738 0.2882 0.0326 0.130 Uiso 1 1 calc R U . . .
C7Z C 0.7061(3) 0.1393(4) 0.4072(3) 0.185(7) Uiso 1 1 d G U . . .
H7Z H 0.7046 0.1074 0.4011 0.222 Uiso 1 1 calc R U . . .
C8Z C 0.7242(3) 0.1510(5) 0.4303(3) 0.194(8) Uiso 1 1 d G U . . .
H8Z H 0.7351 0.1270 0.4399 0.233 Uiso 1 1 calc R U . . .
C9Z C 0.7265(3) 0.1978(6) 0.4393(2) 0.184(7) Uiso 1 1 d G U . . .
H9Z H 0.7389 0.2057 0.4551 0.221 Uiso 1 1 calc R U . . .
C10Z C 0.7107(3) 0.2328(4) 0.4253(3) 0.157(6) Uiso 1 1 d G U . . .
H10Z H 0.7122 0.2648 0.4314 0.188 Uiso 1 1 calc R U . . .
C11Z C 0.6926(3) 0.2211(4) 0.4022(3) 0.165(6) Uiso 1 1 d G U . . .
H11Z H 0.6817 0.2451 0.3926 0.198 Uiso 1 1 calc R U . . .
C12Z C 0.6903(3) 0.1744(5) 0.3932(2) 0.150(6) Uiso 1 1 d G U . . .
H12Z H 0.6779 0.1664 0.3774 0.180 Uiso 1 1 calc R U . . .
C13Z C 0.7326(3) 0.4478(5) 0.0418(3) 0.184(7) Uiso 1 1 d G U . . .
H13Z H 0.7208 0.4283 0.0298 0.221 Uiso 1 1 calc R U . . .
C14Z C 0.7575(3) 0.4302(4) 0.0538(3) 0.202(8) Uiso 1 1 d G U . . .
H14Z H 0.7627 0.3987 0.0501 0.242 Uiso 1 1 calc R U . . .
C15Z C 0.7747(2) 0.4588(5) 0.0714(3) 0.188(7) Uiso 1 1 d G U . . .
H15Z H 0.7917 0.4468 0.0796 0.225 Uiso 1 1 calc R U . . .
C16Z C 0.7671(2) 0.5050(5) 0.0768(2) 0.146(5) Uiso 1 1 d G U . . .
H16Z H 0.7789 0.5246 0.0888 0.175 Uiso 1 1 calc R U . . .
C17Z C 0.7422(3) 0.5226(4) 0.0647(3) 0.149(6) Uiso 1 1 d G U . . .
H1ZZ H 0.7370 0.5541 0.0685 0.179 Uiso 1 1 calc R U . . .
C18Z C 0.7250(2) 0.4940(5) 0.0472(3) 0.155(6) Uiso 1 1 d G U . . .
H18Z H 0.7080 0.5060 0.0390 0.186 Uiso 1 1 calc R U . . .
C19Z C 0.7598(3) 0.3052(4) 0.3927(3) 0.169(7) Uiso 1 1 d G U . . .
H19Z H 0.7537 0.2754 0.3987 0.202 Uiso 1 1 calc R U . . .
C20Z C 0.7753(3) 0.3073(4) 0.3707(3) 0.145(5) Uiso 1 1 d G U . . .
H20Z H 0.7797 0.2790 0.3617 0.174 Uiso 1 1 calc R U . . .
C21Z C 0.7842(2) 0.3508(5) 0.3619(2) 0.142(5) Uiso 1 1 d G U . . .
H21Z H 0.7948 0.3523 0.3469 0.170 Uiso 1 1 calc R U . . .
C22Z C 0.7776(3) 0.3922(4) 0.3751(3) 0.144(5) Uiso 1 1 d G U . . .
H22Z H 0.7838 0.4220 0.3691 0.173 Uiso 1 1 calc R U . . .
C23Z C 0.7622(3) 0.3901(4) 0.3971(3) 0.175(7) Uiso 1 1 d G U . . .
H23Z H 0.7577 0.4184 0.4061 0.209 Uiso 1 1 calc R U . . .
C24Z C 0.7532(3) 0.3466(6) 0.4059(2) 0.190(7) Uiso 1 1 d G U . . .
H24Z H 0.7426 0.3451 0.4209 0.228 Uiso 1 1 calc R U . . .
C25Z C 0.1242(4) 0.3972(9) 0.2644(6) 0.117(7) Uiso 0.48(3) 1 d G U P M 1
H25Z H 0.1109 0.3960 0.2769 0.140 Uiso 0.48(3) 1 calc R U P M 1
C26Z C 0.1163(4) 0.4027(11) 0.2362(6) 0.137(8) Uiso 0.48(3) 1 d G U P M 1
H26Z H 0.0975 0.4051 0.2294 0.164 Uiso 0.48(3) 1 calc R U P M 1
C27Z C 0.1358(5) 0.4045(11) 0.2180(6) 0.155(8) Uiso 0.48(3) 1 d G U P M 1
H27Z H 0.1304 0.4082 0.1987 0.186 Uiso 0.48(3) 1 calc R U P M 1
C28Z C 0.1633(5) 0.4009(10) 0.2279(6) 0.137(8) Uiso 0.48(3) 1 d G U P M 1
H28Z H 0.1766 0.4022 0.2154 0.165 Uiso 0.48(3) 1 calc R U P M 1
C29Z C 0.1712(3) 0.3955(9) 0.2561(6) 0.105(7) Uiso 0.48(3) 1 d G U P M 1
H299 H 0.1900 0.3930 0.2629 0.126 Uiso 0.48(3) 1 calc R U P M 1
C30Z C 0.1517(4) 0.3936(8) 0.2744(6) 0.096(6) Uiso 0.48(3) 1 d G U P M 1
H301 H 0.1571 0.3899 0.2936 0.116 Uiso 0.48(3) 1 calc R U P M 1
C25U C 0.1350(4) 0.4181(9) 0.2302(6) 0.136(7) Uiso 0.52(3) 1 d G U P M 2
H25U H 0.1305 0.4257 0.2112 0.163 Uiso 0.52(3) 1 calc R U P M 2
C26U C 0.1147(3) 0.4170(10) 0.2477(6) 0.145(8) Uiso 0.52(3) 1 d G U P M 2
H26U H 0.0964 0.4239 0.2406 0.174 Uiso 0.52(3) 1 calc R U P M 2
C27U C 0.1212(4) 0.4059(9) 0.2755(6) 0.122(7) Uiso 0.52(3) 1 d G U P M 2
H27U H 0.1073 0.4051 0.2874 0.146 Uiso 0.52(3) 1 calc R U P M 2
C28U C 0.1480(4) 0.3958(8) 0.2859(5) 0.104(6) Uiso 0.52(3) 1 d G U P M 2
H28U H 0.1524 0.3882 0.3049 0.125 Uiso 0.52(3) 1 calc R U P M 2
C29U C 0.1682(3) 0.3969(8) 0.2685(6) 0.121(7) Uiso 0.52(3) 1 d G U P M 2
H29U H 0.1865 0.3901 0.2756 0.145 Uiso 0.52(3) 1 calc R U P M 2
C30U C 0.1618(4) 0.4081(9) 0.2406(6) 0.121(7) Uiso 0.52(3) 1 d G U P M 2
H30U H 0.1756 0.4088 0.2287 0.146 Uiso 0.52(3) 1 calc R U P M 2
C31Z C 0.7176(4) 0.5327(7) 0.3967(3) 0.108(3) Uiso 0.562(14) 1 d G U P N 1
H31Z H 0.7092 0.5381 0.4129 0.129 Uiso 0.562(14) 1 calc R U P N 1
C32Z C 0.7456(3) 0.5263(7) 0.3986(3) 0.107(3) Uiso 0.562(14) 1 d G U P N 1
H32Z H 0.7563 0.5273 0.4161 0.129 Uiso 0.562(14) 1 calc R U P N 1
C33Z C 0.7580(2) 0.5183(7) 0.3748(3) 0.102(3) Uiso 0.562(14) 1 d G U P N 1
H33Z H 0.7771 0.5139 0.3761 0.123 Uiso 0.562(14) 1 calc R U P N 1
C34Z C 0.7423(3) 0.5169(7) 0.3491(3) 0.104(3) Uiso 0.562(14) 1 d G U P N 1
H34Z H 0.7508 0.5115 0.3328 0.125 Uiso 0.562(14) 1 calc R U P N 1
C35Z C 0.7143(3) 0.5233(7) 0.3472(3) 0.105(3) Uiso 0.562(14) 1 d G U P N 1
H35Z H 0.7036 0.5223 0.3296 0.126 Uiso 0.562(14) 1 calc R U P N 1
C36Z C 0.7020(2) 0.5312(7) 0.3710(4) 0.106(3) Uiso 0.562(14) 1 d G U P N 1
H36Z H 0.6828 0.5357 0.3697 0.127 Uiso 0.562(14) 1 calc R U P N 1
C73Z C 0.7038(6) 0.1049(12) 0.0496(6) 0.184(7) Uiso 0.5 1 d G U P O 1
H73Z H 0.6897 0.1226 0.0565 0.221 Uiso 0.5 1 calc R U P O 1
C74Z C 0.6997(6) 0.0575(12) 0.0425(7) 0.187(7) Uiso 0.5 1 d G U P O 1
H74Z H 0.6827 0.0428 0.0445 0.225 Uiso 0.5 1 calc R U P O 1
C75Z C 0.7203(7) 0.0316(9) 0.0324(6) 0.189(7) Uiso 0.5 1 d G U P O 1
H75Z H 0.7174 -0.0008 0.0276 0.227 Uiso 0.5 1 calc R U P O 1
C76Z C 0.7450(6) 0.0531(12) 0.0295(6) 0.187(7) Uiso 0.5 1 d G U P O 1
H76Z H 0.7591 0.0354 0.0226 0.224 Uiso 0.5 1 calc R U P O 1
C77Z C 0.7492(6) 0.1005(12) 0.0366(8) 0.186(7) Uiso 0.5 1 d G U P O 1
H77Z H 0.7661 0.1151 0.0346 0.224 Uiso 0.5 1 calc R U P O 1
C78Z C 0.7286(7) 0.1264(9) 0.0466(8) 0.186(7) Uiso 0.5 1 d G U P O 1
H78Z H 0.7314 0.1587 0.0515 0.223 Uiso 0.5 1 calc R U P O 1
C31V C 0.7466(3) 0.5249(10) 0.3573(4) 0.105(3) Uiso 0.438(14) 1 d G U P N 2
H31V H 0.7620 0.5265 0.3474 0.126 Uiso 0.438(14) 1 calc R U P N 2
C32V C 0.7205(4) 0.5252(10) 0.3430(3) 0.104(3) Uiso 0.438(14) 1 d G U P N 2
H32V H 0.7181 0.5270 0.3234 0.125 Uiso 0.438(14) 1 calc R U P N 2
C33V C 0.6979(3) 0.5229(9) 0.3575(4) 0.102(3) Uiso 0.438(14) 1 d G U P N 2
H33V H 0.6801 0.5230 0.3477 0.123 Uiso 0.438(14) 1 calc R U P N 2
C34V C 0.7015(4) 0.5202(8) 0.3862(4) 0.104(3) Uiso 0.438(14) 1 d G U P N 2
H34V H 0.6860 0.5186 0.3961 0.125 Uiso 0.438(14) 1 calc R U P N 2
C35V C 0.7275(5) 0.5200(9) 0.4005(3) 0.108(3) Uiso 0.438(14) 1 d G U P N 2
H35V H 0.7299 0.5182 0.4201 0.129 Uiso 0.438(14) 1 calc R U P N 2
C36V C 0.7501(3) 0.5223(9) 0.3860(4) 0.108(3) Uiso 0.438(14) 1 d G U P N 2
H36V H 0.7679 0.5221 0.3958 0.129 Uiso 0.438(14) 1 calc R U P N 2
C37Z C 0.6416(5) 0.1893(8) 0.0801(3) 0.164(5) Uiso 0.693(12) 1 d G U P P 1
H37Z H 0.6466 0.1962 0.0991 0.197 Uiso 0.693(12) 1 calc R U P P 1
C38Z C 0.6235(4) 0.1527(7) 0.0724(4) 0.167(5) Uiso 0.693(12) 1 d G U P P 1
H38Z H 0.6161 0.1345 0.0861 0.201 Uiso 0.693(12) 1 calc R U P P 1
C39Z C 0.6162(4) 0.1426(6) 0.0445(5) 0.171(5) Uiso 0.693(12) 1 d G U P P 1
H39Z H 0.6039 0.1175 0.0392 0.205 Uiso 0.693(12) 1 calc R U P P 1
C40Z C 0.6270(4) 0.1692(8) 0.0244(3) 0.174(5) Uiso 0.693(12) 1 d G U P P 1
H40Z H 0.6221 0.1623 0.0053 0.209 Uiso 0.693(12) 1 calc R U P P 1
C41Z C 0.6451(4) 0.2058(7) 0.0321(4) 0.172(5) Uiso 0.693(12) 1 d G U P P 1
H41Z H 0.6525 0.2240 0.0184 0.207 Uiso 0.693(12) 1 calc R U P P 1
C42Z C 0.6524(4) 0.2159(6) 0.0600(5) 0.167(4) Uiso 0.693(12) 1 d G U P P 1
H42Z H 0.6648 0.2409 0.0653 0.200 Uiso 0.693(12) 1 calc R U P P 1
C37V C 0.6842(8) 0.1808(18) 0.0541(9) 0.169(5) Uiso 0.307(12) 1 d G U P P 2
H37V H 0.7015 0.1869 0.0484 0.203 Uiso 0.307(12) 1 calc R U P P 2
C38V C 0.6709(10) 0.2162(14) 0.0671(9) 0.166(5) Uiso 0.307(12) 1 d G U P P 2
H38V H 0.6791 0.2464 0.0703 0.199 Uiso 0.307(12) 1 calc R U P P 2
C39V C 0.6454(10) 0.2074(16) 0.0755(9) 0.165(5) Uiso 0.307(12) 1 d G U P P 2
H39V H 0.6363 0.2316 0.0844 0.198 Uiso 0.307(12) 1 calc R U P P 2
C40V C 0.6333(8) 0.1632(19) 0.0709(10) 0.167(4) Uiso 0.307(12) 1 d G U P P 2
H40V H 0.6160 0.1572 0.0766 0.200 Uiso 0.307(12) 1 calc R U P P 2
C41V C 0.6466(10) 0.1278(14) 0.0578(10) 0.170(5) Uiso 0.307(12) 1 d G U P P 2
H41V H 0.6384 0.0976 0.0547 0.204 Uiso 0.307(12) 1 calc R U P P 2
C42V C 0.6721(10) 0.1366(16) 0.0495(9) 0.171(5) Uiso 0.307(12) 1 d G U P P 2
H42V H 0.6812 0.1124 0.0406 0.206 Uiso 0.307(12) 1 calc R U P P 2
C43Z C 0.5476(5) -0.0547(8) 0.1955(4) 0.148(10) Uiso 0.5 1 d G U P Q 2
H43Z H 0.5412 -0.0652 0.2121 0.178 Uiso 0.5 1 calc R U P Q 2
C44Z C 0.5363(4) -0.0148(7) 0.1819(4) 0.119(8) Uiso 0.5 1 d G U P Q 2
H44Z H 0.5221 0.0020 0.1891 0.143 Uiso 0.5 1 calc R U P Q 2
C45Z C 0.5458(4) 0.0007(6) 0.1577(4) 0.120(8) Uiso 0.5 1 d G U P Q 2
H45Z H 0.5380 0.0279 0.1483 0.143 Uiso 0.5 1 calc R U P Q 2
C46Z C 0.5666(4) -0.0238(7) 0.1470(3) 0.095(6) Uiso 0.5 1 d G U P Q 2
H46Z H 0.5731 -0.0133 0.1305 0.115 Uiso 0.5 1 calc R U P Q 2
C47Z C 0.5779(4) -0.0637(7) 0.1606(4) 0.148(10) Uiso 0.5 1 d G U P Q 2
H47Z H 0.5922 -0.0804 0.1534 0.178 Uiso 0.5 1 calc R U P Q 2
C48Z C 0.5685(5) -0.0791(6) 0.1849(4) 0.144(9) Uiso 0.5 1 d G U P Q 2
H48Z H 0.5762 -0.1064 0.1942 0.172 Uiso 0.5 1 calc R U P Q 2
C49Z C 0.5305(5) 0.7480(8) 0.1836(4) 0.133(8) Uiso 0.5 1 d G U P R 1
H49Z H 0.5380 0.7608 0.1681 0.159 Uiso 0.5 1 calc R U P R 1
C50Z C 0.5165(5) 0.7773(6) 0.2001(5) 0.136(9) Uiso 0.5 1 d G U P R 1
H50Z H 0.5145 0.8101 0.1958 0.163 Uiso 0.5 1 calc R U P R 1
C51Z C 0.5056(4) 0.7587(7) 0.2228(4) 0.137(9) Uiso 0.5 1 d G U P R 1
H51Z H 0.4961 0.7787 0.2340 0.165 Uiso 0.5 1 calc R U P R 1
C52Z C 0.5086(4) 0.7107(8) 0.2290(4) 0.134(8) Uiso 0.5 1 d G U P R 1
H52Z H 0.5011 0.6980 0.2445 0.161 Uiso 0.5 1 calc R U P R 1
C53Z C 0.5225(5) 0.6814(6) 0.2125(5) 0.128(8) Uiso 0.5 1 d G U P R 1
H53Z H 0.5245 0.6486 0.2168 0.154 Uiso 0.5 1 calc R U P R 1
C54Z C 0.5334(5) 0.7001(8) 0.1898(5) 0.133(9) Uiso 0.5 1 d G U P R 1
H54Z H 0.5430 0.6800 0.1786 0.160 Uiso 0.5 1 calc R U P R 1
N6S N 0.5187(7) 0.7246(11) 0.2032(7) 0.166(9) Uiso 0.5 1 d D U P S 2
C11S C 0.5284(8) 0.6875(13) 0.1987(9) 0.139(8) Uiso 0.5 1 d D U P S 2
C12S C 0.5464(9) 0.6474(13) 0.1979(9) 0.185(14) Uiso 0.5 1 d D U P S 2
H12I H 0.5605 0.6483 0.1859 0.278 Uiso 0.5 1 d R U P S 2
H12J H 0.5361 0.6187 0.1946 0.278 Uiso 0.5 1 d R U P S 2
H12K H 0.5545 0.6484 0.2168 0.278 Uiso 0.5 1 d R U P S 2
C55Z C 0.6591(5) 0.0320(8) 0.5037(5) 0.154(10) Uiso 0.5 1 d G U P T 1
H55Z H 0.6523 0.0056 0.5129 0.185 Uiso 0.5 1 calc R U P T 1
C56Z C 0.6774(5) 0.0251(7) 0.4846(5) 0.158(10) Uiso 0.5 1 d G U P T 1
H56Z H 0.6832 -0.0061 0.4807 0.190 Uiso 0.5 1 calc R U P T 1
C57Z C 0.6874(5) 0.0637(10) 0.4712(5) 0.157(10) Uiso 0.5 1 d G U P T 1
H57Z H 0.6999 0.0590 0.4581 0.188 Uiso 0.5 1 calc R U P T 1
C58Z C 0.6790(5) 0.1093(8) 0.4770(5) 0.157(10) Uiso 0.5 1 d G U P T 1
H58Z H 0.6858 0.1357 0.4678 0.189 Uiso 0.5 1 calc R U P T 1
C59Z C 0.6606(5) 0.1162(7) 0.4961(5) 0.147(10) Uiso 0.5 1 d G U P T 1
H59Z H 0.6549 0.1474 0.5000 0.177 Uiso 0.5 1 calc R U P T 1
C60Z C 0.6507(5) 0.0776(10) 0.5095(5) 0.161(10) Uiso 0.5 1 d G U P T 1
H60Z H 0.6381 0.0823 0.5226 0.193 Uiso 0.5 1 calc R U P T 1
C61Z C 0.7547(6) 0.3316(10) 0.4775(6) 0.167(6) Uiso 0.5 1 d G U P U 1
H61Z H 0.7654 0.3131 0.4666 0.200 Uiso 0.5 1 calc R U P U 1
C62Z C 0.7337(6) 0.3105(7) 0.4896(6) 0.165(6) Uiso 0.5 1 d G U P U 1
H62Z H 0.7300 0.2776 0.4869 0.198 Uiso 0.5 1 calc R U P U 1
C63Z C 0.7180(5) 0.3374(10) 0.5056(6) 0.164(6) Uiso 0.5 1 d G U P U 1
H63Z H 0.7036 0.3230 0.5139 0.197 Uiso 0.5 1 calc R U P U 1
C64Z C 0.7234(5) 0.3855(10) 0.5095(5) 0.164(6) Uiso 0.5 1 d G U P U 1
H64Z H 0.7127 0.4039 0.5205 0.197 Uiso 0.5 1 calc R U P U 1
C65Z C 0.7444(6) 0.4066(7) 0.4974(6) 0.166(6) Uiso 0.5 1 d G U P U 1
H65Z H 0.7481 0.4394 0.5001 0.200 Uiso 0.5 1 calc R U P U 1
C66Z C 0.7601(5) 0.3796(10) 0.4814(6) 0.167(6) Uiso 0.5 1 d G U P U 1
H66Z H 0.7745 0.3940 0.4731 0.200 Uiso 0.5 1 calc R U P U 1
C61U C 0.7744(11) 0.404(2) 0.4758(12) 0.167(6) Uiso 0.25 1 d G U P V 2
H61U H 0.7882 0.4246 0.4709 0.201 Uiso 0.25 1 calc R U P V 2
C62U C 0.7503(12) 0.4225(15) 0.4833(12) 0.167(6) Uiso 0.25 1 d G U P V 2
H62U H 0.7477 0.4559 0.4835 0.201 Uiso 0.25 1 calc R U P V 2
C63U C 0.7301(9) 0.392(2) 0.4905(11) 0.166(6) Uiso 0.25 1 d G U P V 2
H63U H 0.7137 0.4050 0.4956 0.199 Uiso 0.25 1 calc R U P V 2
C64U C 0.7340(10) 0.3435(19) 0.4902(12) 0.166(6) Uiso 0.25 1 d G U P V 2
H64U H 0.7202 0.3229 0.4951 0.199 Uiso 0.25 1 calc R U P V 2
C65U C 0.7581(12) 0.3250(15) 0.4827(13) 0.166(6) Uiso 0.25 1 d G U P V 2
H65U H 0.7608 0.2916 0.4825 0.200 Uiso 0.25 1 calc R U P V 2
C66U C 0.7783(10) 0.355(2) 0.4755(12) 0.167(6) Uiso 0.25 1 d G U P V 2
H66U H 0.7948 0.3425 0.4704 0.201 Uiso 0.25 1 calc R U P V 2
C68Z C 0.5946(5) 0.7514(8) 0.1606(5) 0.151(10) Uiso 0.5 1 d G U P W 2
H68Z H 0.5840 0.7237 0.1565 0.181 Uiso 0.5 1 calc R U P W 2
C67Z C 0.6011(4) 0.7659(7) 0.1879(4) 0.116(8) Uiso 0.5 1 d G U P W 2
H67Z H 0.5949 0.7481 0.2025 0.139 Uiso 0.5 1 calc R U P W 2
C69Z C 0.6166(5) 0.8065(8) 0.1938(4) 0.135(9) Uiso 0.5 1 d G U P W 2
H69Z H 0.6210 0.8164 0.2125 0.162 Uiso 0.5 1 calc R U P W 2
C70Z C 0.6257(5) 0.8325(8) 0.1725(6) 0.177(12) Uiso 0.5 1 d G U P W 2
H70Z H 0.6363 0.8602 0.1766 0.212 Uiso 0.5 1 calc R U P W 2
C71Z C 0.6192(6) 0.8180(10) 0.1452(5) 0.187(12) Uiso 0.5 1 d G U P W 2
H71Z H 0.6255 0.8358 0.1306 0.224 Uiso 0.5 1 calc R U P W 2
C72Z C 0.6037(6) 0.7774(10) 0.1393(4) 0.178(12) Uiso 0.5 1 d G U P W 2
H72Z H 0.5993 0.7675 0.1206 0.213 Uiso 0.5 1 calc R U P W 2
C79Z C 0.5038(5) 0.1985(11) 0.5212(7) 0.237(11) Uiso 0.715(14) 1 d G U P X 1
H79Z H 0.5220 0.1869 0.5237 0.284 Uiso 0.715(14) 1 calc R U P X 1
C80Z C 0.4960(6) 0.2339(11) 0.5385(5) 0.241(12) Uiso 0.715(14) 1 d G U P X 1
H80Z H 0.5089 0.2465 0.5527 0.290 Uiso 0.715(14) 1 calc R U P X 1
C81Z C 0.4695(7) 0.2509(9) 0.5350(6) 0.247(12) Uiso 0.715(14) 1 d G U P X 1
H81Z H 0.4641 0.2751 0.5468 0.297 Uiso 0.715(14) 1 calc R U P X 1
C82Z C 0.4507(5) 0.2325(11) 0.5142(7) 0.236(11) Uiso 0.715(14) 1 d G U P X 1
H82Z H 0.4326 0.2441 0.5118 0.284 Uiso 0.715(14) 1 calc R U P X 1
C83Z C 0.4585(6) 0.1971(11) 0.4969(5) 0.223(10) Uiso 0.715(14) 1 d G U P X 1
H83Z H 0.4457 0.1845 0.4827 0.268 Uiso 0.715(14) 1 calc R U P X 1
C84Z C 0.4851(7) 0.1801(9) 0.5004(6) 0.238(11) Uiso 0.715(14) 1 d G U P X 1
H84Z H 0.4904 0.1559 0.4886 0.286 Uiso 0.715(14) 1 calc R U P X 1
C79V C 0.4654(15) 0.182(3) 0.5336(10) 0.242(12) Uiso 0.285(14) 1 d G U P X 2
H79V H 0.4684 0.1800 0.5532 0.291 Uiso 0.285(14) 1 calc R U P X 2
C80V C 0.4429(12) 0.160(2) 0.5193(17) 0.246(15) Uiso 0.285(14) 1 d G U P X 2
H80V H 0.4306 0.1424 0.5292 0.295 Uiso 0.285(14) 1 calc R U P X 2
C81V C 0.4384(12) 0.162(2) 0.4906(17) 0.233(15) Uiso 0.285(14) 1 d G U P X 2
H81V H 0.4231 0.1470 0.4808 0.279 Uiso 0.285(14) 1 calc R U P X 2
C82V C 0.4564(14) 0.187(3) 0.4762(11) 0.233(14) Uiso 0.285(14) 1 d G U P X 2
H82V H 0.4533 0.1892 0.4566 0.279 Uiso 0.285(14) 1 calc R U P X 2
C83V C 0.4789(11) 0.210(2) 0.4905(11) 0.223(12) Uiso 0.285(14) 1 d G U P X 2
H83V H 0.4911 0.2268 0.4806 0.267 Uiso 0.285(14) 1 calc DR U P X 2
C84V C 0.4833(13) 0.207(2) 0.5192(11) 0.238(11) Uiso 0.285(14) 1 d G U P X 2
H84V H 0.4987 0.2223 0.5290 0.285 Uiso 0.285(14) 1 calc R U P X 2
C91Z C 0.6250(7) 0.0171(12) 0.0889(7) 0.205(14) Uiso 0.5 1 d G U P Y 1
H91Z H 0.6147 0.0456 0.0888 0.246 Uiso 0.5 1 calc R U P Y 1
C92Z C 0.6524(7) 0.0187(10) 0.0852(6) 0.175(12) Uiso 0.5 1 d G U P Y 1
H92Z H 0.6609 0.0483 0.0825 0.210 Uiso 0.5 1 calc R U P Y 1
C93Z C 0.6674(5) -0.0230(13) 0.0854(6) 0.196(13) Uiso 0.5 1 d G U P Y 1
H93Z H 0.6861 -0.0219 0.0828 0.236 Uiso 0.5 1 calc R U P Y 1
C94Z C 0.6550(8) -0.0663(10) 0.0894(6) 0.191(13) Uiso 0.5 1 d G U P Y 1
H94Z H 0.6652 -0.0948 0.0895 0.229 Uiso 0.5 1 calc R U P Y 1
C95Z C 0.6276(8) -0.0679(11) 0.0931(7) 0.219(14) Uiso 0.5 1 d G U P Y 1
H95Z H 0.6191 -0.0974 0.0958 0.262 Uiso 0.5 1 calc R U P Y 1
C96Z C 0.6126(5) -0.0262(15) 0.0929(7) 0.230(15) Uiso 0.5 1 d G U P Y 1
H96Z H 0.5939 -0.0272 0.0955 0.276 Uiso 0.5 1 calc R U P Y 1
C1U C 0.8256(8) 0.3632(14) 0.0370(8) 0.230(15) Uiso 0.5 1 d G U P Z 1
H1U H 0.8350 0.3797 0.0239 0.276 Uiso 0.5 1 calc R U P Z 1
C2U C 0.8316(6) 0.3725(11) 0.0651(9) 0.207(14) Uiso 0.5 1 d G U P Z 1
H2U H 0.8451 0.3954 0.0713 0.248 Uiso 0.5 1 calc R U P Z 1
C3U C 0.8179(7) 0.3483(13) 0.0841(6) 0.196(13) Uiso 0.5 1 d G U P Z 1
H3U H 0.8220 0.3547 0.1033 0.236 Uiso 0.5 1 calc R U P Z 1
C4U C 0.7983(7) 0.3148(12) 0.0751(8) 0.198(14) Uiso 0.5 1 d G U P Z 1
H4U H 0.7889 0.2982 0.0881 0.238 Uiso 0.5 1 calc R U P Z 1
C5U C 0.7923(7) 0.3055(12) 0.0469(9) 0.238(15) Uiso 0.5 1 d G U P Z 1
H5U H 0.7789 0.2826 0.0407 0.285 Uiso 0.5 1 calc R U P Z 1
C6U C 0.8060(9) 0.3296(15) 0.0279(6) 0.241(16) Uiso 0.5 1 d G U P Z 1
H6U H 0.8019 0.3233 0.0087 0.289 Uiso 0.5 1 calc R U P Z 1
C75U C 0.7449(10) 0.095(3) 0.0298(15) 0.189(11) Uiso 0.25 1 d G U P A 3
H75U H 0.7630 0.0879 0.0265 0.226 Uiso 0.25 1 calc R U P A 3
C74U C 0.7398(12) 0.136(2) 0.0441(16) 0.188(12) Uiso 0.25 1 d G U P A 3
H74U H 0.7543 0.1569 0.0506 0.226 Uiso 0.25 1 calc R U P A 3
C78U C 0.7133(15) 0.1473(19) 0.0488(13) 0.185(10) Uiso 0.25 1 d G U P A 3
H78U H 0.7098 0.1754 0.0586 0.221 Uiso 0.25 1 calc R U P A 3
C77U C 0.6920(10) 0.117(2) 0.0392(13) 0.179(9) Uiso 0.25 1 d G U P A 3
H77U H 0.6740 0.1247 0.0425 0.215 Uiso 0.25 1 calc R U P A 3
C76U C 0.6972(12) 0.076(2) 0.0249(13) 0.183(11) Uiso 0.25 1 d G U P A 3
H76U H 0.6826 0.0557 0.0184 0.220 Uiso 0.25 1 calc R U P A 3
C79U C 0.7236(15) 0.0653(19) 0.0202(12) 0.186(10) Uiso 0.25 1 d G U P A 3
H79U H 0.7271 0.0372 0.0104 0.223 Uiso 0.25 1 calc R U P A 3
C7U C 0.6784(5) 0.2428(11) 0.5629(6) 0.175(11) Uiso 0.5 1 d G U P B 1
H7U H 0.6943 0.2415 0.5536 0.210 Uiso 0.5 1 calc R U P B 1
C8U C 0.6632(5) 0.2843(8) 0.5622(5) 0.156(10) Uiso 0.5 1 d G U P B 1
H8U H 0.6686 0.3112 0.5524 0.187 Uiso 0.5 1 calc R U P B 1
C9U C 0.6400(5) 0.2863(8) 0.5757(5) 0.132(9) Uiso 0.5 1 d G U P B 1
H9U H 0.6295 0.3146 0.5752 0.158 Uiso 0.5 1 calc R U P B 1
C10U C 0.6321(5) 0.2469(10) 0.5899(5) 0.184(12) Uiso 0.5 1 d G U P B 1
H10U H 0.6162 0.2483 0.5991 0.221 Uiso 0.5 1 calc R U P B 1
C11U C 0.6474(6) 0.2055(8) 0.5906(6) 0.186(12) Uiso 0.5 1 d G U P B 1
H11U H 0.6419 0.1786 0.6003 0.223 Uiso 0.5 1 calc R U P B 1
C12U C 0.6705(6) 0.2034(8) 0.5771(6) 0.172(11) Uiso 0.5 1 d G U P B 1
H12U H 0.6810 0.1751 0.5776 0.206 Uiso 0.5 1 calc R U P B 1
N1S N 0.4341(3) 0.4885(6) 0.4378(3) 0.090(4) Uiso 0.576(13) 1 d D U P C 1
C1S C 0.4499(7) 0.4981(13) 0.4233(7) 0.076(4) Uiso 0.576(13) 1 d D U P C 1
C2S C 0.4705(3) 0.5102(7) 0.4058(4) 0.081(4) Uiso 0.576(13) 1 d D U P C 1
H268 H 0.4865 0.4901 0.4105 0.122 Uiso 0.576(13) 1 calc R U P C 1
H267 H 0.4756 0.5436 0.4086 0.122 Uiso 0.576(13) 1 calc R U P C 1
H266 H 0.4633 0.5052 0.3864 0.122 Uiso 0.576(13) 1 calc R U P C 1
N1S' N 0.4309(5) 0.4673(8) 0.4101(5) 0.089(5) Uiso 0.424(13) 1 d . U P C 2
C1S' C 0.4477(10) 0.4922(19) 0.4213(10) 0.079(4) Uiso 0.424(13) 1 d . U P C 2
C2S' C 0.4713(5) 0.5248(10) 0.4292(6) 0.089(5) Uiso 0.424(13) 1 d . U P C 2
H2SA H 0.4883 0.5083 0.4269 0.133 Uiso 0.424(13) 1 calc R U P C 2
H2SB H 0.4716 0.5343 0.4486 0.133 Uiso 0.424(13) 1 calc R U P C 2
H2SC H 0.4696 0.5530 0.4174 0.133 Uiso 0.424(13) 1 calc R U P C 2
N2S N 0.7521(2) 0.5867(4) 0.2874(2) 0.102(3) Uani 1 1 d D U . . .
C3S C 0.7351(2) 0.6092(4) 0.2951(3) 0.089(3) Uani 1 1 d D U . . .
C4S C 0.7136(2) 0.6371(4) 0.3042(3) 0.107(4) Uani 1 1 d D U . . .
H4SA H 0.7191 0.6704 0.3055 0.160 Uiso 1 1 calc R U . . .
H4SB H 0.7098 0.6259 0.3224 0.160 Uiso 1 1 calc R U . . .
H4SC H 0.6971 0.6339 0.2910 0.160 Uiso 1 1 calc R U . . .
N3S N 0.1935(4) 0.5429(6) 0.3455(4) 0.173(6) Uani 1 1 d D U . . .
C5S C 0.1916(4) 0.5052(6) 0.3534(4) 0.135(5) Uani 1 1 d D U . . .
C6S C 0.1864(4) 0.4560(6) 0.3582(5) 0.183(8) Uani 1 1 d D U . . .
H6S1 H 0.1734 0.4532 0.3719 0.275 Uiso 1 1 calc R U . . .
H6S2 H 0.2035 0.4401 0.3652 0.275 Uiso 1 1 calc R U . . .
H6S3 H 0.1788 0.4410 0.3408 0.275 Uiso 1 1 calc R U . . .
N4S N 0.2441(3) 0.2344(4) 0.2780(3) 0.148(5) Uani 1 1 d D U . . .
C7S C 0.2464(4) 0.2754(5) 0.2779(5) 0.159(6) Uani 1 1 d D U . . .
C8S C 0.2504(5) 0.3260(5) 0.2753(5) 0.191(8) Uani 1 1 d D U . . .
H8S1 H 0.2667 0.3317 0.2661 0.287 Uiso 1 1 calc R U . . .
H8S2 H 0.2528 0.3405 0.2937 0.287 Uiso 1 1 calc R U . . .
H8S3 H 0.2345 0.3399 0.2643 0.287 Uiso 1 1 calc R U . . .
N5S N 0.6809(4) 0.5729(6) 0.4768(3) 0.153(5) Uani 1 1 d D U . . .
C9S C 0.6798(4) 0.5329(7) 0.4718(4) 0.136(5) Uani 1 1 d D U . . .
C10S C 0.6777(4) 0.4833(6) 0.4644(4) 0.145(5) Uani 1 1 d D U . . .
H10I H 0.6601 0.4774 0.4534 0.217 Uiso 1 1 calc R U . . .
H10J H 0.6791 0.4640 0.4813 0.217 Uiso 1 1 calc R U . . .
H10K H 0.6924 0.4748 0.4535 0.217 Uiso 1 1 calc R U . . .

loop_
_atom_site_aniso_label
_atom_site_aniso_U_11
_atom_site_aniso_U_22
_atom_site_aniso_U_33
_atom_site_aniso_U_23
_atom_site_aniso_U_13
_atom_site_aniso_U_12
Fe1 0.0446(6) 0.0610(7) 0.0582(7) 0.0053(6) 0.0022(5) -0.0061(5)
Fe2 0.0571(7) 0.0413(6) 0.0828(9) -0.0013(6) -0.0006(6) -0.0028(5)
Fe3 0.0740(8) 0.0554(7) 0.0580(8) 0.0061(6) 0.0212(6) 0.0190(6)
Fe4 0.0646(8) 0.0416(6) 0.0721(8) -0.0015(6) 0.0109(6) 0.0018(5)
F1B 0.151(6) 0.092(4) 0.108(4) -0.029(4) 0.056(4) 0.011(4)
F2B 0.129(5) 0.099(4) 0.118(5) -0.036(4) 0.066(4) 0.009(4)
N1B 0.069(4) 0.043(4) 0.079(4) -0.004(3) 0.019(3) 0.002(3)
N2B 0.062(4) 0.041(3) 0.080(4) -0.004(3) 0.015(3) 0.005(3)
N3B 0.097(4) 0.046(3) 0.085(5) 0.008(3) 0.047(4) 0.009(3)
N4B 0.084(5) 0.056(3) 0.080(4) 0.002(3) 0.038(4) 0.010(3)
N5B 0.104(5) 0.054(4) 0.111(5) -0.007(4) 0.052(4) -0.001(3)
N6B 0.112(5) 0.061(4) 0.117(5) -0.006(4) 0.060(4) -0.003(4)
C1B 0.073(4) 0.048(4) 0.082(4) -0.011(3) 0.020(3) 0.008(3)
C2B 0.092(5) 0.099(7) 0.098(5) -0.034(5) 0.015(4) -0.006(5)
C3B 0.117(5) 0.096(7) 0.101(6) -0.037(5) 0.027(5) -0.005(5)
C4B 0.113(5) 0.064(5) 0.094(5) -0.014(4) 0.034(4) 0.007(5)
C5B 0.091(5) 0.056(5) 0.095(5) -0.003(4) 0.033(4) 0.017(4)
C6B 0.072(4) 0.047(4) 0.084(5) -0.001(4) 0.019(3) 0.015(3)
C7B 0.069(5) 0.047(4) 0.085(4) -0.001(3) 0.018(4) 0.008(4)
C8B 0.081(5) 0.043(4) 0.085(4) 0.003(3) 0.026(4) 0.013(3)
C9B 0.143(8) 0.053(4) 0.092(5) 0.013(4) 0.045(5) 0.034(5)
C10B 0.146(8) 0.050(4) 0.095(5) 0.010(4) 0.052(5) 0.022(5)
C11B 0.097(5) 0.039(4) 0.088(4) -0.001(3) 0.037(4) 0.004(4)
C12B 0.067(5) 0.039(4) 0.083(4) -0.005(3) 0.021(4) 0.006(3)
C13B 0.113(5) 0.041(4) 0.097(4) -0.001(4) 0.049(4) 0.002(4)
C14B 0.135(6) 0.049(5) 0.097(4) 0.000(4) 0.043(4) 0.018(4)
C15B 0.140(6) 0.052(5) 0.103(4) 0.000(4) 0.054(4) 0.014(4)
C16B 0.121(5) 0.048(4) 0.109(5) 0.002(4) 0.064(4) -0.001(4)
C17B 0.107(5) 0.048(4) 0.096(6) 0.008(4) 0.052(5) 0.011(4)
C18B 0.122(5) 0.052(4) 0.121(6) -0.004(4) 0.065(5) 0.002(4)
C19B 0.127(5) 0.074(5) 0.152(8) -0.027(5) 0.073(6) -0.009(4)
C20B 0.115(6) 0.071(5) 0.153(8) -0.026(5) 0.071(6) -0.012(4)
C21B 0.103(5) 0.058(4) 0.111(6) -0.006(4) 0.059(5) 0.001(4)
C22B 0.094(5) 0.061(4) 0.107(6) -0.008(4) 0.055(5) -0.002(4)
C23B 0.069(5) 0.062(4) 0.080(4) -0.005(3) 0.029(4) 0.009(3)
C24B 0.096(6) 0.075(5) 0.086(5) -0.002(4) 0.041(5) 0.012(4)
C25B 0.100(7) 0.088(4) 0.088(5) -0.012(4) 0.046(5) 0.004(5)
C26B 0.084(6) 0.082(4) 0.093(5) -0.019(4) 0.037(5) 0.009(4)
C27B 0.069(5) 0.071(4) 0.094(5) -0.013(4) 0.030(4) 0.012(4)
C28B 0.066(5) 0.060(4) 0.080(5) -0.005(3) 0.021(4) 0.010(4)
C29B 0.157(7) 0.092(6) 0.115(7) -0.011(5) 0.023(5) 0.045(6)
C30B 0.216(11) 0.098(7) 0.139(8) 0.009(6) 0.021(8) 0.065(7)
C31B 0.248(11) 0.111(8) 0.148(9) 0.026(7) 0.038(9) 0.064(8)
C32B 0.251(11) 0.088(6) 0.159(10) 0.021(7) 0.049(9) 0.051(7)
C33B 0.237(11) 0.089(6) 0.128(8) 0.030(6) 0.057(8) 0.046(7)
C34B 0.189(9) 0.083(5) 0.103(5) 0.003(4) 0.047(5) 0.047(6)
F1C 0.110(5) 0.085(3) 0.105(4) 0.017(3) 0.015(4) -0.042(3)
N1C 0.052(4) 0.068(3) 0.060(4) 0.009(3) 0.006(3) -0.010(3)
N2C 0.039(3) 0.070(3) 0.057(4) 0.004(3) 0.000(3) -0.005(3)
N3C 0.074(4) 0.044(4) 0.070(4) -0.006(3) 0.011(3) -0.005(3)
N4C 0.085(5) 0.052(4) 0.081(4) 0.003(3) 0.007(4) -0.007(4)
N5C 0.051(3) 0.059(3) 0.063(4) 0.001(3) 0.007(3) 0.002(2)
N6C 0.058(3) 0.057(3) 0.062(4) 0.001(3) 0.007(3) 0.001(3)
C1C 0.053(4) 0.073(4) 0.065(5) 0.007(3) 0.010(3) -0.015(3)
C2C 0.077(5) 0.091(5) 0.087(6) 0.022(4) -0.011(4) -0.032(4)
C3C 0.087(6) 0.094(5) 0.101(7) 0.023(5) -0.010(5) -0.041(4)
C4C 0.078(5) 0.082(4) 0.085(6) 0.016(4) 0.012(4) -0.029(4)
C5C 0.079(5) 0.076(4) 0.091(6) 0.013(4) 0.006(4) -0.018(4)
C6C 0.069(5) 0.074(4) 0.082(6) 0.009(4) -0.001(4) -0.017(3)
C7C 0.049(4) 0.077(4) 0.065(5) 0.004(3) 0.003(4) -0.010(3)
C8C 0.043(4) 0.074(3) 0.065(5) 0.004(3) 0.008(3) -0.007(3)
C9C 0.051(4) 0.079(4) 0.075(5) 0.002(4) 0.015(4) -0.003(3)
C10C 0.052(4) 0.075(4) 0.073(5) 0.000(4) 0.014(4) 0.001(3)
C11C 0.045(4) 0.070(3) 0.055(4) 0.003(3) 0.002(3) 0.003(3)
C12C 0.041(4) 0.067(3) 0.054(4) 0.002(3) 0.005(3) -0.003(3)
C13C 0.051(3) 0.064(3) 0.056(4) -0.001(3) 0.006(3) 0.005(3)
C14C 0.054(3) 0.069(4) 0.061(5) 0.000(3) 0.006(3) 0.009(3)
C15C 0.065(3) 0.063(3) 0.055(4) -0.005(3) 0.010(3) 0.009(3)
C16C 0.064(3) 0.055(4) 0.060(4) -0.003(3) 0.009(3) 0.005(3)
C17C 0.062(4) 0.043(4) 0.070(4) -0.004(3) 0.009(3) 0.007(3)
C18C 0.068(4) 0.052(4) 0.069(4) 0.001(3) 0.011(3) 0.004(3)
C19C 0.088(5) 0.068(5) 0.073(5) -0.002(4) 0.005(4) -0.011(4)
C20C 0.099(6) 0.084(6) 0.079(4) 0.003(4) -0.003(4) -0.030(5)
C21C 0.090(5) 0.063(5) 0.081(4) 0.001(4) -0.001(4) -0.022(4)
C22C 0.098(6) 0.078(6) 0.085(5) 0.007(4) -0.002(4) -0.031(5)
C29C 0.052(4) 0.083(5) 0.089(6) -0.001(4) 0.008(4) 0.011(3)
C30C 0.070(5) 0.087(5) 0.109(7) -0.007(5) 0.032(5) 0.010(4)
C31C 0.087(5) 0.088(5) 0.099(7) -0.008(5) 0.032(5) 0.014(4)
C32C 0.091(5) 0.077(5) 0.085(5) -0.009(4) 0.030(4) 0.012(4)
C33C 0.087(6) 0.066(5) 0.084(5) -0.003(4) 0.024(4) 0.017(4)
C34C 0.075(5) 0.066(4) 0.077(5) 0.003(3) 0.021(4) 0.016(4)
F1D 0.273(10) 0.156(8) 0.142(6) -0.076(6) 0.087(6) -0.073(7)
F2D 0.166(7) 0.106(5) 0.094(4) -0.020(4) 0.008(4) 0.025(4)
N1D 0.066(4) 0.042(4) 0.088(4) -0.005(3) 0.007(3) -0.002(3)
N2D 0.060(4) 0.046(3) 0.082(4) 0.000(3) -0.008(3) -0.004(3)
N3D 0.049(3) 0.057(3) 0.058(3) 0.009(3) 0.005(3) -0.009(3)
N4D 0.050(4) 0.075(4) 0.052(4) 0.007(3) 0.003(3) -0.004(3)
N5D 0.060(3) 0.056(4) 0.075(4) -0.001(3) 0.004(3) -0.004(3)
N6D 0.060(3) 0.060(4) 0.075(4) -0.002(3) 0.006(3) -0.006(3)
C1D 0.098(5) 0.051(5) 0.096(4) -0.016(4) 0.022(4) -0.010(4)
C2D 0.120(6) 0.094(7) 0.093(5) -0.021(5) 0.012(4) -0.011(5)
C3D 0.164(7) 0.112(8) 0.100(6) -0.032(6) 0.025(5) -0.028(7)
C4D 0.174(8) 0.110(8) 0.131(6) -0.052(6) 0.052(5) -0.039(7)
C5D 0.157(7) 0.124(8) 0.144(6) -0.054(6) 0.065(5) -0.030(7)
C6D 0.115(6) 0.102(8) 0.139(6) -0.050(6) 0.044(5) -0.017(5)
C7D 0.077(5) 0.048(4) 0.086(4) -0.004(3) -0.001(4) -0.012(4)
C8D 0.084(5) 0.048(4) 0.078(4) 0.002(3) -0.005(4) -0.010(4)
C9D 0.110(7) 0.055(4) 0.084(5) 0.003(3) 0.002(4) -0.020(4)
C10D 0.111(7) 0.060(4) 0.082(5) 0.003(4) 0.006(5) -0.025(4)
C11D 0.076(5) 0.054(4) 0.075(4) 0.007(3) -0.005(3) -0.009(3)
C12D 0.072(5) 0.042(4) 0.078(4) 0.003(3) -0.006(4) -0.006(3)
C13D 0.067(4) 0.052(4) 0.074(4) 0.009(3) -0.003(3) -0.009(3)
C14D 0.064(4) 0.065(4) 0.083(4) 0.008(3) -0.001(3) -0.010(3)
C15D 0.054(4) 0.065(4) 0.083(4) 0.009(3) 0.001(3) -0.007(3)
C16D 0.054(3) 0.057(4) 0.071(4) 0.010(3) 0.003(3) -0.005(3)
C17D 0.047(4) 0.059(4) 0.060(4) 0.012(3) 0.005(3) -0.011(3)
C18D 0.051(4) 0.056(4) 0.068(4) 0.013(3) 0.010(3) -0.009(3)
C19D 0.060(4) 0.069(5) 0.069(4) 0.011(3) 0.007(3) 0.005(4)
C20D 0.062(5) 0.081(4) 0.064(4) 0.009(3) 0.002(4) 0.007(4)
C21D 0.052(4) 0.072(4) 0.060(4) 0.010(3) 0.005(3) 0.002(3)
C22D 0.056(4) 0.079(4) 0.057(4) 0.006(3) -0.001(3) 0.001(3)
C23D 0.051(4) 0.081(4) 0.056(4) 0.001(3) -0.002(3) -0.002(3)
C24D 0.067(5) 0.085(5) 0.065(4) 0.003(3) 0.010(4) -0.001(4)
C25D 0.091(6) 0.097(5) 0.072(5) -0.004(4) 0.011(4) 0.011(4)
C26D 0.093(6) 0.090(5) 0.075(5) -0.005(4) -0.002(4) 0.011(4)
C27D 0.077(6) 0.087(5) 0.073(5) -0.003(4) -0.013(4) 0.002(4)
C28D 0.057(5) 0.082(4) 0.062(5) 0.004(3) -0.010(4) -0.010(4)
C29D 0.080(5) 0.103(6) 0.109(6) -0.003(5) -0.003(5) -0.033(5)
C30D 0.121(8) 0.107(6) 0.122(6) 0.000(5) 0.009(6) -0.053(6)
C31D 0.140(8) 0.112(8) 0.126(6) 0.003(5) 0.020(6) -0.055(7)
C32D 0.125(8) 0.094(5) 0.109(6) 0.009(5) 0.027(6) -0.035(5)
C33D 0.097(7) 0.092(5) 0.111(6) 0.010(4) 0.023(5) -0.038(5)
C34D 0.063(5) 0.091(5) 0.100(6) 0.000(4) 0.015(4) -0.023(4)
F2E 0.234(10) 0.106(5) 0.157(6) 0.061(5) 0.008(7) 0.014(6)
N1E 0.107(6) 0.073(4) 0.067(4) 0.019(3) 0.024(4) 0.030(4)
N2E 0.062(4) 0.067(3) 0.047(3) 0.001(3) 0.010(3) 0.019(3)
N3E 0.052(3) 0.048(4) 0.092(4) 0.002(3) 0.002(3) 0.002(3)
N4E 0.063(4) 0.051(4) 0.106(5) 0.006(3) -0.007(3) -0.001(3)
N5E 0.056(3) 0.061(3) 0.055(4) -0.011(3) 0.009(3) 0.004(3)
N6E 0.053(3) 0.060(3) 0.058(4) -0.010(3) 0.011(3) 0.002(3)
C7E 0.100(7) 0.084(4) 0.060(5) 0.012(3) 0.018(5) 0.030(4)
C8E 0.076(5) 0.081(4) 0.051(4) 0.005(3) 0.012(4) 0.024(4)
C9E 0.067(5) 0.092(4) 0.051(4) -0.002(3) 0.012(4) 0.021(4)
C10E 0.066(5) 0.084(4) 0.054(4) -0.009(3) 0.008(4) 0.013(4)
C11E 0.058(4) 0.070(3) 0.056(3) -0.009(3) 0.008(3) 0.015(3)
C12E 0.054(4) 0.069(3) 0.047(4) -0.004(3) 0.008(3) 0.017(3)
C13E 0.056(4) 0.065(3) 0.052(4) -0.016(3) 0.011(3) 0.012(3)
C14E 0.061(4) 0.075(4) 0.064(4) -0.015(3) 0.004(3) 0.003(3)
C15E 0.059(4) 0.068(4) 0.066(4) -0.020(3) 0.007(3) -0.001(3)
C16E 0.057(4) 0.056(4) 0.064(4) -0.017(3) 0.010(3) 0.003(3)
C17E 0.051(4) 0.044(4) 0.075(4) -0.010(3) 0.001(3) 0.002(3)
C18E 0.058(4) 0.046(4) 0.078(4) -0.012(3) 0.007(3) 0.001(3)
C19E 0.059(4) 0.062(5) 0.105(6) 0.001(4) 0.011(4) 0.003(3)
C20E 0.062(4) 0.065(5) 0.120(6) 0.009(4) 0.009(4) 0.008(4)
C21E 0.057(4) 0.050(4) 0.111(5) 0.007(4) 0.002(3) 0.005(3)
C22E 0.066(5) 0.059(5) 0.120(6) 0.019(4) -0.001(4) 0.006(4)
C23E 0.081(6) 0.057(4) 0.111(5) 0.014(4) -0.006(4) 0.002(4)
C24E 0.111(7) 0.057(4) 0.122(6) 0.013(4) -0.003(6) 0.000(4)
C25E 0.141(9) 0.064(5) 0.137(6) 0.025(4) -0.002(6) -0.004(5)
C26E 0.143(9) 0.080(5) 0.126(6) 0.032(4) -0.005(6) -0.002(6)
C27E 0.160(10) 0.091(5) 0.119(6) 0.026(5) -0.006(6) 0.006(6)
C28E 0.128(8) 0.073(5) 0.110(5) 0.010(4) -0.010(5) 0.009(5)
C29E 0.082(5) 0.101(6) 0.080(5) -0.006(4) -0.016(4) -0.009(5)
C30E 0.124(8) 0.134(6) 0.077(5) -0.019(5) -0.020(5) -0.011(6)
C31E 0.134(8) 0.132(6) 0.084(6) -0.040(5) -0.012(6) 0.008(6)
C32E 0.138(8) 0.120(7) 0.094(6) -0.036(5) -0.005(5) 0.007(6)
C33E 0.133(8) 0.095(6) 0.098(6) -0.037(5) -0.008(6) -0.006(6)
C34E 0.090(6) 0.077(5) 0.077(5) -0.016(4) -0.008(4) -0.017(4)
F1F 0.137(5) 0.201(8) 0.096(5) -0.011(5) -0.021(4) 0.104(6)
F2F 0.049(3) 0.090(4) 0.122(5) 0.009(3) -0.014(3) 0.011(2)
N1F 0.064(4) 0.059(4) 0.057(3) 0.000(3) 0.012(3) 0.023(3)
N2F 0.055(3) 0.041(3) 0.053(3) -0.004(3) 0.013(2) 0.007(3)
N3F 0.043(3) 0.051(4) 0.063(3) -0.003(3) 0.000(2) 0.004(3)
N4F 0.049(3) 0.053(4) 0.057(4) 0.000(3) 0.004(2) 0.007(3)
C1F 0.072(4) 0.079(5) 0.060(4) 0.003(3) 0.006(3) 0.031(4)
C2F 0.093(5) 0.090(5) 0.064(5) 0.004(4) 0.008(4) 0.046(4)
C3F 0.106(6) 0.115(7) 0.074(5) 0.004(4) 0.003(4) 0.059(5)
C4F 0.105(6) 0.133(7) 0.079(5) -0.006(5) -0.007(4) 0.066(5)
C5F 0.097(6) 0.140(7) 0.084(6) -0.021(5) -0.012(5) 0.058(5)
C6F 0.080(5) 0.104(6) 0.074(5) -0.015(4) -0.002(4) 0.043(5)
C7F 0.053(4) 0.052(4) 0.057(4) -0.002(3) 0.010(3) 0.008(3)
C8F 0.049(3) 0.045(4) 0.057(3) 0.000(3) 0.011(3) 0.008(3)
C9F 0.044(3) 0.049(4) 0.057(4) 0.000(3) 0.011(3) 0.002(3)
C10F 0.049(3) 0.058(4) 0.063(4) 0.008(3) 0.011(3) 0.006(3)
C11F 0.049(3) 0.067(4) 0.070(4) 0.013(3) 0.015(2) 0.006(3)
C12F 0.052(3) 0.052(4) 0.063(4) 0.000(3) 0.015(3) 0.007(3)
N5F 0.051(2) 0.078(3) 0.077(3) 0.014(3) 0.013(2) 0.009(2)
N6F 0.049(2) 0.077(3) 0.078(3) 0.014(3) 0.014(2) 0.008(2)
C13F 0.052(3) 0.079(3) 0.078(3) 0.016(3) 0.014(2) 0.010(2)
C14F 0.052(3) 0.077(3) 0.081(3) 0.016(3) 0.014(2) 0.006(2)
C15F 0.052(3) 0.077(3) 0.080(3) 0.016(3) 0.014(2) 0.005(2)
C16F 0.050(3) 0.079(3) 0.080(3) 0.016(3) 0.014(2) 0.006(2)
C29F 0.060(3) 0.073(3) 0.093(4) 0.007(3) 0.011(3) 0.004(3)
C30F 0.069(3) 0.073(3) 0.100(4) 0.007(3) 0.011(3) 0.004(3)
C31F 0.070(4) 0.073(4) 0.101(4) 0.008(3) 0.012(3) 0.003(3)
C32F 0.068(4) 0.074(3) 0.101(4) 0.007(3) 0.012(3) 0.001(3)
C33F 0.065(4) 0.075(4) 0.096(4) 0.007(4) 0.012(4) 0.001(3)
C34F 0.056(4) 0.076(4) 0.087(4) 0.009(3) 0.014(4) 0.005(3)
N5I 0.053(2) 0.080(3) 0.080(3) 0.015(3) 0.013(3) 0.009(2)
N6I 0.051(3) 0.079(3) 0.081(3) 0.014(3) 0.013(3) 0.007(2)
C13I 0.053(3) 0.080(3) 0.078(3) 0.016(3) 0.013(3) 0.009(2)
C14I 0.052(3) 0.079(3) 0.078(3) 0.013(3) 0.013(2) 0.007(2)
C15I 0.052(3) 0.079(3) 0.079(3) 0.012(3) 0.013(2) 0.008(2)
C16I 0.050(3) 0.079(3) 0.081(3) 0.016(3) 0.014(2) 0.007(2)
C29I 0.056(4) 0.077(4) 0.080(4) 0.008(3) 0.010(3) 0.007(3)
C30I 0.059(4) 0.075(4) 0.082(4) 0.007(3) 0.007(3) 0.002(3)
C31I 0.061(4) 0.076(4) 0.085(4) 0.005(3) 0.004(3) 0.003(3)
C32I 0.063(4) 0.080(4) 0.087(4) 0.004(3) 0.003(3) 0.004(3)
C33I 0.059(4) 0.078(4) 0.084(4) 0.005(3) 0.007(3) 0.005(3)
C34I 0.056(4) 0.078(3) 0.083(4) 0.006(3) 0.008(3) 0.007(3)
C17F 0.048(3) 0.076(5) 0.068(4) 0.008(4) -0.001(3) 0.005(3)
C18F 0.047(3) 0.068(4) 0.079(4) 0.013(3) 0.009(3) 0.003(3)
C19F 0.045(3) 0.063(5) 0.075(4) -0.001(4) 0.009(3) -0.003(3)
C20F 0.046(3) 0.082(5) 0.065(4) -0.013(4) 0.002(3) 0.002(3)
C21F 0.041(3) 0.057(4) 0.062(3) -0.008(3) 0.000(3) 0.003(3)
C22F 0.046(3) 0.057(4) 0.061(4) -0.002(3) 0.000(3) 0.004(3)
C23F 0.046(3) 0.055(4) 0.067(4) -0.005(3) 0.001(3) 0.006(3)
C24F 0.052(4) 0.062(4) 0.085(5) 0.004(4) 0.002(3) 0.010(3)
C25F 0.057(3) 0.064(5) 0.092(6) 0.005(4) 0.000(3) 0.014(3)
C26F 0.049(3) 0.069(5) 0.086(5) -0.001(4) -0.003(3) 0.011(3)
C27F 0.051(4) 0.071(5) 0.084(5) 0.000(4) 0.002(3) 0.004(3)
C28F 0.051(3) 0.071(5) 0.072(5) 0.002(4) 0.000(3) 0.003(3)
F1G 0.058(3) 0.091(4) 0.155(6) -0.017(4) 0.000(3) 0.006(3)
N1G 0.055(3) 0.046(3) 0.060(4) -0.001(3) 0.010(3) 0.005(2)
N2G 0.054(3) 0.049(3) 0.075(4) 0.004(3) 0.000(3) 0.000(2)
C1G 0.054(3) 0.047(4) 0.080(5) -0.004(3) 0.010(3) 0.006(3)
C2G 0.059(4) 0.054(4) 0.084(5) -0.004(4) 0.003(3) 0.003(3)
C3G 0.063(4) 0.062(5) 0.098(6) -0.009(4) -0.005(4) 0.006(3)
C4G 0.058(4) 0.069(5) 0.118(6) -0.012(4) 0.007(4) 0.003(3)
C5G 0.058(4) 0.071(5) 0.114(6) -0.009(4) 0.018(4) 0.000(4)
C6G 0.060(4) 0.058(5) 0.093(5) -0.001(4) 0.017(4) 0.003(3)
C7G 0.053(3) 0.049(3) 0.062(5) -0.001(3) 0.009(3) 0.002(3)
C8G 0.052(3) 0.044(3) 0.064(5) 0.003(3) 0.003(3) 0.001(2)
C9G 0.055(3) 0.047(3) 0.070(5) 0.000(3) 0.007(3) 0.000(3)
C10G 0.054(3) 0.049(4) 0.097(6) 0.000(4) -0.001(4) 0.001(3)
C11G 0.055(3) 0.056(4) 0.152(8) -0.005(4) -0.006(4) 0.001(3)
C12G 0.057(4) 0.049(4) 0.135(8) -0.002(4) -0.003(4) -0.005(3)
N5G 0.055(4) 0.059(5) 0.116(6) -0.005(4) 0.001(4) -0.005(4)
N6G 0.056(4) 0.063(5) 0.118(6) -0.005(4) 0.002(4) -0.010(4)
C13G 0.059(3) 0.060(4) 0.117(5) -0.005(4) -0.003(4) 0.001(3)
C14G 0.060(3) 0.061(4) 0.109(5) 0.000(4) 0.000(3) -0.001(3)
C15G 0.060(3) 0.063(4) 0.109(4) 0.001(3) 0.004(3) -0.003(3)
C16G 0.060(4) 0.064(5) 0.118(5) -0.003(4) 0.000(4) -0.008(4)
C29G 0.063(4) 0.064(5) 0.103(5) 0.003(4) 0.005(4) 0.001(4)
C30G 0.070(4) 0.071(4) 0.102(4) 0.005(4) 0.009(4) 0.004(4)
C31G 0.073(4) 0.075(4) 0.102(4) 0.007(4) 0.011(3) 0.003(3)
C32G 0.071(4) 0.075(4) 0.102(4) 0.007(3) 0.013(3) 0.003(3)
C33G 0.068(4) 0.074(3) 0.101(4) 0.005(3) 0.011(3) 0.001(3)
C34G 0.064(3) 0.070(4) 0.102(4) 0.005(3) 0.008(3) 0.000(3)
F1H 0.086(4) 0.159(7) 0.119(5) 0.005(5) -0.035(4) -0.036(4)
N1H 0.050(3) 0.050(3) 0.062(4) 0.004(3) 0.004(3) -0.002(3)
N2H 0.057(3) 0.041(3) 0.085(5) 0.007(3) -0.008(3) -0.001(3)
C1H 0.052(4) 0.057(4) 0.069(4) -0.006(3) 0.001(3) -0.003(3)
C2H 0.063(4) 0.078(5) 0.073(4) 0.004(4) 0.001(3) -0.008(4)
C3H 0.072(5) 0.100(6) 0.081(5) 0.004(4) -0.012(4) -0.011(4)
C4H 0.065(5) 0.101(6) 0.094(5) 0.001(4) -0.013(4) -0.014(4)
C5H 0.058(4) 0.086(6) 0.097(5) 0.001(4) -0.004(4) -0.016(4)
C6H 0.053(4) 0.071(5) 0.079(5) 0.002(4) 0.003(3) -0.005(3)
C7H 0.045(3) 0.048(3) 0.063(4) 0.004(3) 0.007(3) 0.006(3)
C8H 0.048(3) 0.045(3) 0.063(4) 0.006(3) 0.008(3) 0.000(3)
C9H 0.052(4) 0.043(3) 0.066(5) 0.005(3) 0.008(3) 0.006(3)
C10H 0.059(4) 0.043(4) 0.083(5) 0.003(3) -0.002(3) 0.000(3)
C11H 0.074(4) 0.052(4) 0.135(7) -0.002(4) -0.033(4) 0.002(3)
C12H 0.082(5) 0.046(4) 0.132(7) 0.001(4) -0.039(5) 0.004(3)
N5H 0.048(4) 0.055(4) 0.073(5) -0.009(4) 0.008(4) 0.009(4)
N6H 0.051(4) 0.059(4) 0.072(5) -0.006(4) 0.008(4) 0.009(4)
C13H 0.057(4) 0.058(4) 0.075(5) -0.006(4) 0.003(3) 0.004(3)
C14H 0.058(3) 0.061(4) 0.078(4) -0.003(3) 0.003(3) 0.006(3)
C15H 0.054(4) 0.061(4) 0.078(4) -0.005(3) 0.007(3) 0.006(3)
C16H 0.052(4) 0.060(4) 0.074(5) -0.006(4) 0.010(4) 0.009(4)
C29H 0.059(4) 0.072(4) 0.083(4) 0.004(3) 0.005(3) 0.003(3)
C30H 0.061(4) 0.077(4) 0.085(4) 0.004(3) 0.004(3) 0.003(3)
C31H 0.063(4) 0.080(4) 0.087(4) 0.003(3) 0.003(3) 0.004(3)
C32H 0.060(3) 0.079(4) 0.084(4) 0.002(3) 0.008(3) 0.004(3)
C33H 0.057(4) 0.074(4) 0.082(4) 0.002(4) 0.010(3) 0.005(4)
C34H 0.054(4) 0.067(4) 0.080(4) 0.000(4) 0.007(4) 0.006(4)
P1 0.0801(16) 0.0555(14) 0.0953(18) -0.0026(13) 0.0318(14) -0.0003(12)
F1 0.179(6) 0.119(5) 0.141(5) -0.002(4) -0.023(4) -0.025(5)
F2 0.120(4) 0.080(4) 0.109(4) 0.004(3) 0.018(3) -0.007(3)
F3 0.099(4) 0.065(3) 0.161(5) 0.003(3) 0.062(4) 0.005(3)
F4 0.107(4) 0.056(3) 0.145(5) -0.001(3) 0.060(4) 0.005(3)
F5 0.130(4) 0.076(4) 0.134(5) -0.002(3) 0.072(4) -0.001(3)
F6 0.090(4) 0.066(3) 0.131(5) 0.008(3) 0.021(3) 0.006(3)
P2 0.1049(19) 0.0581(14) 0.0653(15) -0.0016(11) 0.0202(13) -0.0146(13)
F7 0.137(5) 0.127(5) 0.082(4) -0.019(3) 0.027(3) -0.054(4)
F8 0.098(3) 0.064(3) 0.082(3) -0.013(2) 0.025(3) -0.010(3)
F9 0.106(4) 0.061(3) 0.126(4) 0.004(3) 0.048(3) 0.000(3)
F10 0.147(5) 0.122(5) 0.076(3) -0.017(3) 0.042(3) -0.059(4)
F11 0.148(5) 0.097(4) 0.140(6) 0.036(4) -0.010(4) -0.011(3)
F12 0.086(3) 0.080(3) 0.082(3) -0.013(3) 0.019(3) 0.003(3)
P3 0.0635(14) 0.0850(16) 0.0752(15) -0.0023(13) 0.0141(12) 0.0012(12)
F13 0.078(4) 0.101(4) 0.076(3) -0.002(3) 0.010(3) 0.011(3)
F14 0.083(4) 0.087(4) 0.080(3) 0.015(3) 0.020(3) 0.008(3)
F15 0.072(3) 0.081(4) 0.103(4) -0.012(3) 0.010(3) -0.007(3)
F16 0.078(4) 0.073(3) 0.078(4) 0.003(3) 0.011(3) -0.001(3)
F17 0.062(3) 0.116(4) 0.084(4) 0.003(3) 0.010(3) 0.000(3)
F18 0.101(4) 0.089(3) 0.108(4) -0.004(3) 0.015(4) 0.017(3)
F13' 0.082(6) 0.088(6) 0.086(4) -0.005(4) 0.012(4) 0.006(5)
F14' 0.072(7) 0.094(6) 0.079(4) 0.005(4) 0.016(4) 0.000(6)
F15' 0.086(5) 0.089(4) 0.097(6) 0.003(4) 0.013(5) 0.000(4)
F16' 0.075(4) 0.088(6) 0.089(6) 0.000(5) 0.014(4) 0.005(4)
F17' 0.077(5) 0.092(4) 0.079(5) 0.003(4) 0.012(5) -0.002(4)
F18' 0.078(5) 0.100(6) 0.089(6) 0.001(6) 0.014(5) 0.010(4)
P4 0.139(4) 0.052(2) 0.144(4) 0.000 0.078(3) 0.000
F19 0.162(7) 0.077(4) 0.274(11) 0.007(5) 0.069(7) -0.027(4)
F20 0.267(11) 0.122(6) 0.154(5) -0.029(5) 0.101(6) -0.051(7)
F21 0.155(6) 0.075(4) 0.194(7) -0.011(4) 0.050(5) -0.010(4)
P5 0.110(2) 0.138(3) 0.119(3) -0.057(2) -0.015(2) 0.031(2)
F25 0.133(5) 0.154(5) 0.236(8) -0.074(5) 0.000(5) 0.007(4)
F26 0.112(4) 0.128(4) 0.091(4) -0.032(3) -0.017(3) 0.032(3)
F27 0.117(5) 0.157(6) 0.165(6) -0.064(5) 0.013(4) 0.028(4)
F28 0.179(7) 0.141(6) 0.140(4) -0.034(4) 0.013(4) 0.002(5)
F29 0.125(5) 0.149(5) 0.156(6) -0.073(5) -0.032(4) 0.047(4)
F30 0.119(5) 0.199(7) 0.118(4) -0.064(4) -0.023(4) 0.031(5)
P6 0.144(3) 0.0561(15) 0.0711(17) -0.0005(12) 0.0199(16) 0.0027(15)
F31 0.185(6) 0.141(6) 0.107(4) 0.037(4) 0.057(4) 0.057(4)
F32 0.145(5) 0.142(6) 0.109(4) 0.029(4) 0.019(4) -0.023(4)
F33 0.136(5) 0.077(4) 0.110(4) -0.018(3) 0.025(3) -0.003(3)
F34 0.150(5) 0.067(3) 0.130(5) 0.003(3) 0.031(4) 0.014(3)
F35 0.202(6) 0.086(4) 0.123(5) -0.011(4) -0.036(4) 0.021(4)
F36 0.184(6) 0.061(3) 0.101(4) -0.004(3) -0.020(4) 0.009(3)
P7 0.107(3) 0.116(3) 0.142(3) 0.043(3) 0.030(3) 0.002(2)
P7' 0.122(4) 0.119(3) 0.147(4) 0.058(3) 0.046(3) 0.042(3)
P8 0.0858(19) 0.135(3) 0.0686(17) 0.0030(16) 0.0094(14) -0.0054(17)
F43 0.160(6) 0.137(5) 0.108(4) -0.004(4) 0.028(4) 0.006(4)
F44 0.131(6) 0.199(7) 0.116(5) -0.042(5) 0.033(4) -0.019(5)
F45 0.122(5) 0.217(8) 0.126(5) 0.014(5) 0.004(4) 0.020(5)
F46 0.147(6) 0.187(6) 0.116(5) 0.017(4) 0.024(4) -0.035(5)
F47 0.127(5) 0.163(7) 0.129(5) -0.012(4) -0.012(4) 0.020(4)
F48 0.149(6) 0.151(6) 0.152(6) -0.007(4) 0.058(5) -0.024(5)
P9 0.217(6) 0.126(4) 0.151(4) -0.021(3) 0.037(4) 0.016(4)
P10 0.232(6) 0.109(3) 0.188(5) -0.006(3) 0.049(5) -0.035(4)
N1Y 0.094(4) 0.085(4) 0.091(4) 0.002(3) 0.017(4) 0.016(4)
C2Y 0.097(7) 0.096(6) 0.101(5) 0.004(4) 0.020(4) -0.002(5)
C3Y 0.101(7) 0.100(7) 0.098(5) 0.006(5) 0.020(5) -0.002(6)
C4Y 0.143(10) 0.158(10) 0.108(6) 0.029(6) 0.026(6) 0.020(9)
C5Y 0.166(14) 0.194(15) 0.103(7) 0.017(8) 0.018(8) 0.033(12)
C6Y 0.110(5) 0.121(7) 0.134(8) -0.018(6) 0.004(5) 0.025(4)
C7Y 0.102(6) 0.104(7) 0.173(10) -0.036(7) 0.015(6) 0.023(5)
C8Y 0.109(6) 0.126(10) 0.188(12) -0.032(9) -0.001(7) 0.030(6)
C9Y 0.144(10) 0.167(14) 0.238(17) -0.047(13) -0.021(10) 0.015(10)
C10Y 0.111(6) 0.105(7) 0.115(6) -0.009(5) 0.029(5) 0.016(5)
C11Y 0.111(6) 0.117(8) 0.128(8) -0.016(7) 0.031(6) 0.015(6)
C12Y 0.116(7) 0.105(8) 0.127(8) -0.016(7) 0.033(6) 0.015(6)
C13Y 0.117(7) 0.143(12) 0.135(11) -0.010(9) 0.031(7) 0.013(7)
C14Y 0.141(7) 0.098(5) 0.125(7) 0.006(5) 0.036(6) 0.011(5)
C15Y 0.202(12) 0.118(8) 0.157(9) 0.023(7) 0.036(9) -0.020(8)
C16Y 0.258(15) 0.137(10) 0.188(13) 0.034(8) -0.004(12) -0.054(10)
C17Y 0.31(2) 0.117(11) 0.177(14) 0.040(9) 0.000(14) -0.043(13)
C1Z 0.107(8) 0.142(7) 0.102(6) 0.012(5) 0.022(6) 0.032(6)
C2Z 0.129(9) 0.166(8) 0.096(6) 0.012(6) 0.014(6) 0.048(7)
C3Z 0.141(10) 0.170(9) 0.102(6) -0.002(5) 0.014(7) 0.044(7)
C4Z 0.106(8) 0.154(8) 0.104(6) -0.009(5) 0.007(6) 0.029(7)
C5Z 0.080(7) 0.129(7) 0.101(6) -0.001(5) 0.003(5) 0.012(6)
C6Z 0.100(7) 0.131(7) 0.096(6) 0.005(5) 0.016(6) 0.016(6)
N2S 0.089(6) 0.104(7) 0.114(7) 0.001(6) 0.022(5) -0.015(5)
C3S 0.083(6) 0.086(7) 0.099(8) 0.002(6) 0.009(5) -0.022(5)
C4S 0.096(7) 0.096(8) 0.130(10) -0.009(7) 0.019(7) -0.016(5)
N3S 0.161(12) 0.154(9) 0.198(14) 0.033(10) -0.007(11) -0.032(9)
C5S 0.135(11) 0.127(9) 0.154(12) -0.002(9) 0.062(10) 0.001(9)
C6S 0.158(15) 0.133(9) 0.26(2) 0.022(11) 0.032(15) -0.001(10)
N4S 0.147(11) 0.105(6) 0.184(12) 0.002(8) -0.014(9) -0.011(7)
C7S 0.148(12) 0.103(7) 0.212(16) 0.008(9) -0.041(12) -0.010(8)
C8S 0.186(17) 0.102(7) 0.27(2) 0.009(10) -0.029(16) -0.009(9)
N5S 0.155(11) 0.185(11) 0.122(10) 0.009(10) 0.028(9) 0.005(11)
C9S 0.115(10) 0.183(12) 0.114(11) 0.008(10) 0.025(9) 0.011(11)
C10S 0.128(12) 0.185(12) 0.123(12) 0.000(10) 0.019(9) 0.016(11)

loop_
_atom_type_symbol
_atom_type_description
_atom_type_scat_dispersion_real
_atom_type_scat_dispersion_imag
_atom_type_scat_source
C C 0.0034 0.0017 'International Tables Vol C Tables 4.2.6.8 and 6.1.1.4'
H H 0.0000 0.0000 'International Tables Vol C Tables 4.2.6.8 and 6.1.1.4'
N N 0.0066 0.0034 'International Tables Vol C Tables 4.2.6.8 and 6.1.1.4'
Fe Fe 0.3486 0.8531 'International Tables Vol C Tables 4.2.6.8 and 6.1.1.4'
P P 0.1041 0.0961 'International Tables Vol C Tables 4.2.6.8 and 6.1.1.4'
F F 0.0180 0.0106 'International Tables Vol C Tables 4.2.6.8 and 6.1.1.4'

loop_
_geom_angle_atom_site_label_1
_geom_angle_atom_site_label_2
_geom_angle_atom_site_label_3
_geom_angle
_geom_angle_site_symmetry_1
_geom_angle_site_symmetry_3
N2C Fe1 N4F 90.7(3) . 2_655
N2C Fe1 N1C 81.0(2) . .
N4F Fe1 N1C 94.2(3) 2_655 .
N2C Fe1 N3D 170.9(2) . .
N4F Fe1 N3D 98.0(2) 2_655 .
N1C Fe1 N3D 95.6(3) . .
N2C Fe1 N4D 91.0(3) . .
N4F Fe1 N4D 176.0(3) 2_655 .
N1C Fe1 N4D 89.7(3) . .
N3D Fe1 N4D 80.5(2) . .
N2C Fe1 N3F 99.6(2) . 2_655
N4F Fe1 N3F 81.2(2) 2_655 2_655
N1C Fe1 N3F 175.4(3) . 2_655
N3D Fe1 N3F 84.5(2) . 2_655
N4D Fe1 N3F 94.9(2) . 2_655
N2D Fe2 N2H 97.5(3) . .
N2D Fe2 N3E 172.9(3) . .
N2H Fe2 N3E 85.8(3) . .
N2D Fe2 N4E 92.5(3) . .
N2H Fe2 N4E 94.9(3) . .
N3E Fe2 N4E 80.9(3) . .
N2D Fe2 N1H 90.3(3) . .
N2H Fe2 N1H 80.8(2) . .
N3E Fe2 N1H 96.5(2) . .
N4E Fe2 N1H 175.1(3) . .
N2D Fe2 N1D 81.1(3) . .
N2H Fe2 N1D 175.8(3) . .
N3E Fe2 N1D 96.1(3) . .
N4E Fe2 N1D 89.2(3) . .
N1H Fe2 N1D 95.2(3) . .
N2E Fe3 N3B 171.9(3) . .
N2E Fe3 N2F 95.1(2) . .
N3B Fe3 N2F 87.7(3) . .
N2E Fe3 N1F 91.4(3) . .
N3B Fe3 N1F 96.6(3) . .
N2F Fe3 N1F 80.3(2) . .
N2E Fe3 N4B 92.1(3) . .
N3B Fe3 N4B 80.0(3) . .
N2F Fe3 N4B 94.6(3) . .
N1F Fe3 N4B 174.0(3) . .
N2E Fe3 N1E 80.5(3) . .
N3B Fe3 N1E 97.2(3) . .
N2F Fe3 N1E 174.4(3) . .
N1F Fe3 N1E 96.3(3) . .
N4B Fe3 N1E 89.0(3) . .
N2B Fe4 N1B 81.3(2) . .
N2B Fe4 N3C 172.0(3) . .
N1B Fe4 N3C 93.7(3) . .
N2B Fe4 N2G 96.9(3) . .
N1B Fe4 N2G 175.5(3) . .
N3C Fe4 N2G 88.6(3) . .
N2B Fe4 N1G 91.2(3) . .
N1B Fe4 N1G 95.8(3) . .
N3C Fe4 N1G 95.5(3) . .
N2G Fe4 N1G 80.1(2) . .
N2B Fe4 N4C 93.6(3) . .
N1B Fe4 N4C 90.8(3) . .
N3C Fe4 N4C 80.3(3) . .
N2G Fe4 N4C 93.4(3) . .
N1G Fe4 N4C 172.4(3) . .
C7B N1B C1B 115.4(6) . .
C7B N1B Fe4 115.5(5) . .
C1B N1B Fe4 129.1(5) . .
C12B N2B C8B 117.5(6) . .
C12B N2B Fe4 128.5(5) . .
C8B N2B Fe4 113.8(4) . .
C17B N3B C21B 118.1(7) . .
C17B N3B Fe3 126.9(6) . .
C21B N3B Fe3 115.0(4) . .
C22B N4B C23B 119.5(7) . .
C22B N4B Fe3 116.0(5) . .
C23B N4B Fe3 123.9(6) . .
N6B N5B C13B 119.7(8) . .
C16B N6B N5B 118.8(8) . .
C6B C1B C2B 119.0(6) . .
C6B C1B N1B 120.8(7) . .
C2B C1B N1B 120.1(7) . .
C3B C2B C1B 120.6(8) . .
C3B C2B H2B 119.7 . .
C1B C2B H2B 119.7 . .
C4B C3B C2B 118.2(8) . .
C4B C3B H3B 120.9 . .
C2B C3B H3B 120.9 . .
F1B C4B C3B 118.7(8) . .
F1B C4B C5B 117.9(8) . .
C3B C4B C5B 123.4(7) . .
C4B C5B C6B 118.1(8) . .
C4B C5B H5B 121.0 . .
C6B C5B H5B 121.0 . .
C5B C6B C1B 120.6(7) . .
C5B C6B H6B 119.7 . .
C1B C6B H6B 119.7 . .
N1B C7B C8B 115.7(6) . .
N1B C7B H7B 122.2 . .
C8B C7B H7B 122.2 . .
N2B C8B C9B 123.0(6) . .
N2B C8B C7B 113.3(6) . .
C9B C8B C7B 123.7(6) . .
C8B C9B C10B 118.4(6) . .
C8B C9B H9B 120.8 . .
C10B C9B H9B 120.8 . .
C9B C10B C11B 119.6(7) . .
C9B C10B H10B 120.2 . .
C11B C10B H10B 120.2 . .
C10B C11B C12B 117.6(6) . .
C10B C11B C13B 123.4(6) . .
C12B C11B C13B 118.8(6) . .
N2B C12B C11B 123.9(6) . .
N2B C12B H12B 118.1 . .
C11B C12B H12B 118.1 . .
N5B C13B C14B 124.3(6) . .
N5B C13B C11B 112.1(7) . .
C14B C13B C11B 123.5(7) . .
C13B C14B C15B 115.3(7) . .
C13B C14B C29B 123.1(8) . .
C15B C14B C29B 121.6(7) . .
C16B C15B C14B 117.0(7) . .
C16B C15B C34B 122.3(8) . .
C14B C15B C34B 120.6(7) . .
N6B C16B C15B 124.6(7) . .
N6B C16B C18B 112.4(7) . .
C15B C16B C18B 122.9(8) . .
N3B C17B C18B 123.0(7) . .
N3B C17B H17B 118.5 . .
C18B C17B H17B 118.5 . .
C17B C18B C19B 118.3(6) . .
C17B C18B C16B 119.7(7) . .
C19B C18B C16B 121.7(7) . .
C20B C19B C18B 119.2(7) . .
C20B C19B H19B 120.4 . .
C18B C19B H19B 120.4 . .
C21B C20B C19B 118.5(7) . .
C21B C20B H20B 120.7 . .
C19B C20B H20B 120.7 . .
N3B C21B C20B 122.9(6) . .
N3B C21B C22B 112.6(6) . .
C20B C21B C22B 124.5(7) . .
N4B C22B C21B 116.3(7) . .
N4B C22B H22B 121.8 . .
C21B C22B H22B 121.8 . .
C28B C23B C24B 120.3(6) . .
C28B C23B N4B 121.1(6) . .
C24B C23B N4B 118.5(6) . .
C25B C24B C23B 119.6(7) . .
C25B C24B H24B 120.2 . .
C23B C24B H24B 120.2 . .
C26B C25B C24B 118.2(8) . .
C26B C25B H25B 120.9 . .
C24B C25B H25B 120.9 . .
C25B C26B C27B 123.8(7) . .
C25B C26B F2B 118.8(8) . .
C27B C26B F2B 117.4(8) . .
C26B C27B C28B 118.3(7) . .
C26B C27B H27B 120.8 . .
C28B C27B H27B 120.8 . .
C27B C28B C23B 119.7(7) . .
C27B C28B H28B 120.1 . .
C23B C28B H28B 120.1 . .
C14B C29B C30B 115.2(10) . .
C14B C29B H29A 108.5 . .
C30B C29B H29A 108.5 . .
C14B C29B H29B 108.5 . .
C30B C29B H29B 108.5 . .
H29A C29B H29B 107.5 . .
C29B C30B C31B 115.4(11) . .
C29B C30B H3AM 108.4 . .
C31B C30B H3AM 108.4 . .
C29B C30B H3UB 108.4 . .
C31B C30B H3UB 108.4 . .
H3AM C30B H3UB 107.5 . .
C32B C31B C30B 113.3(16) . .
C32B C31B H3AA 108.9 . .
C30B C31B H3AA 108.9 . .
C32B C31B H3SB 108.9 . .
C30B C31B H3SB 108.9 . .
H3AA C31B H3SB 107.7 . .
C31B C32B C33B 110.4(16) . .
C31B C32B H3LA 109.6 . .
C33B C32B H3LA 109.6 . .
C31B C32B H3ZB 109.6 . .
C33B C32B H3ZB 109.6 . .
H3LA C32B H3ZB 108.1 . .
C34B C33B C32B 113.6(11) . .
C34B C33B H33A 108.8 . .
C32B C33B H33A 108.8 . .
C34B C33B H33B 108.8 . .
C32B C33B H33B 108.8 . .
H33A C33B H33B 107.7 . .
C15B C34B C33B 110.9(10) . .
C15B C34B H34A 109.5 . .
C33B C34B H34A 109.5 . .
C15B C34B H34B 109.5 . .
C33B C34B H34B 109.5 . .
H34A C34B H34B 108.0 . .
C7C N1C C1C 116.8(6) . .
C7C N1C Fe1 114.5(5) . .
C1C N1C Fe1 128.7(5) . .
C12C N2C C8C 117.4(6) . .
C12C N2C Fe1 127.8(4) . .
C8C N2C Fe1 114.2(4) . .
C17C N3C C21C 116.3(6) . .
C17C N3C Fe4 128.6(5) . .
C21C N3C Fe4 115.0(5) . .
C22C N4C C23C 117.3(8) . .
C22C N4C C23J 114.1(11) . .
C22C N4C Fe4 115.2(5) . .
C23C N4C Fe4 127.0(7) . .
C23J N4C Fe4 130.0(11) . .
N6C N5C C13C 118.7(6) . .
C16C N6C N5C 119.7(6) . .
C6C C1C C2C 119.6(6) . .
C6C C1C N1C 120.3(6) . .
C2C C1C N1C 120.0(6) . .
C3C C2C C1C 119.5(7) . .
C3C C2C H2C 120.2 . .
C1C C2C H2C 120.2 . .
C4C C3C C2C 119.5(7) . .
C4C C3C H3C 120.3 . .
C2C C3C H3C 120.3 . .
F1C C4C C5C 118.2(7) . .
F1C C4C C3C 120.1(7) . .
C5C C4C C3C 121.7(7) . .
C4C C5C C6C 118.4(8) . .
C4C C5C H5C 120.8 . .
C6C C5C H5C 120.8 . .
C1C C6C C5C 121.3(7) . .
C1C C6C H6C 119.4 . .
C5C C6C H6C 119.4 . .
N1C C7C C8C 116.1(6) . .
N1C C7C H7C 121.9 . .
C8C C7C H7C 121.9 . .
N2C C8C C9C 123.1(6) . .
N2C C8C C7C 113.1(6) . .
C9C C8C C7C 123.7(6) . .
C10C C9C C8C 118.3(6) . .
C10C C9C H9C 120.8 . .
C8C C9C H9C 120.8 . .
C9C C10C C11C 119.5(6) . .
C9C C10C H10C 120.3 . .
C11C C10C H10C 120.3 . .
C10C C11C C12C 117.7(5) . .
C10C C11C C13C 124.3(6) . .
C12C C11C C13C 117.9(5) . .
N2C C12C C11C 123.9(6) . .
N2C C12C H12C 118.0 . .
C11C C12C H12C 118.0 . .
N5C C13C C14C 124.0(5) . .
N5C C13C C11C 110.1(5) . .
C14C C13C C11C 125.7(6) . .
C15C C14C C13C 116.6(5) . .
C15C C14C C29C 121.1(6) . .
C13C C14C C29C 122.2(6) . .
C14C C15C C16C 116.0(5) . .
C14C C15C C34C 121.2(6) . .
C16C C15C C34C 122.7(6) . .
N6C C16C C15C 124.7(6) . .
N6C C16C C18C 112.2(6) . .
C15C C16C C18C 123.0(6) . .
N3C C17C C18C 124.1(7) . .
N3C C17C H17C 118.0 . .
C18C C17C H17C 118.0 . .
C17C C18C C19C 118.5(6) . .
C17C C18C C16C 119.6(6) . .
C19C C18C C16C 121.7(6) . .
C20C C19C C18C 118.9(7) . .
C20C C19C H19C 120.5 . .
C18C C19C H19C 120.5 . .
C21C C20C C19C 117.9(7) . .
C21C C20C H20C 121.1 . .
C19C C20C H20C 121.1 . .
N3C C21C C20C 124.2(6) . .
N3C C21C C22C 113.2(6) . .
C20C C21C C22C 122.5(7) . .
N4C C22C C21C 116.3(7) . .
N4C C22C H22C 121.9 . .
C21C C22C H22C 121.9 . .
C28C C23C C24C 121.4(8) . .
C28C C23C N4C 118.0(9) . .
C24C C23C N4C 120.5(9) . .
C25C C24C C23C 118.7(9) . .
C25C C24C H24C 120.7 . .
C23C C24C H24C 120.7 . .
C26C C25C C24C 118.4(10) . .
C26C C25C H25C 120.8 . .
C24C C25C H25C 120.8 . .
C25C C26C C27C 124.2(9) . .
C25C C26C F2C 116.9(10) . .
C27C C26C F2C 118.9(10) . .
C26C C27C C28C 117.3(10) . .
C26C C27C H27C 121.3 . .
C28C C27C H27C 121.3 . .
C23C C28C C27C 119.9(9) . .
C23C C28C H28C 120.0 . .
C27C C28C H28C 120.0 . .
C28J C23J C24J 122.7(18) . .
C28J C23J N4C 113.0(16) . .
C24J C23J N4C 124.0(16) . .
C25J C24J C23J 118.4(18) . .
C25J C24J H24J 120.8 . .
C23J C24J H24J 120.8 . .
C26J C25J C24J 117.4(18) . .
C26J C25J H25J 121.3 . .
C24J C25J H25J 121.3 . .
C25J C26J C27J 126.3(18) . .
C25J C26J F2J 114.7(17) . .
C27J C26J F2J 118.3(18) . .
C26J C27J C28J 116.2(18) . .
C26J C27J H27J 121.9 . .
C28J C27J H27J 121.9 . .
C23J C28J C27J 118.8(18) . .
C23J C28J H28J 120.6 . .
C27J C28J H28J 120.6 . .
C14C C29C C30C 116.1(7) . .
C14C C29C H29C 108.3 . .
C30C C29C H29C 108.3 . .
C14C C29C H29D 108.3 . .
C30C C29C H29D 108.3 . .
H29C C29C H29D 107.4 . .
C31C C30C C29C 117.0(9) . .
C31C C30C H30C 108.0 . .
C29C C30C H30C 108.0 . .
C31C C30C H30D 108.0 . .
C29C C30C H30D 108.0 . .
H30C C30C H30D 107.3 . .
C30C C31C C32C 115.3(9) . .
C30C C31C H31C 108.4 . .
C32C C31C H31C 108.4 . .
C30C C31C H31D 108.4 . .
C32C C31C H31D 108.4 . .
H31C C31C H31D 107.5 . .
C33C C32C C31C 115.4(9) . .
C33C C32C H32C 108.4 . .
C31C C32C H32C 108.4 . .
C33C C32C H32D 108.4 . .
C31C C32C H32D 108.4 . .
H32C C32C H32D 107.5 . .
C32C C33C C34C 116.0(8) . .
C32C C33C H33C 108.3 . .
C34C C33C H33C 108.3 . .
C32C C33C H33D 108.3 . .
C34C C33C H33D 108.3 . .
H33C C33C H33D 107.4 . .
C15C C34C C33C 111.4(7) . .
C15C C34C H34C 109.4 . .
C33C C34C H34C 109.4 . .
C15C C34C H34D 109.4 . .
C33C C34C H34D 109.4 . .
H34C C34C H34D 108.0 . .
C7D N1D C1D 116.3(6) . .
C7D N1D Fe2 114.4(5) . .
C1D N1D Fe2 129.3(5) . .
C12D N2D C8D 117.7(6) . .
C12D N2D Fe2 128.1(5) . .
C8D N2D Fe2 114.0(5) . .
C17D N3D C21D 117.1(6) . .
C17D N3D Fe1 128.7(5) . .
C21D N3D Fe1 114.1(4) . .
C22D N4D C23D 119.9(6) . .
C22D N4D Fe1 115.4(5) . .
C23D N4D Fe1 124.5(5) . .
N6D N5D C13D 120.4(6) . .
C16D N6D N5D 119.2(6) . .
C2D C1D C6D 119.1(7) . .
C2D C1D N1D 120.3(7) . .
C6D C1D N1D 120.6(8) . .
C3D C2D C1D 120.9(9) . .
C3D C2D H2D 119.5 . .
C1D C2D H2D 119.5 . .
C4D C3D C2D 117.9(9) . .
C4D C3D H3D 121.0 . .
C2D C3D H3D 121.0 . .
C5D C4D C3D 123.8(9) . .
C5D C4D F1D 118.9(10) . .
C3D C4D F1D 117.3(10) . .
C4D C5D C6D 118.2(9) . .
C4D C5D H5D 120.9 . .
C6D C5D H5D 120.9 . .
C5D C6D C1D 120.1(9) . .
C5D C6D H6D 119.9 . .
C1D C6D H6D 119.9 . .
N1D C7D C8D 116.0(7) . .
N1D C7D H7D 122.0 . .
C8D C7D H7D 122.0 . .
N2D C8D C9D 122.7(6) . .
N2D C8D C7D 113.3(6) . .
C9D C8D C7D 123.9(6) . .
C8D C9D C10D 118.4(6) . .
C8D C9D H9D 120.8 . .
C10D C9D H9D 120.8 . .
C11D C10D C9D 119.8(7) . .
C11D C10D H10D 120.1 . .
C9D C10D H10D 120.1 . .
C10D C11D C12D 117.6(6) . .
C10D C11D C13D 125.0(6) . .
C12D C11D C13D 117.4(6) . .
N2D C12D C11D 123.8(6) . .
N2D C12D H12D 118.1 . .
C11D C12D H12D 118.1 . .
N5D C13D C14D 123.0(6) . .
N5D C13D C11D 112.4(6) . .
C14D C13D C11D 124.6(6) . .
C15D C14D C13D 116.2(5) . .
C15D C14D C29D 122.4(7) . .
C13D C14D C29D 121.5(7) . .
C14D C15D C16D 117.6(6) . .
C14D C15D C34D 121.5(6) . .
C16D C15D C34D 120.7(6) . .
N6D C16D C15D 123.4(6) . .
N6D C16D C18D 113.8(6) . .
C15D C16D C18D 122.8(6) . .
N3D C17D C18D 123.9(6) . .
N3D C17D H17D 118.1 . .
C18D C17D H17D 118.1 . .
C17D C18D C19D 118.0(5) . .
C17D C18D C16D 120.9(6) . .
C19D C18D C16D 121.0(6) . .
C20D C19D C18D 119.1(6) . .
C20D C19D H19D 120.5 . .
C18D C19D H19D 120.5 . .
C21D C20D C19D 118.6(6) . .
C21D C20D H20D 120.7 . .
C19D C20D H20D 120.7 . .
N3D C21D C20D 123.4(6) . .
N3D C21D C22D 113.4(6) . .
C20D C21D C22D 123.2(6) . .
N4D C22D C21D 116.4(6) . .
N4D C22D H22D 121.8 . .
C21D C22D H22D 121.8 . .
C28D C23D C24D 119.4(6) . .
C28D C23D N4D 121.7(6) . .
C24D C23D N4D 118.8(6) . .
C23D C24D C25D 120.3(7) . .
C23D C24D H24D 119.8 . .
C25D C24D H24D 119.8 . .
C26D C25D C24D 117.7(8) . .
C26D C25D H25D 121.1 . .
C24D C25D H25D 121.1 . .
C25D C26D F2D 119.2(8) . .
C25D C26D C27D 123.7(8) . .
F2D C26D C27D 117.1(8) . .
C26D C27D C28D 118.0(8) . .
C26D C27D H27D 121.0 . .
C28D C27D H27D 121.0 . .
C27D C28D C23D 120.9(7) . .
C27D C28D H28D 119.6 . .
C23D C28D H28D 119.6 . .
C14D C29D C30D 115.3(8) . .
C14D C29D H29E 108.4 . .
C30D C29D H29E 108.4 . .
C14D C29D H29F 108.4 . .
C30D C29D H29F 108.4 . .
H29E C29D H29F 107.5 . .
C29D C30D C31D 118.1(11) . .
C29D C30D H30E 107.8 . .
C31D C30D H30E 107.8 . .
C29D C30D H30F 107.8 . .
C31D C30D H30F 107.8 . .
H30E C30D H30F 107.1 . .
C32D C31D C30D 115.3(11) . .
C32D C31D H31E 108.4 . .
C30D C31D H31E 108.4 . .
C32D C31D H31F 108.4 . .
C30D C31D H31F 108.4 . .
H31E C31D H31F 107.5 . .
C31D C32D C33D 113.2(12) . .
C31D C32D H32E 108.9 . .
C33D C32D H32E 108.9 . .
C31D C32D H32F 108.9 . .
C33D C32D H32F 108.9 . .
H32E C32D H32F 107.8 . .
C34D C33D C32D 113.5(10) . .
C34D C33D H33E 108.9 . .
C32D C33D H33E 108.9 . .
C34D C33D H33F 108.9 . .
C32D C33D H33F 108.9 . .
H33E C33D H33F 107.7 . .
C15D C34D C33D 111.2(8) . .
C15D C34D H34E 109.4 . .
C33D C34D H34E 109.4 . .
C15D C34D H34F 109.4 . .
C33D C34D H34F 109.4 . .
H34E C34D H34F 108.0 . .
C7E N1E C1E 113.4(9) . .
C7E N1E C1J 121.3(15) . .
C7E N1E Fe3 114.0(5) . .
C1E N1E Fe3 132.3(8) . .
C1J N1E Fe3 123.3(14) . .
C12E N2E C8E 117.6(6) . .
C12E N2E Fe3 128.2(5) . .
C8E N2E Fe3 113.7(5) . .
C17E N3E C21E 116.8(6) . .
C17E N3E Fe2 128.6(5) . .
C21E N3E Fe2 114.5(5) . .
C22E N4E C23E 117.7(7) . .
C22E N4E Fe2 114.6(5) . .
C23E N4E Fe2 127.1(6) . .
N6E N5E C13E 119.0(6) . .
C16E N6E N5E 119.4(6) . .
C6E C1E C2E 120.3(9) . .
C6E C1E N1E 118.1(11) . .
C2E C1E N1E 121.6(11) . .
C1E C2E C3E 120.0(10) . .
C1E C2E H2E 120.0 . .
C3E C2E H2E 120.0 . .
C4E C3E C2E 117.3(11) . .
C4E C3E H3E 121.4 . .
C2E C3E H3E 121.4 . .
C3E C4E C5E 125.3(10) . .
C3E C4E F1E 116.5(12) . .
C5E C4E F1E 118.2(12) . .
C4E C5E C6E 117.1(11) . .
C4E C5E H5E 121.4 . .
C6E C5E H5E 121.4 . .
C1E C6E C5E 120.0(10) . .
C1E C6E H6E 120.0 . .
C5E C6E H6E 120.0 . .
C2J C1J C6J 118(2) . .
C2J C1J N1E 114.0(19) . .
C6J C1J N1E 126(2) . .
C1J C2J C3J 124(2) . .
C1J C2J H2J 118.2 . .
C3J C2J H2J 118.2 . .
C4J C3J C2J 113(2) . .
C4J C3J H3J 123.6 . .
C2J C3J H3J 123.6 . .
C3J C4J C5J 128(2) . .
C3J C4J F1J 116(2) . .
C5J C4J F1J 116(2) . .
C4J C5J C6J 117(2) . .
C4J C5J H5J 121.5 . .
C6J C5J H5J 121.5 . .
C1J C6J C5J 118(2) . .
C1J C6J H6J 121.0 . .
C5J C6J H6J 121.0 . .
N1E C7E C8E 116.1(7) . .
N1E C7E H7E 122.0 . .
C8E C7E H7E 122.0 . .
N2E C8E C9E 123.1(6) . .
N2E C8E C7E 113.4(6) . .
C9E C8E C7E 123.5(6) . .
C8E C9E C10E 118.4(6) . .
C8E C9E H9E 120.8 . .
C10E C9E H9E 120.8 . .
C9E C10E C11E 119.1(6) . .
C9E C10E H10E 120.4 . .
C11E C10E H10E 120.4 . .
C12E C11E C10E 118.2(6) . .
C12E C11E C13E 117.7(6) . .
C10E C11E C13E 124.0(6) . .
N2E C12E C11E 123.4(6) . .
N2E C12E H12E 118.3 . .
C11E C12E H12E 118.3 . .
N5E C13E C14E 124.3(6) . .
N5E C13E C11E 111.7(6) . .
C14E C13E C11E 123.9(6) . .
C15E C14E C13E 116.4(5) . .
C15E C14E C29E 121.3(7) . .
C13E C14E C29E 122.2(7) . .
C14E C15E C16E 116.3(5) . .
C14E C15E C34E 121.3(6) . .
C16E C15E C34E 122.1(6) . .
N6E C16E C15E 124.5(6) . .
N6E C16E C18E 112.1(6) . .
C15E C16E C18E 123.3(6) . .
N3E C17E C18E 124.0(6) . .
N3E C17E H17E 118.0 . .
C18E C17E H17E 118.0 . .
C17E C18E C19E 118.1(6) . .
C17E C18E C16E 121.2(6) . .
C19E C18E C16E 120.6(6) . .
C20E C19E C18E 119.3(6) . .
C20E C19E H19E 120.4 . .
C18E C19E H19E 120.4 . .
C19E C20E C21E 118.2(7) . .
C19E C20E H20E 120.9 . .
C21E C20E H20E 120.9 . .
N3E C21E C20E 123.5(6) . .
N3E C21E C22E 112.6(6) . .
C20E C21E C22E 123.8(6) . .
N4E C22E C21E 117.3(7) . .
N4E C22E H22E 121.4 . .
C21E C22E H22E 121.4 . .
C28E C23E C24E 120.3(7) . .
C28E C23E N4E 119.9(7) . .
C24E C23E N4E 119.7(8) . .
C23E C24E C25E 119.8(8) . .
C23E C24E H24E 120.1 . .
C25E C24E H24E 120.1 . .
C26E C25E C24E 117.7(8) . .
C26E C25E H25E 121.2 . .
C24E C25E H25E 121.1 . .
F2E C26E C27E 117.3(10) . .
F2E C26E C25E 118.8(9) . .
C27E C26E C25E 123.9(8) . .
C26E C27E C28E 117.7(9) . .
C26E C27E H27E 121.1 . .
C28E C27E H27E 121.1 . .
C23E C28E C27E 120.5(8) . .
C23E C28E H28E 119.7 . .
C27E C28E H28E 119.7 . .
C14E C29E C30E 113.4(8) . .
C14E C29E H29G 108.9 . .
C30E C29E H29G 108.9 . .
C14E C29E H29H 108.9 . .
C30E C29E H29H 108.9 . .
H29G C29E H29H 107.7 . .
C31E C30E C29E 117.7(11) . .
C31E C30E H30G 107.9 . .
C29E C30E H30G 107.9 . .
C31E C30E H30H 107.9 . .
C29E C30E H30H 107.9 . .
H30G C30E H30H 107.2 . .
C30E C31E C32E 113.5(11) . .
C30E C31E H31G 108.9 . .
C32E C31E H31G 108.9 . .
C30E C31E H31H 108.9 . .
C32E C31E H31H 108.9 . .
H31G C31E H31H 107.7 . .
C33E C32E C31E 110.5(12) . .
C33E C32E H32G 109.6 . .
C31E C32E H32G 109.6 . .
C33E C32E H32H 109.6 . .
C31E C32E H32H 109.6 . .
H32G C32E H32H 108.1 . .
C32E C33E C34E 114.6(10) . .
C32E C33E H33G 108.6 . .
C34E C33E H33G 108.6 . .
C32E C33E H33H 108.6 . .
C34E C33E H33H 108.6 . .
H33G C33E H33H 107.6 . .
C15E C34E C33E 110.5(8) . .
C15E C34E H34G 109.6 . .
C33E C34E H34G 109.6 . .
C15E C34E H34H 109.6 . .
C33E C34E H34H 109.6 . .
H34G C34E H34H 108.1 . .
C7F N1F C1F 117.3(6) . .
C7F N1F Fe3 115.6(5) . .
C1F N1F Fe3 127.1(5) . .
C12F N2F C8F 117.2(5) . .
C12F N2F Fe3 127.5(4) . .
C8F N2F Fe3 115.2(4) . .
C17F N3F C21F 115.5(6) . .
C17F N3F Fe1 131.0(5) . 2_655
C21F N3F Fe1 112.8(4) . 2_655
C22F N4F C23F 115.0(6) . .
C22F N4F Fe1 114.2(4) . 2_655
C23F N4F Fe1 130.8(5) . 2_655
C6F C1F C2F 120.6(6) . .
C6F C1F N1F 119.7(6) . .
C2F C1F N1F 119.7(6) . .
C1F C2F C3F 119.7(7) . .
C1F C2F H2F 120.2 . .
C3F C2F H2F 120.2 . .
C4F C3F C2F 118.0(8) . .
C4F C3F H3F 121.0 . .
C2F C3F H3F 121.0 . .
F1F C4F C3F 118.1(8) . .
F1F C4F C5F 118.2(8) . .
C3F C4F C5F 123.7(7) . .
C4F C5F C6F 118.3(8) . .
C4F C5F H5F 120.8 . .
C6F C5F H5F 120.8 . .
C5F C6F C1F 119.7(7) . .
C5F C6F H6F 120.1 . .
C1F C6F H6F 120.1 . .
N1F C7F C8F 116.1(6) . .
N1F C7F H7F 121.9 . .
C8F C7F H7F 121.9 . .
N2F C8F C9F 123.4(5) . .
N2F C8F C7F 112.7(5) . .
C9F C8F C7F 123.9(5) . .
C8F C9F C10F 118.3(6) . .
C8F C9F H9F 120.9 . .
C10F C9F H9F 120.9 . .
C11F C10F C9F 119.4(6) . .
C11F C10F H10F 120.3 . .
C9F C10F H10F 120.3 . .
C10F C11F C12F 118.3(5) . .
C10F C11F C13F 123.1(5) . .
C12F C11F C13F 118.0(5) . .
C10F C11F C13I 124.1(6) . .
C12F C11F C13I 117.2(5) . .
N2F C12F C11F 123.3(6) . .
N2F C12F H12F 118.3 . .
C11F C12F H12F 118.3 . .
N6F N5F C13F 125.0(12) . .
N5F N6F C16F 121.9(11) . .
N5F C13F C14F 119.5(7) . .
N5F C13F C11F 117.9(7) . .
C14F C13F C11F 122.1(7) . .
C13F C14F C15F 116.7(7) . .
C13F C14F C29F 126.1(9) . .
C15F C14F C29F 117.2(8) . .
C16F C15F C14F 114.5(7) . .
C16F C15F C34F 126.7(9) . .
C14F C15F C34F 118.5(8) . .
N6F C16F C15F 122.2(7) . .
N6F C16F C18F 115.5(7) . .
C15F C16F C18F 121.4(7) . .
C14F C29F C30F 117.2(12) . .
C14F C29F H29X 108.0 . .
C30F C29F H29X 108.0 . .
C14F C29F H29Y 108.0 . .
C30F C29F H29Y 108.0 . .
H29X C29F H29Y 107.3 . .
C31F C30F C29F 116.0(14) . .
C31F C30F H3IA 108.3 . .
C29F C30F H3IA 108.3 . .
C31F C30F H3OB 108.3 . .
C29F C30F H3OB 108.3 . .
H3IA C30F H3OB 107.4 . .
C32F C31F C30F 116.9(18) . .
C32F C31F H3DA 108.1 . .
C30F C31F H3DA 108.1 . .
C32F C31F H3RJ 108.1 . .
C30F C31F H3RJ 108.1 . .
H3DA C31F H3RJ 107.3 . .
C31F C32F C33F 119.9(18) . .
C31F C32F H3XA 107.3 . .
C33F C32F H3XA 107.3 . .
C31F C32F H3CB 107.3 . .
C33F C32F H3CB 107.3 . .
H3XA C32F H3CB 106.9 . .
C32F C33F C34F 114.6(14) . .
C32F C33F H3AQ 108.6 . .
C34F C33F H3AQ 108.6 . .
C32F C33F H3AW 108.6 . .
C34F C33F H3AW 108.6 . .
H3AQ C33F H3AW 107.6 . .
C15F C34F C33F 116.4(12) . .
C15F C34F H3GZ 108.2 . .
C33F C34F H3GZ 108.2 . .
C15F C34F H3JJ 108.2 . .
C33F C34F H3JJ 108.2 . .
H3GZ C34F H3JJ 107.4 . .
N6I N5I C13I 114.7(9) . .
N5I N6I C16I 128.6(10) . .
C14I C13I N5I 123.9(6) . .
C14I C13I C11F 124.6(8) . .
N5I C13I C11F 111.2(7) . .
C13I C14I C15I 116.2(7) . .
C13I C14I C29I 124.6(8) . .
C15I C14I C29I 119.3(8) . .
C16I C15I C14I 115.5(6) . .
C16I C15I C34I 126.1(8) . .
C14I C15I C34I 118.4(8) . .
N6I C16I C15I 120.4(6) . .
N6I C16I C18F 117.0(6) . .
C15I C16I C18F 122.5(5) . .
C14I C29I C30I 117.8(12) . .
C14I C29I H29Z 107.9 . .
C30I C29I H29Z 107.9 . .
C14I C29I H29W 107.9 . .
C30I C29I H29W 107.9 . .
H29Z C29I H29W 107.2 . .
C31I C30I C29I 112.7(14) . .
C31I C30I H30Z 109.0 . .
C29I C30I H30Z 109.0 . .
C31I C30I H30W 109.0 . .
C29I C30I H30W 109.0 . .
H30Z C30I H30W 107.8 . .
C32I C31I C30I 141.5(19) . .
C32I C31I H3FA 101.6 . .
C30I C31I H3FA 101.6 . .
C32I C31I H31B 101.6 . .
C30I C31I H31B 101.6 . .
H3FA C31I H31B 104.6 . .
C31I C32I C33I 105.1(16) . .
C31I C32I H3VA 110.7 . .
C33I C32I H3VA 110.7 . .
C31I C32I H3BB 110.7 . .
C33I C32I H3BB 110.7 . .
H3VA C32I H3BB 108.8 . .
C34I C33I C32I 94.9(13) . .
C34I C33I H3AE 112.8 . .
C32I C33I H3AE 112.8 . .
C34I C33I H3AR 112.8 . .
C32I C33I H3AR 112.8 . .
H3AE C33I H3AR 110.2 . .
C15I C34I C33I 114.0(12) . .
C15I C34I H3KK 108.7 . .
C33I C34I H3KK 108.7 . .
C15I C34I H3LL 108.7 . .
C33I C34I H3LL 108.7 . .
H3KK C34I H3LL 107.6 . .
N3F C17F C18F 123.6(6) . .
N3F C17F H17F 118.2 . .
C18F C17F H17F 118.2 . .
C19F C18F C17F 119.5(5) . .
C19F C18F C16I 121.7(5) . .
C17F C18F C16I 118.2(5) . .
C19F C18F C16F 119.2(5) . .
C17F C18F C16F 120.4(5) . .
C18F C19F C20F 117.6(6) . .
C18F C19F H19F 121.2 . .
C20F C19F H19F 121.2 . .
C21F C20F C19F 118.7(6) . .
C21F C20F H20F 120.6 . .
C19F C20F H20F 120.6 . .
N3F C21F C20F 125.1(5) . .
N3F C21F C22F 113.6(5) . .
C20F C21F C22F 121.3(6) . .
N4F C22F C21F 117.3(6) . .
N4F C22F H22F 121.3 . .
C21F C22F H22F 121.3 . .
C24F C23F C28F 120.0(6) . .
C24F C23F N4F 119.9(6) . .
C28F C23F N4F 120.0(6) . .
C23F C24F C25F 120.1(7) . .
C23F C24F H24F 119.9 . .
C25F C24F H24F 119.9 . .
C26F C25F C24F 117.8(7) . .
C26F C25F H25F 121.1 . .
C24F C25F H25F 121.1 . .
F2F C26F C27F 118.6(7) . .
F2F C26F C25F 117.7(7) . .
C27F C26F C25F 123.7(6) . .
C26F C27F C28F 118.1(7) . .
C26F C27F H27F 120.9 . .
C28F C27F H27F 120.9 . .
C27F C28F C23F 120.2(7) . .
C27F C28F H28F 119.9 . .
C23F C28F H28F 119.9 . .
C7G N1G C1G 114.7(6) . .
C7G N1G Fe4 114.8(4) . .
C1G N1G Fe4 130.5(5) . .
C12G N2G C8G 114.2(6) . .
C12G N2G Fe4 130.6(5) . .
C8G N2G Fe4 115.0(4) . .
C6G C1G C2G 119.9(6) . .
C6G C1G N1G 120.5(6) . .
C2G C1G N1G 119.5(6) . .
C1G C2G C3G 120.4(7) . .
C1G C2G H2G 119.8 . .
C3G C2G H2G 119.8 . .
C4G C3G C2G 117.9(7) . .
C4G C3G H3G 121.0 . .
C2G C3G H3G 121.0 . .
F1G C4G C5G 118.8(8) . .
F1G C4G C3G 117.8(8) . .
C5G C4G C3G 123.4(7) . .
C4G C5G C6G 118.2(7) . .
C4G C5G H5G 120.9 . .
C6G C5G H5G 120.9 . .
C1G C6G C5G 120.2(7) . .
C1G C6G H6G 119.9 . .
C5G C6G H6G 119.9 . .
N1G C7G C8G 116.9(6) . .
N1G C7G H7G 121.5 . .
C8G C7G H7G 121.5 . .
N2G C8G C9G 124.2(5) . .
N2G C8G C7G 112.5(5) . .
C9G C8G C7G 123.3(6) . .
C8G C9G C10G 118.7(6) . .
C8G C9G H9G 120.6 . .
C10G C9G H9G 120.6 . .
C11G C10G C9G 118.2(6) . .
C11G C10G H10G 120.9 . .
C9G C10G H10G 120.9 . .
C10G C11G C12G 118.8(5) . .
C10G C11G C13G 124.2(4) . .
C12G C11G C13G 116.0(4) . .
C10G C11G C16G 125.7(5) . 2_655
C12G C11G C16G 114.3(4) . 2_655
C13G C11G C16G 20.8(5) . 2_655
N2G C12G C11G 125.8(6) . .
N2G C12G H12G 117.1 . .
C11G C12G H12G 117.1 . .
N6G N5G C13G 124.3(9) . .
N5G N6G C16G 117.8(8) . .
N5G C13G C14G 120.3(6) . .
N5G C13G C11G 112.5(5) . .
C14G C13G C11G 127.1(5) . .
C13G C14G C15G 116.4(6) . .
C13G C14G C29G 127.1(7) . .
C15G C14G C29G 116.2(6) . .
C16G C15G C14G 116.4(5) . .
C16G C15G C34G 125.8(7) . .
C14G C15G C34G 117.7(6) . .
N6G C16G C15G 123.2(5) . .
C14G C29G C30G 119.9(12) . .
C14G C29G H29R 107.3 . .
C30G C29G H29R 107.3 . .
C14G C29G H29T 107.3 . .
C30G C29G H29T 107.3 . .
H29R C29G H29T 106.9 . .
C31G C30G C29G 114.5(14) . .
C31G C30G H30R 108.6 . .
C29G C30G H30R 108.6 . .
C31G C30G H30T 108.6 . .
C29G C30G H30T 108.6 . .
H30R C30G H30T 107.6 . .
C32G C31G C30G 114.1(17) . .
C32G C31G H3GA 108.7 . .
C30G C31G H3GA 108.7 . .
C32G C31G H3HB 108.7 . .
C30G C31G H3HB 108.7 . .
H3GA C31G H3HB 107.6 . .
C33G C32G C31G 115.5(18) . .
C33G C32G H3NA 108.4 . .
C31G C32G H3NA 108.4 . .
C33G C32G H3MB 108.4 . .
C31G C32G H3MB 108.4 . .
H3NA C32G H3MB 107.5 . .
C32G C33G C34G 117.0(15) . .
C32G C33G H3AT 108.0 . .
C34G C33G H3AT 108.0 . .
C32G C33G H3AP 108.0 . .
C34G C33G H3AP 108.0 . .
H3AT C33G H3AP 107.3 . .
C15G C34G C33G 117.1(12) . .
C15G C34G H3CC 108.0 . .
C33G C34G H3CC 108.0 . .
C15G C34G H3VV 108.0 . .
C33G C34G H3VV 108.0 . .
H3CC C34G H3VV 107.3 . .
C7H N1H C1H 116.8(6) . .
C7H N1H Fe2 114.7(4) . .
C1H N1H Fe2 128.6(5) . .
C12H N2H C8H 115.9(6) . .
C12H N2H Fe2 128.7(5) . .
C8H N2H Fe2 114.6(4) . .
C2H C1H C6H 119.9(6) . .
C2H C1H N1H 120.6(6) . .
C6H C1H N1H 119.5(6) . .
C1H C2H C3H 120.4(7) . .
C1H C2H H2H 119.8 . .
C3H C2H H2H 119.8 . .
C4H C3H C2H 118.0(8) . .
C4H C3H H3H 121.0 . .
C2H C3H H3H 121.0 . .
C5H C4H C3H 123.5(7) . .
C5H C4H F1H 118.8(8) . .
C3H C4H F1H 117.7(8) . .
C4H C5H C6H 118.3(7) . .
C4H C5H H5H 120.8 . .
C6H C5H H5H 120.8 . .
C1H C6H C5H 119.8(7) . .
C1H C6H H6H 120.1 . .
C5H C6H H6H 120.1 . .
N1H C7H C8H 116.7(6) . .
N1H C7H H7H 121.7 . .
C8H C7H H7H 121.7 . .
N2H C8H C9H 123.7(5) . .
N2H C8H C7H 112.7(5) . .
C9H C8H C7H 123.5(5) . .
C8H C9H C10H 119.0(6) . .
C8H C9H H9H 120.5 . .
C10H C9H H9H 120.5 . .
C11H C10H C9H 119.5(6) . .
C11H C10H H10H 120.2 . .
C9H C10H H10H 120.2 . .
C10H C11H C12H 118.0(5) . .
C10H C11H C13H 126.7(5) . .
C12H C11H C13H 112.7(5) . .
C10H C11H C16H 124.8(5) . 2_655
C12H C11H C16H 114.0(5) . 2_655
C13H C11H C16H 32.9(5) . 2_655
N2H C12H C11H 123.7(6) . .
N2H C12H H12H 118.1 . .
C11H C12H H12H 118.1 . .
N6H N5H C13H 124.8(10) . .
N5H N6H C16H 121.0(10) . .
C14H C13H N5H 119.5(7) . .
C14H C13H C11H 127.9(7) . .
N5H C13H C11H 112.6(6) . .
C13H C14H C15H 116.6(7) . .
C13H C14H C29H 127.8(9) . .
C15H C14H C29H 115.5(8) . .
C16H C15H C14H 115.5(7) . .
C16H C15H C34H 128.4(9) . .
C14H C15H C34H 115.4(8) . .
C15H C16H N6H 121.3(7) . .
C14H C29H C30H 115.2(12) . .
C14H C29H H29K 108.5 . .
C30H C29H H29K 108.5 . .
C14H C29H H29L 108.5 . .
C30H C29H H29L 108.5 . .
H29K C29H H29L 107.5 . .
C31H C30H C29H 118.6(15) . .
C31H C30H H30K 107.7 . .
C29H C30H H30K 107.7 . .
C31H C30H H30L 107.7 . .
C29H C30H H30L 107.7 . .
H30K C30H H30L 107.1 . .
C30H C31H C32H 116.9(17) . .
C30H C31H H3JA 108.1 . .
C32H C31H H3JA 108.1 . .
C30H C31H H3KB 108.1 . .
C32H C31H H3KB 108.1 . .
H3JA C31H H3KB 107.3 . .
C33H C32H C31H 122.3(16) . .
C33H C32H H32A 106.8 . .
C31H C32H H32A 106.8 . .
C33H C32H H32B 106.8 . .
C31H C32H H32B 106.8 . .
H32A C32H H32B 106.6 . .
C34H C33H C32H 118.7(14) . .
C34H C33H H399 107.6 . .
C32H C33H H399 107.6 . .
C34H C33H H398 107.6 . .
C32H C33H H398 107.6 . .
H399 C33H H398 107.1 . .
C15H C34H C33H 119.7(11) . .
C15H C34H H3MM 107.4 . .
C33H C34H H3MM 107.4 . .
C15H C34H H3GG 107.4 . .
C33H C34H H3GG 107.4 . .
H3MM C34H H3GG 106.9 . .
F1 P1 F5 93.6(5) . .
F1 P1 F6 94.2(5) . .
F5 P1 F6 90.8(3) . .
F1 P1 F3 93.0(5) . .
F5 P1 F3 172.8(5) . .
F6 P1 F3 91.4(3) . .
F1 P1 F4 89.0(5) . .
F5 P1 F4 89.8(3) . .
F6 P1 F4 176.7(5) . .
F3 P1 F4 87.7(3) . .
F1 P1 F2 178.2(5) . .
F5 P1 F2 86.9(4) . .
F6 P1 F2 87.5(4) . .
F3 P1 F2 86.3(4) . .
F4 P1 F2 89.3(4) . .
F11 P2 F9 179.2(5) . .
F11 P2 F8 90.2(4) . .
F9 P2 F8 89.3(4) . .
F11 P2 F12 90.0(4) . .
F9 P2 F12 89.4(3) . .
F8 P2 F12 91.1(3) . .
F11 P2 F10 90.3(5) . .
F9 P2 F10 90.3(4) . .
F8 P2 F10 89.7(3) . .
F12 P2 F10 179.1(4) . .
F11 P2 F7 90.9(5) . .
F9 P2 F7 89.6(4) . .
F8 P2 F7 178.6(4) . .
F12 P2 F7 89.7(3) . .
F10 P2 F7 89.4(4) . .
F17' P3 F16' 110.9(17) . .
F17' P3 F13' 99.9(15) . .
F16' P3 F13' 96.6(15) . .
F18 P3 F14 92.9(4) . .
F18 P3 F17 93.3(5) . .
F14 P3 F17 91.3(4) . .
F18 P3 F15 92.0(4) . .
F14 P3 F15 91.4(4) . .
F17 P3 F15 173.9(5) . .
F18 P3 F13 91.1(4) . .
F14 P3 F13 176.0(5) . .
F17 P3 F13 88.7(4) . .
F15 P3 F13 88.2(4) . .
F18 P3 F16 177.4(4) . .
F14 P3 F16 89.6(4) . .
F17 P3 F16 87.3(4) . .
F15 P3 F16 87.3(4) . .
F13 P3 F16 86.3(4) . .
F17' P3 F14' 92.7(15) . .
F16' P3 F14' 93.0(15) . .
F13' P3 F14' 160.2(17) . .
F17' P3 F18' 90.8(15) . .
F16' P3 F18' 157.4(16) . .
F13' P3 F18' 85.3(13) . .
F14' P3 F18' 79.3(13) . .
F17' P3 F15' 164.9(16) . .
F16' P3 F15' 83.4(14) . .
F13' P3 F15' 82.9(14) . .
F14' P3 F15' 81.1(13) . .
F18' P3 F15' 74.5(12) . .
F20 P4 F20 178.4(8) . 2_655
F20 P4 F19 90.6(6) . .
F20 P4 F19 90.6(6) 2_655 .
F20 P4 F19 90.6(6) . 2_655
F20 P4 F19 90.6(6) 2_655 2_655
F19 P4 F19 87.1(8) . 2_655
F20 P4 F21 88.9(5) . .
F20 P4 F21 89.9(6) 2_655 .
F19 P4 F21 179.5(6) . .
F19 P4 F21 93.1(5) 2_655 .
F20 P4 F21 89.9(6) . 2_655
F20 P4 F21 88.9(5) 2_655 2_655
F19 P4 F21 93.1(5) . 2_655
F19 P4 F21 179.5(6) 2_655 2_655
F21 P4 F21 86.8(7) . 2_655
F25 P5 F26 176.3(7) . .
F25 P5 F27 89.9(6) . .
F26 P5 F27 88.3(5) . .
F25 P5 F29 87.6(5) . .
F26 P5 F29 94.2(5) . .
F27 P5 F29 177.1(5) . .
F25 P5 F30 87.6(6) . .
F26 P5 F30 89.1(5) . .
F27 P5 F30 88.8(5) . .
F29 P5 F30 89.7(5) . .
F25 P5 F28 94.1(7) . .
F26 P5 F28 89.2(5) . .
F27 P5 F28 94.0(6) . .
F29 P5 F28 87.6(5) . .
F30 P5 F28 176.7(6) . .
F31 P6 F32 178.7(6) . .
F31 P6 F34 89.0(4) . .
F32 P6 F34 90.9(5) . .
F31 P6 F35 91.5(6) . .
F32 P6 F35 89.8(5) . .
F34 P6 F35 89.2(4) . .
F31 P6 F36 89.0(5) . .
F32 P6 F36 91.1(5) . .
F34 P6 F36 178.0(5) . .
F35 P6 F36 90.7(4) . .
F31 P6 F33 90.3(5) . .
F32 P6 F33 88.5(4) . .
F34 P6 F33 92.1(4) . .
F35 P6 F33 177.8(5) . .
F36 P6 F33 88.0(4) . .
F41 P7 F39 172.6(10) . .
F41 P7 F42 85.9(9) . .
F39 P7 F42 91.7(7) . .
F41 P7 F40 92.8(8) . .
F39 P7 F40 88.7(9) . .
F42 P7 F40 172.8(10) . .
F41 P7 F37 87.4(9) . .
F39 P7 F37 85.5(8) . .
F42 P7 F37 87.3(9) . .
F40 P7 F37 85.5(8) . .
F41 P7 F38 92.1(9) . .
F39 P7 F38 95.0(9) . .
F42 P7 F38 93.1(9) . .
F40 P7 F38 94.0(9) . .
F37 P7 F38 179.3(10) . .
F39' P7' F38' 78.8(17) . .
F39' P7' F40' 84.9(16) . .
F38' P7' F40' 90.5(17) . .
F39' P7' F42' 93.2(10) . .
F38' P7' F42' 81.5(17) . .
F40' P7' F42' 172.0(16) . .
F39' P7' F41' 158.7(17) . .
F38' P7' F41' 122.4(18) . .
F40' P7' F41' 96.8(14) . .
F42' P7' F41' 87.8(10) . .
F39' P7' F37' 93.8(16) . .
F38' P7' F37' 172.3(18) . .
F40' P7' F37' 90.9(17) . .
F42' P7' F37' 96.9(16) . .
F41' P7' F37' 64.9(15) . .
F48 P8 F47 97.7(6) . .
F48 P8 F44 95.6(6) . .
F47 P8 F44 93.7(5) . .
F48 P8 F43 89.6(5) . .
F47 P8 F43 88.0(5) . .
F44 P8 F43 174.3(6) . .
F48 P8 F45 88.8(6) . .
F47 P8 F45 171.6(6) . .
F44 P8 F45 91.0(6) . .
F43 P8 F45 86.7(5) . .
F48 P8 F46 174.7(6) . .
F47 P8 F46 86.7(6) . .
F44 P8 F46 87.2(5) . .
F43 P8 F46 87.4(5) . .
F45 P8 F46 86.6(6) . .
F54' P9 F51' 94.2(18) . .
F50 P9 F53 94.3(9) . .
F50 P9 F52 88.7(8) . .
F53 P9 F52 90.7(8) . .
F50 P9 F49 177.4(10) . .
F53 P9 F49 86.7(8) . .
F52 P9 F49 88.9(9) . .
F54' P9 F49' 90.3(19) . .
F51' P9 F49' 94(2) . .
F54' P9 F50' 93.4(19) . .
F51' P9 F50' 93.0(18) . .
F49' P9 F50' 171(2) . .
F54' P9 F52' 173(2) . .
F51' P9 F52' 92.0(17) . .
F49' P9 F52' 86.9(18) . .
F50' P9 F52' 88.6(18) . .
F50 P9 F54 93.6(9) . .
F53 P9 F54 90.6(8) . .
F52 P9 F54 177.2(10) . .
F49 P9 F54 88.7(8) . .
F50 P9 F51 89.7(8) . .
F53 P9 F51 175.6(9) . .
F52 P9 F51 91.3(8) . .
F49 P9 F51 89.4(9) . .
F54 P9 F51 87.2(8) . .
F54' P9 F53' 86.7(17) . .
F51' P9 F53' 178(2) . .
F49' P9 F53' 83.3(17) . .
F50' P9 F53' 89.2(18) . .
F52' P9 F53' 86.9(16) . .
F56' P10 F57' 98.4(14) . .
F58 P10 F55 100.4(12) . .
F56' P10 F58' 95.2(13) . .
F57' P10 F58' 166.1(14) . .
F58 P10 F60 91.9(6) . .
F55 P10 F60 95.6(12) . .
F56' P10 F60' 93.8(14) . .
F57' P10 F60' 93.2(13) . .
F58' P10 F60' 88.7(12) . .
F58 P10 F59 91.0(6) . .
F55 P10 F59 96.0(12) . .
F60 P10 F59 167.4(12) . .
F58 P10 F57 162.3(12) . .
F55 P10 F57 97.3(12) . .
F60 P10 F57 87.2(6) . .
F59 P10 F57 86.4(6) . .
F56' P10 F59' 95.8(15) . .
F57' P10 F59' 88.5(13) . .
F58' P10 F59' 87.2(12) . .
F60' P10 F59' 169.9(15) . .
F58 P10 F56 80.3(10) . .
F55 P10 F56 173.8(13) . .
F60 P10 F56 78.3(10) . .
F59 P10 F56 90.1(11) . .
F57 P10 F56 82.3(11) . .
F56' P10 F55' 171.7(15) . .
F57' P10 F55' 85.0(12) . .
F58' P10 F55' 81.9(12) . .
F60' P10 F55' 78.5(12) . .
F59' P10 F55' 91.7(13) . .
C2Y N1Y C6Y 114.5(9) . .
C2Y N1Y C10Y 110.6(8) . .
C6Y N1Y C10Y 108.9(9) . .
C2Y N1Y C14Y 108.6(8) . .
C6Y N1Y C14Y 103.0(9) . .
C10Y N1Y C14Y 111.0(9) . .
C3Y C2Y N1Y 118.1(9) . .
C3Y C2Y H2YA 107.8 . .
N1Y C2Y H2YA 107.8 . .
C3Y C2Y H2YB 107.8 . .
N1Y C2Y H2YB 107.8 . .
H2YA C2Y H2YB 107.1 . .
C2Y C3Y C4Y 112.1(11) . .
C2Y C3Y H3YA 109.2 . .
C4Y C3Y H3YA 109.2 . .
C2Y C3Y H3YB 109.2 . .
C4Y C3Y H3YB 109.2 . .
H3YA C3Y H3YB 107.9 . .
C3Y C4Y C5Y 112.9(13) . .
C3Y C4Y H4YA 109.0 . .
C5Y C4Y H4YA 109.0 . .
C3Y C4Y H4YB 109.0 . .
C5Y C4Y H4YB 109.0 . .
H4YA C4Y H4YB 107.8 . .
C4Y C5Y H5YA 109.5 . .
C4Y C5Y H5YB 109.5 . .
H5YA C5Y H5YB 109.5 . .
C4Y C5Y H5YC 109.5 . .
H5YA C5Y H5YC 109.5 . .
H5YB C5Y H5YC 109.5 . .
C7Y C6Y N1Y 121.4(11) . .
C7Y C6Y H6YA 107.0 . .
N1Y C6Y H6YA 107.0 . .
C7Y C6Y H6YB 107.0 . .
N1Y C6Y H6YB 107.0 . .
H6YA C6Y H6YB 106.7 . .
C8Y C7Y C6Y 123.3(13) . .
C8Y C7Y H7Y1 106.5 . .
C6Y C7Y H7Y1 106.5 . .
C8Y C7Y H7Y2 106.5 . .
C6Y C7Y H7Y2 106.5 . .
H7Y1 C7Y H7Y2 106.5 . .
C9Y C8Y C7Y 140.0(15) . .
C9Y C8Y H8Y1 102.0 . .
C7Y C8Y H8Y1 102.0 . .
C9Y C8Y H8Y2 102.0 . .
C7Y C8Y H8Y2 102.0 . .
H8Y1 C8Y H8Y2 104.8 . .
C8Y C9Y H9Y1 109.5 . .
C8Y C9Y H9Y2 109.5 . .
H9Y1 C9Y H9Y2 109.5 . .
C8Y C9Y H9Y3 109.5 . .
H9Y1 C9Y H9Y3 109.5 . .
H9Y2 C9Y H9Y3 109.5 . .
C11Y C10Y N1Y 117.2(10) . .
C11Y C10Y H10Y 108.0 . .
N1Y C10Y H10Y 108.0 . .
C11Y C10Y H10X 108.0 . .
N1Y C10Y H10X 108.0 . .
H10Y C10Y H10X 107.2 . .
C10Y C11Y C12Y 112.7(11) . .
C10Y C11Y H199 109.1 . .
C12Y C11Y H199 109.1 . .
C10Y C11Y H198 109.1 . .
C12Y C11Y H198 109.1 . .
H199 C11Y H198 107.8 . .
C13Y C12Y C11Y 108.7(12) . .
C13Y C12Y H1QA 110.0 . .
C11Y C12Y H1QA 110.0 . .
C13Y C12Y H1WB 110.0 . .
C11Y C12Y H1WB 110.0 . .
H1QA C12Y H1WB 108.3 . .
C12Y C13Y H177 109.5 . .
C12Y C13Y H178 109.5 . .
H177 C13Y H178 109.5 . .
C12Y C13Y H179 109.5 . .
H177 C13Y H179 109.5 . .
H178 C13Y H179 109.5 . .
C15Y C14Y N1Y 120.5(11) . .
C15Y C14Y H14A 107.2 . .
N1Y C14Y H14A 107.2 . .
C15Y C14Y H14B 107.2 . .
N1Y C14Y H14B 107.2 . .
H14A C14Y H14B 106.8 . .
C14Y C15Y C16Y 112.9(14) . .
C14Y C15Y H15A 109.0 . .
C16Y C15Y H15A 109.0 . .
C14Y C15Y H15B 109.0 . .
C16Y C15Y H15B 109.0 . .
H15A C15Y H15B 107.8 . .
C17Y C16Y C15Y 134(2) . .
C17Y C16Y H164 103.6 . .
C15Y C16Y H164 103.6 . .
C17Y C16Y H165 103.6 . .
C15Y C16Y H165 103.6 . .
H164 C16Y H165 105.3 . .
C16Y C17Y H17A 109.5 . .
C16Y C17Y H17G 109.5 . .
H17A C17Y H17G 109.5 . .
C16Y C17Y H17H 109.5 . .
H17A C17Y H17H 109.5 . .
H17G C17Y H17H 109.5 . .
C14X N1X C2X 110.8(19) . .
C14X N1X C6X 110(2) . .
C2X N1X C6X 109.8(19) . .
C14X N1X C10X 110(2) . .
C2X N1X C10X 106.8(19) . .
C6X N1X C10X 109(2) . .
C3X C2X N1X 112.8(19) . .
C3X C2X H2XA 109.0 . .
N1X C2X H2XA 109.0 . .
C3X C2X H2XB 109.0 . .
N1X C2X H2XB 109.0 . .
H2XA C2X H2XB 107.8 . .
C2X C3X C4X 110(2) . .
C2X C3X H3XX 109.7 . .
C4X C3X H3XX 109.7 . .
C2X C3X H3XB 109.7 . .
C4X C3X H3XB 109.7 . .
H3XX C3X H3XB 108.2 . .
C5X C4X C3X 111(2) . .
C5X C4X H4XA 109.5 . .
C3X C4X H4XA 109.5 . .
C5X C4X H4XB 109.5 . .
C3X C4X H4XB 109.5 . .
H4XA C4X H4XB 108.1 . .
C4X C5X H5XA 109.5 . .
C4X C5X H5XB 109.5 . .
H5XA C5X H5XB 109.5 . .
C4X C5X H5XC 109.5 . .
H5XA C5X H5XC 109.5 . .
H5XB C5X H5XC 109.5 . .
C7X C6X N1X 116(2) . .
C7X C6X H6XA 108.3 . .
N1X C6X H6XA 108.3 . .
C7X C6X H6XB 108.3 . .
N1X C6X H6XB 108.3 . .
H6XA C6X H6XB 107.4 . .
C6X C7X C8X 119(3) . .
C6X C7X H7XA 107.6 . .
C8X C7X H7XA 107.6 . .
C6X C7X H7XB 107.6 . .
C8X C7X H7XB 107.6 . .
H7XA C7X H7XB 107.0 . .
C7X C8X C9X 110(3) . .
C7X C8X H8XA 109.7 . .
C9X C8X H8XA 109.7 . .
C7X C8X H8XB 109.7 . .
C9X C8X H8XB 109.7 . .
H8XA C8X H8XB 108.2 . .
C8X C9X H9XA 109.5 . .
C8X C9X H9XB 109.5 . .
H9XA C9X H9XB 109.5 . .
C8X C9X H9XC 109.5 . .
H9XA C9X H9XC 109.5 . .
H9XB C9X H9XC 109.5 . .
C11X C10X N1X 115(2) . .
C11X C10X H10Q 108.5 . .
N1X C10X H10Q 108.5 . .
C11X C10X H10W 108.5 . .
N1X C10X H10W 108.5 . .
H10Q C10X H10W 107.5 . .
C10X C11X C12X 110(3) . .
C10X C11X H11A 109.6 . .
C12X C11X H11A 109.6 . .
C10X C11X H11B 109.6 . .
C12X C11X H11B 109.6 . .
H11A C11X H11B 108.1 . .
C13X C12X C11X 116(3) . .
C13X C12X H1EA 108.4 . .
C11X C12X H1EA 108.4 . .
C13X C12X H1RB 108.4 . .
C11X C12X H1RB 108.4 . .
H1EA C12X H1RB 107.4 . .
C12X C13X H13A 109.5 . .
C12X C13X H13B 109.5 . .
H13A C13X H13B 109.5 . .
C12X C13X H13C 109.5 . .
H13A C13X H13C 109.5 . .
H13B C13X H13C 109.5 . .
C15X C14X N1X 123(3) . .
C15X C14X H1AK 106.6 . .
N1X C14X H1AK 106.6 . .
C15X C14X H1AJ 106.5 . .
N1X C14X H1AJ 106.6 . .
H1AK C14X H1AJ 106.5 . .
C14X C15X C16X 113(3) . .
C14X C15X H1QQ 109.0 . .
C16X C15X H1QQ 109.0 . .
C14X C15X H1RR 109.0 . .
C16X C15X H1RR 109.0 . .
H1QQ C15X H1RR 107.8 . .
C17X C16X C15X 107(3) . .
C17X C16X H16A 110.2 . .
C15X C16X H16A 110.2 . .
C17X C16X H16B 110.2 . .
C15X C16X H16B 110.2 . .
H16A C16X H16B 108.5 . .
C16X C17X H17X 109.5 . .
C16X C17X H17Y 109.5 . .
H17X C17X H17Y 109.5 . .
C16X C17X H17Z 109.5 . .
H17X C17X H17Z 109.5 . .
H17Y C17X H17Z 109.5 . .
C86Z C85Z C90Z 120.0 . .
C86Z C85Z H85Z 120.0 . .
C90Z C85Z H85Z 120.0 . .
C85Z C86Z C87Z 120.0 . .
C85Z C86Z H86Z 120.0 . .
C87Z C86Z H86Z 120.0 . .
C88Z C87Z C86Z 120.0 . .
C88Z C87Z H87Z 120.0 . .
C86Z C87Z H87Z 120.0 . .
C87Z C88Z C89Z 120.0 . .
C87Z C88Z H88Z 120.0 . .
C89Z C88Z H88Z 120.0 . .
C90Z C89Z C88Z 120.0 . .
C90Z C89Z H89Z 120.0 . .
C88Z C89Z H89Z 120.0 . .
C89Z C90Z C85Z 120.0 . .
C89Z C90Z H90Z 120.0 . .
C85Z C90Z H90Z 120.0 . .
C2Z C1Z C6Z 120.0 . .
C2Z C1Z H1Z 120.0 . .
C6Z C1Z H1Z 120.0 . .
C1Z C2Z C3Z 120.0 . .
C1Z C2Z H2Z 120.0 . .
C3Z C2Z H2Z 120.0 . .
C2Z C3Z C4Z 120.0 . .
C2Z C3Z H3Z 120.0 . .
C4Z C3Z H3Z 120.0 . .
C5Z C4Z C3Z 120.0 . .
C5Z C4Z H4Z 120.0 . .
C3Z C4Z H4Z 120.0 . .
C6Z C5Z C4Z 120.0 . .
C6Z C5Z H5Z 120.0 . .
C4Z C5Z H5Z 120.0 . .
C5Z C6Z C1Z 120.0 . .
C5Z C6Z H6Z 120.0 . .
C1Z C6Z H6Z 120.0 . .
C8Z C7Z C12Z 120.0 . .
C8Z C7Z H7Z 120.0 . .
C12Z C7Z H7Z 120.0 . .
C9Z C8Z C7Z 120.0 . .
C9Z C8Z H8Z 120.0 . .
C7Z C8Z H8Z 120.0 . .
C8Z C9Z C10Z 120.0 . .
C8Z C9Z H9Z 120.0 . .
C10Z C9Z H9Z 120.0 . .
C11Z C10Z C9Z 120.0 . .
C11Z C10Z H10Z 120.0 . .
C9Z C10Z H10Z 120.0 . .
C12Z C11Z C10Z 120.0 . .
C12Z C11Z H11Z 120.0 . .
C10Z C11Z H11Z 120.0 . .
C11Z C12Z C7Z 120.0 . .
C11Z C12Z H12Z 120.0 . .
C7Z C12Z H12Z 120.0 . .
C14Z C13Z C18Z 120.0 . .
C14Z C13Z H13Z 120.0 . .
C18Z C13Z H13Z 120.0 . .
C15Z C14Z C13Z 120.0 . .
C15Z C14Z H14Z 120.0 . .
C13Z C14Z H14Z 120.0 . .
C14Z C15Z C16Z 120.0 . .
C14Z C15Z H15Z 120.0 . .
C16Z C15Z H15Z 120.0 . .
C17Z C16Z C15Z 120.0 . .
C17Z C16Z H16Z 120.0 . .
C15Z C16Z H16Z 120.0 . .
C16Z C17Z C18Z 120.0 . .
C16Z C17Z H1ZZ 120.0 . .
C18Z C17Z H1ZZ 120.0 . .
C17Z C18Z C13Z 120.0 . .
C17Z C18Z H18Z 120.0 . .
C13Z C18Z H18Z 120.0 . .
C20Z C19Z C24Z 120.0 . .
C20Z C19Z H19Z 120.0 . .
C24Z C19Z H19Z 120.0 . .
C21Z C20Z C19Z 120.0 . .
C21Z C20Z H20Z 120.0 . .
C19Z C20Z H20Z 120.0 . .
C20Z C21Z C22Z 120.0 . .
C20Z C21Z H21Z 120.0 . .
C22Z C21Z H21Z 120.0 . .
C21Z C22Z C23Z 120.0 . .
C21Z C22Z H22Z 120.0 . .
C23Z C22Z H22Z 120.0 . .
C24Z C23Z C22Z 120.0 . .
C24Z C23Z H23Z 120.0 . .
C22Z C23Z H23Z 120.0 . .
C23Z C24Z C19Z 120.0 . .
C23Z C24Z H24Z 120.0 . .
C19Z C24Z H24Z 120.0 . .
C26Z C25Z C30Z 120.0 . .
C26Z C25Z H25Z 120.0 . .
C30Z C25Z H25Z 120.0 . .
C27Z C26Z C25Z 120.0 . .
C27Z C26Z H26Z 120.0 . .
C25Z C26Z H26Z 120.0 . .
C26Z C27Z C28Z 120.0 . .
C26Z C27Z H27Z 120.0 . .
C28Z C27Z H27Z 120.0 . .
C27Z C28Z C29Z 120.0 . .
C27Z C28Z H28Z 120.0 . .
C29Z C28Z H28Z 120.0 . .
C30Z C29Z C28Z 120.0 . .
C30Z C29Z H299 120.0 . .
C28Z C29Z H299 120.0 . .
C29Z C30Z C25Z 120.0 . .
C29Z C30Z H301 120.0 . .
C25Z C30Z H301 120.0 . .
C26U C25U C30U 120.0 . .
C26U C25U H25U 120.0 . .
C30U C25U H25U 120.0 . .
C25U C26U C27U 120.0 . .
C25U C26U H26U 120.0 . .
C27U C26U H26U 120.0 . .
C28U C27U C26U 120.0 . .
C28U C27U H27U 120.0 . .
C26U C27U H27U 120.0 . .
C27U C28U C29U 120.0 . .
C27U C28U H28U 120.0 . .
C29U C28U H28U 120.0 . .
C30U C29U C28U 120.0 . .
C30U C29U H29U 120.0 . .
C28U C29U H29U 120.0 . .
C29U C30U C25U 120.0 . .
C29U C30U H30U 120.0 . .
C25U C30U H30U 120.0 . .
C32Z C31Z C36Z 120.0 . .
C32Z C31Z H31Z 120.0 . .
C36Z C31Z H31Z 120.0 . .
C33Z C32Z C31Z 120.0 . .
C33Z C32Z H32Z 120.0 . .
C31Z C32Z H32Z 120.0 . .
C34Z C33Z C32Z 120.0 . .
C34Z C33Z H33Z 120.0 . .
C32Z C33Z H33Z 120.0 . .
C33Z C34Z C35Z 120.0 . .
C33Z C34Z H34Z 120.0 . .
C35Z C34Z H34Z 120.0 . .
C36Z C35Z C34Z 120.0 . .
C36Z C35Z H35Z 120.0 . .
C34Z C35Z H35Z 120.0 . .
C35Z C36Z C31Z 120.0 . .
C35Z C36Z H36Z 120.0 . .
C31Z C36Z H36Z 120.0 . .
C74Z C73Z C78Z 120.0 . .
C74Z C73Z H73Z 120.0 . .
C78Z C73Z H73Z 120.0 . .
C73Z C74Z C75Z 120.0 . .
C73Z C74Z H74Z 120.0 . .
C75Z C74Z H74Z 120.0 . .
C74Z C75Z C76Z 120.0 . .
C74Z C75Z H75Z 120.0 . .
C76Z C75Z H75Z 120.0 . .
C75Z C76Z C77Z 120.0 . .
C75Z C76Z H76Z 120.0 . .
C77Z C76Z H76Z 120.0 . .
C78Z C77Z C76Z 120.0 . .
C78Z C77Z H77Z 120.0 . .
C76Z C77Z H77Z 120.0 . .
C77Z C78Z C73Z 120.0 . .
C77Z C78Z H78Z 120.0 . .
C73Z C78Z H78Z 120.0 . .
C36V C31V C32V 120.0 . .
C36V C31V H31V 120.0 . .
C32V C31V H31V 120.0 . .
C33V C32V C31V 120.0 . .
C33V C32V H32V 120.0 . .
C31V C32V H32V 120.0 . .
C32V C33V C34V 120.0 . .
C32V C33V H33V 120.0 . .
C34V C33V H33V 120.0 . .
C35V C34V C33V 120.0 . .
C35V C34V H34V 120.0 . .
C33V C34V H34V 120.0 . .
C36V C35V C34V 120.0 . .
C36V C35V H35V 120.0 . .
C34V C35V H35V 120.0 . .
C35V C36V C31V 120.0 . .
C35V C36V H36V 120.0 . .
C31V C36V H36V 120.0 . .
C38Z C37Z C42Z 120.0 . .
C38Z C37Z H37Z 120.0 . .
C42Z C37Z H37Z 120.0 . .
C39Z C38Z C37Z 120.0 . .
C39Z C38Z H38Z 120.0 . .
C37Z C38Z H38Z 120.0 . .
C40Z C39Z C38Z 120.0 . .
C40Z C39Z H39Z 120.0 . .
C38Z C39Z H39Z 120.0 . .
C39Z C40Z C41Z 120.0 . .
C39Z C40Z H40Z 120.0 . .
C41Z C40Z H40Z 120.0 . .
C42Z C41Z C40Z 120.0 . .
C42Z C41Z H41Z 120.0 . .
C40Z C41Z H41Z 120.0 . .
C41Z C42Z C37Z 120.0 . .
C41Z C42Z H42Z 120.0 . .
C37Z C42Z H42Z 120.0 . .
C38V C37V C42V 120.0 . .
C38V C37V H37V 120.0 . .
C42V C37V H37V 120.0 . .
C37V C38V C39V 120.0 . .
C37V C38V H38V 120.0 . .
C39V C38V H38V 120.0 . .
C40V C39V C38V 120.0 . .
C40V C39V H39V 120.0 . .
C38V C39V H39V 120.0 . .
C41V C40V C39V 120.0 . .
C41V C40V H40V 120.0 . .
C39V C40V H40V 120.0 . .
C40V C41V C42V 120.0 . .
C40V C41V H41V 120.0 . .
C42V C41V H41V 120.0 . .
C41V C42V C37V 120.0 . .
C41V C42V H42V 120.0 . .
C37V C42V H42V 120.0 . .
C44Z C43Z C48Z 120.0 . .
C44Z C43Z H43Z 120.0 . .
C48Z C43Z H43Z 120.0 . .
C45Z C44Z C43Z 120.0 . .
C45Z C44Z H44Z 120.0 . .
C43Z C44Z H44Z 120.0 . .
C44Z C45Z C46Z 120.0 . .
C44Z C45Z H45Z 120.0 . .
C46Z C45Z H45Z 120.0 . .
C45Z C46Z C47Z 120.0 . .
C45Z C46Z H46Z 120.0 . .
C47Z C46Z H46Z 120.0 . .
C48Z C47Z C46Z 120.0 . .
C48Z C47Z H47Z 120.0 . .
C46Z C47Z H47Z 120.0 . .
C47Z C48Z C43Z 120.0 . .
C47Z C48Z H48Z 120.0 . .
C43Z C48Z H48Z 120.0 . .
C50Z C49Z C54Z 120.0 . .
C50Z C49Z H49Z 120.0 . .
C54Z C49Z H49Z 120.0 . .
C51Z C50Z C49Z 120.0 . .
C51Z C50Z H50Z 120.0 . .
C49Z C50Z H50Z 120.0 . .
C50Z C51Z C52Z 120.0 . .
C50Z C51Z H51Z 120.0 . .
C52Z C51Z H51Z 120.0 . .
C53Z C52Z C51Z 120.0 . .
C53Z C52Z H52Z 120.0 . .
C51Z C52Z H52Z 120.0 . .
C52Z C53Z C54Z 120.0 . .
C52Z C53Z H53Z 120.0 . .
C54Z C53Z H53Z 120.0 . .
C53Z C54Z C49Z 120.0 . .
C53Z C54Z H54Z 120.0 . .
C49Z C54Z H54Z 120.0 . .
N6S C11S C12S 165(4) . .
C11S C12S H12I 119.4 . .
C11S C12S H12J 110.3 . .
H12I C12S H12J 109.5 . .
C11S C12S H12K 98.0 . .
H12I C12S H12K 109.5 . .
H12J C12S H12K 109.5 . .
C56Z C55Z C60Z 120.0 . .
C56Z C55Z H55Z 120.0 . .
C60Z C55Z H55Z 120.0 . .
C55Z C56Z C57Z 120.0 . .
C55Z C56Z H56Z 120.0 . .
C57Z C56Z H56Z 120.0 . .
C58Z C57Z C56Z 120.0 . .
C58Z C57Z H57Z 120.0 . .
C56Z C57Z H57Z 120.0 . .
C57Z C58Z C59Z 120.0 . .
C57Z C58Z H58Z 120.0 . .
C59Z C58Z H58Z 120.0 . .
C58Z C59Z C60Z 120.0 . .
C58Z C59Z H59Z 120.0 . .
C60Z C59Z H59Z 120.0 . .
C59Z C60Z C55Z 120.0 . .
C59Z C60Z H60Z 120.0 . .
C55Z C60Z H60Z 120.0 . .
C62Z C61Z C66Z 120.0 . .
C62Z C61Z H61Z 120.0 . .
C66Z C61Z H61Z 120.0 . .
C63Z C62Z C61Z 120.0 . .
C63Z C62Z H62Z 120.0 . .
C61Z C62Z H62Z 120.0 . .
C62Z C63Z C64Z 120.0 . .
C62Z C63Z H63Z 120.0 . .
C64Z C63Z H63Z 120.0 . .
C63Z C64Z C65Z 120.0 . .
C63Z C64Z H64Z 120.0 . .
C65Z C64Z H64Z 120.0 . .
C66Z C65Z C64Z 120.0 . .
C66Z C65Z H65Z 120.0 . .
C64Z C65Z H65Z 120.0 . .
C65Z C66Z C61Z 120.0 . .
C65Z C66Z H66Z 120.0 . .
C61Z C66Z H66Z 120.0 . .
C62U C61U C66U 120.0 . .
C62U C61U H61U 120.0 . .
C66U C61U H61U 120.0 . .
C61U C62U C63U 120.0 . .
C61U C62U H62U 120.0 . .
C63U C62U H62U 120.0 . .
C62U C63U C64U 120.0 . .
C62U C63U H63U 120.0 . .
C64U C63U H63U 120.0 . .
C65U C64U C63U 120.0 . .
C65U C64U H64U 120.0 . .
C63U C64U H64U 120.0 . .
C64U C65U C66U 120.0 . .
C64U C65U H65U 120.0 . .
C66U C65U H65U 120.0 . .
C65U C66U C61U 120.0 . .
C65U C66U H66U 120.0 . .
C61U C66U H66U 120.0 . .
C67Z C68Z C72Z 120.0 . .
C67Z C68Z H68Z 120.0 . .
C72Z C68Z H68Z 120.0 . .
C69Z C67Z C68Z 120.0 . .
C69Z C67Z H67Z 120.0 . .
C68Z C67Z H67Z 120.0 . .
C67Z C69Z C70Z 120.0 . .
C67Z C69Z H69Z 120.0 . .
C70Z C69Z H69Z 120.0 . .
C69Z C70Z C71Z 120.0 . .
C69Z C70Z H70Z 120.0 . .
C71Z C70Z H70Z 120.0 . .
C72Z C71Z C70Z 120.0 . .
C72Z C71Z H71Z 120.0 . .
C70Z C71Z H71Z 120.0 . .
C71Z C72Z C68Z 120.0 . .
C71Z C72Z H72Z 120.0 . .
C68Z C72Z H72Z 120.0 . .
C80Z C79Z C84Z 120.0 . .
C80Z C79Z H79Z 120.0 . .
C84Z C79Z H79Z 120.0 . .
C81Z C80Z C79Z 120.0 . .
C81Z C80Z H80Z 120.0 . .
C79Z C80Z H80Z 120.0 . .
C80Z C81Z C82Z 120.0 . .
C80Z C81Z H81Z 120.0 . .
C82Z C81Z H81Z 120.0 . .
C83Z C82Z C81Z 120.0 . .
C83Z C82Z H82Z 120.0 . .
C81Z C82Z H82Z 120.0 . .
C82Z C83Z C84Z 120.0 . .
C82Z C83Z H83Z 120.0 . .
C84Z C83Z H83Z 120.0 . .
C83Z C84Z C79Z 120.0 . .
C83Z C84Z H84Z 120.0 . .
C79Z C84Z H84Z 120.0 . .
C80V C79V C84V 120.0 . .
C80V C79V H79V 120.0 . .
C84V C79V H79V 120.0 . .
C79V C80V C81V 120.0 . .
C79V C80V H80V 120.0 . .
C81V C80V H80V 120.0 . .
C82V C81V C80V 120.0 . .
C82V C81V H81V 120.0 . .
C80V C81V H81V 120.0 . .
C81V C82V C83V 120.0 . .
C81V C82V H82V 120.0 . .
C83V C82V H82V 120.0 . .
C82V C83V C84V 120.0 . .
C82V C83V H83V 120.0 . .
C84V C83V H83V 120.0 . .
C83V C84V C79V 120.0 . .
C83V C84V H84V 120.0 . .
C79V C84V H84V 120.0 . .
C92Z C91Z C96Z 120.0 . .
C92Z C91Z H91Z 120.0 . .
C96Z C91Z H91Z 120.0 . .
C93Z C92Z C91Z 120.0 . .
C93Z C92Z H92Z 120.0 . .
C91Z C92Z H92Z 120.0 . .
C94Z C93Z C92Z 120.0 . .
C94Z C93Z H93Z 120.0 . .
C92Z C93Z H93Z 120.0 . .
C95Z C94Z C93Z 120.0 . .
C95Z C94Z H94Z 120.0 . .
C93Z C94Z H94Z 120.0 . .
C94Z C95Z C96Z 120.0 . .
C94Z C95Z H95Z 120.0 . .
C96Z C95Z H95Z 120.0 . .
C95Z C96Z C91Z 120.0 . .
C95Z C96Z H96Z 120.0 . .
C91Z C96Z H96Z 120.0 . .
C2U C1U C6U 120.0 . .
C2U C1U H1U 120.0 . .
C6U C1U H1U 120.0 . .
C3U C2U C1U 120.0 . .
C3U C2U H2U 120.0 . .
C1U C2U H2U 120.0 . .
C2U C3U C4U 120.0 . .
C2U C3U H3U 120.0 . .
C4U C3U H3U 120.0 . .
C5U C4U C3U 120.0 . .
C5U C4U H4U 120.0 . .
C3U C4U H4U 120.0 . .
C4U C5U C6U 120.0 . .
C4U C5U H5U 120.0 . .
C6U C5U H5U 120.0 . .
C5U C6U C1U 120.0 . .
C5U C6U H6U 120.0 . .
C1U C6U H6U 120.0 . .
C74U C75U C79U 120.0 . .
C74U C75U H75U 120.0 . .
C79U C75U H75U 120.0 . .
C75U C74U C78U 120.0 . .
C75U C74U H74U 120.0 . .
C78U C74U H74U 120.0 . .
C77U C78U C74U 120.0 . .
C77U C78U H78U 120.0 . .
C74U C78U H78U 120.0 . .
C76U C77U C78U 120.0 . .
C76U C77U H77U 120.0 . .
C78U C77U H77U 120.0 . .
C77U C76U C79U 120.0 . .
C77U C76U H76U 120.0 . .
C79U C76U H76U 120.0 . .
C76U C79U C75U 120.0 . .
C76U C79U H79U 120.0 . .
C75U C79U H79U 120.0 . .
C8U C7U C12U 120.0 . .
C8U C7U H7U 120.0 . .
C12U C7U H7U 120.0 . .
C7U C8U C9U 120.0 . .
C7U C8U H8U 120.0 . .
C9U C8U H8U 120.0 . .
C10U C9U C8U 120.0 . .
C10U C9U H9U 120.0 . .
C8U C9U H9U 120.0 . .
C9U C10U C11U 120.0 . .
C9U C10U H10U 120.0 . .
C11U C10U H10U 120.0 . .
C12U C11U C10U 120.0 . .
C12U C11U H11U 120.0 . .
C10U C11U H11U 120.0 . .
C11U C12U C7U 120.0 . .
C11U C12U H12U 120.0 . .
C7U C12U H12U 120.0 . .
N1S C1S C2S 178(4) . .
C1S C2S H268 109.5 . .
C1S C2S H267 109.5 . .
H268 C2S H267 109.5 . .
C1S C2S H266 109.5 . .
H268 C2S H266 109.5 . .
H267 C2S H266 109.5 . .
N1S' C1S' C2S' 167(4) . .
C1S' C2S' H2SA 109.5 . .
C1S' C2S' H2SB 109.5 . .
H2SA C2S' H2SB 109.5 . .
C1S' C2S' H2SC 109.5 . .
H2SA C2S' H2SC 109.5 . .
H2SB C2S' H2SC 109.5 . .
N2S C3S C4S 178.9(15) . .
C3S C4S H4SA 109.5 . .
C3S C4S H4SB 109.5 . .
H4SA C4S H4SB 109.5 . .
C3S C4S H4SC 109.5 . .
H4SA C4S H4SC 109.5 . .
H4SB C4S H4SC 109.5 . .
N3S C5S C6S 169(2) . .
C5S C6S H6S1 109.5 . .
C5S C6S H6S2 109.5 . .
H6S1 C6S H6S2 109.5 . .
C5S C6S H6S3 109.5 . .
H6S1 C6S H6S3 109.5 . .
H6S2 C6S H6S3 109.5 . .
N4S C7S C8S 174(3) . .
C7S C8S H8S1 109.5 . .
C7S C8S H8S2 109.5 . .
H8S1 C8S H8S2 109.5 . .
C7S C8S H8S3 109.5 . .
H8S1 C8S H8S3 109.5 . .
H8S2 C8S H8S3 109.5 . .
N5S C9S C10S 178(2) . .
C9S C10S H10I 109.5 . .
C9S C10S H10J 109.5 . .
H10I C10S H10J 109.5 . .
C9S C10S H10K 109.5 . .
H10I C10S H10K 109.5 . .
H10J C10S H10K 109.5 . .

loop_
_geom_bond_atom_site_label_1
_geom_bond_atom_site_label_2
_geom_bond_distance
_geom_bond_site_symmetry_2
Fe1 N2C 1.966(6) .
Fe1 N4F 1.981(6) 2_655
Fe1 N1C 1.984(6) .
Fe1 N3D 1.986(6) .
Fe1 N4D 1.992(6) .
Fe1 N3F 2.014(6) 2_655
Fe2 N2D 1.958(7) .
Fe2 N2H 1.979(6) .
Fe2 N3E 1.980(7) .
Fe2 N4E 1.984(7) .
Fe2 N1H 1.983(6) .
Fe2 N1D 1.989(7) .
Fe3 N2E 1.964(6) .
Fe3 N3B 1.975(7) .
Fe3 N2F 1.975(6) .
Fe3 N1F 1.987(7) .
Fe3 N4B 1.988(7) .
Fe3 N1E 2.005(8) .
Fe4 N2B 1.958(6) .
Fe4 N1B 1.967(6) .
Fe4 N3C 1.967(6) .
Fe4 N2G 1.991(6) .
Fe4 N1G 1.995(6) .
Fe4 N4C 2.003(8) .
F1B C4B 1.359(9) .
F2B C26B 1.369(8) .
N1B C7B 1.274(9) .
N1B C1B 1.421(7) .
N2B C12B 1.320(7) .
N2B C8B 1.352(6) .
N3B C17B 1.335(8) .
N3B C21B 1.351(7) .
N4B C22B 1.265(10) .
N4B C23B 1.425(7) .
N5B N6B 1.335(9) .
N5B C13B 1.337(10) .
N6B C16B 1.318(10) .
C1B C6B 1.387(8) .
C1B C2B 1.390(8) .
C2B C3B 1.384(8) .
C2B H2B 0.9500 .
C3B C4B 1.360(11) .
C3B H3B 0.9500 .
C4B C5B 1.365(10) .
C5B C6B 1.384(8) .
C5B H5B 0.9500 .
C6B H6B 0.9500 .
C7B C8B 1.467(7) .
C7B H7B 0.9500 .
C8B C9B 1.376(8) .
C9B C10B 1.380(8) .
C9B H9B 0.9500 .
C10B C11B 1.386(7) .
C10B H10B 0.9500 .
C11B C12B 1.388(8) .
C11B C13B 1.489(6) .
C12B H12B 0.9500 .
C13B C14B 1.399(9) .
C14B C15B 1.401(7) .
C14B C29B 1.510(6) .
C15B C16B 1.397(9) .
C15B C34B 1.511(6) .
C16B C18B 1.489(6) .
C17B C18B 1.386(8) .
C17B H17B 0.9500 .
C18B C19B 1.392(8) .
C19B C20B 1.391(8) .
C19B H19B 0.9500 .
C20B C21B 1.376(8) .
C20B H20B 0.9500 .
C21B C22B 1.465(7) .
C22B H22B 0.9500 .
C23B C28B 1.386(8) .
C23B C24B 1.395(8) .
C24B C25B 1.385(8) .
C24B H24B 0.9500 .
C25B C26B 1.357(10) .
C25B H25B 0.9500 .
C26B C27B 1.368(10) .
C27B C28B 1.378(8) .
C27B H27B 0.9500 .
C28B H28B 0.9500 .
C29B C30B 1.545(11) .
C29B H29A 0.9900 .
C29B H29B 0.9900 .
C30B C31B 1.578(19) .
C30B H3AM 0.9900 .
C30B H3UB 0.9900 .
C31B C32B 1.52(2) .
C31B H3AA 0.9900 .
C31B H3SB 0.9900 .
C32B C33B 1.553(17) .
C32B H3LA 0.9900 .
C32B H3ZB 0.9900 .
C33B C34B 1.540(11) .
C33B H33A 0.9900 .
C33B H33B 0.9900 .
C34B H34A 0.9900 .
C34B H34B 0.9900 .
F1C C4C 1.362(8) .
N1C C7C 1.292(9) .
N1C C1C 1.419(7) .
N2C C12C 1.328(7) .
N2C C8C 1.350(6) .
N3C C17C 1.333(7) .
N3C C21C 1.354(7) .
N4C C22C 1.278(10) .
N4C C23C 1.406(8) .
N4C C23J 1.57(2) .
N5C N6C 1.330(8) .
N5C C13C 1.360(8) .
N6C C16C 1.326(8) .
C1C C6C 1.376(8) .
C1C C2C 1.386(8) .
C2C C3C 1.383(8) .
C2C H2C 0.9500 .
C3C C4C 1.377(10) .
C3C H3C 0.9500 .
C4C C5C 1.367(10) .
C5C C6C 1.378(8) .
C5C H5C 0.9500 .
C6C H6C 0.9500 .
C7C C8C 1.463(7) .
C7C H7C 0.9500 .
C8C C9C 1.388(8) .
C9C C10C 1.386(7) .
C9C H9C 0.9500 .
C10C C11C 1.390(7) .
C10C H10C 0.9500 .
C11C C12C 1.396(7) .
C11C C13C 1.476(6) .
C12C H12C 0.9500 .
C13C C14C 1.398(7) .
C14C C15C 1.398(7) .
C14C C29C 1.512(5) .
C15C C16C 1.408(8) .
C15C C34C 1.508(5) .
C16C C18C 1.482(6) .
C17C C18C 1.385(8) .
C17C H17C 0.9500 .
C18C C19C 1.394(7) .
C19C C20C 1.388(8) .
C19C H19C 0.9500 .
C20C C21C 1.387(8) .
C20C H20C 0.9500 .
C21C C22C 1.458(7) .
C22C H22C 0.9500 .
F2C C26C 1.371(10) .
C23C C28C 1.374(9) .
C23C C24C 1.394(9) .
C24C C25C 1.387(9) .
C24C H24C 0.9500 .
C25C C26C 1.363(12) .
C25C H25C 0.9500 .
C26C C27C 1.369(11) .
C27C C28C 1.391(9) .
C27C H27C 0.9500 .
C28C H28C 0.9500 .
F2J C26J 1.388(18) .
C23J C28J 1.374(19) .
C23J C24J 1.403(19) .
C24J C25J 1.387(18) .
C24J H24J 0.9500 .
C25J C26J 1.358(19) .
C25J H25J 0.9500 .
C26J C27J 1.370(19) .
C27J C28J 1.412(19) .
C27J H27J 0.9500 .
C28J H28J 0.9500 .
C29C C30C 1.543(10) .
C29C H29C 0.9900 .
C29C H29D 0.9900 .
C30C C31C 1.512(14) .
C30C H30C 0.9900 .
C30C H30D 0.9900 .
C31C C32C 1.521(14) .
C31C H31C 0.9900 .
C31C H31D 0.9900 .
C32C C33C 1.503(13) .
C32C H32C 0.9900 .
C32C H32D 0.9900 .
C33C C34C 1.529(9) .
C33C H33C 0.9900 .
C33C H33D 0.9900 .
C34C H34C 0.9900 .
C34C H34D 0.9900 .
F1D C4D 1.373(10) .
F2D C26D 1.360(9) .
N1D C7D 1.289(9) .
N1D C1D 1.429(7) .
N2D C12D 1.333(8) .
N2D C8D 1.355(6) .
N3D C17D 1.332(7) .
N3D C21D 1.354(6) .
N4D C22D 1.278(9) .
N4D C23D 1.425(7) .
N5D N6D 1.336(8) .
N5D C13D 1.340(8) .
N6D C16D 1.324(8) .
C1D C2D 1.382(9) .
C1D C6D 1.391(9) .
C2D C3D 1.380(8) .
C2D H2D 0.9500 .
C3D C4D 1.359(12) .
C3D H3D 0.9500 .
C4D C5D 1.356(12) .
C5D C6D 1.388(8) .
C5D H5D 0.9500 .
C6D H6D 0.9500 .
C7D C8D 1.463(7) .
C7D H7D 0.9500 .
C8D C9D 1.387(8) .
C9D C10D 1.391(8) .
C9D H9D 0.9500 .
C10D C11D 1.387(7) .
C10D H10D 0.9500 .
C11D C12D 1.396(8) .
C11D C13D 1.485(6) .
C12D H12D 0.9500 .
C13D C14D 1.407(8) .
C14D C15D 1.387(7) .
C14D C29D 1.514(6) .
C15D C16D 1.405(8) .
C15D C34D 1.508(6) .
C16D C18D 1.483(6) .
C17D C18D 1.392(7) .
C17D H17D 0.9500 .
C18D C19D 1.393(7) .
C19D C20D 1.384(8) .
C19D H19D 0.9500 .
C20D C21D 1.382(8) .
C20D H20D 0.9500 .
C21D C22D 1.462(7) .
C22D H22D 0.9500 .
C23D C28D 1.379(8) .
C23D C24D 1.387(8) .
C24D C25D 1.394(8) .
C24D H24D 0.9500 .
C25D C26D 1.359(10) .
C25D H25D 0.9500 .
C26D C27D 1.367(10) .
C27D C28D 1.377(8) .
C27D H27D 0.9500 .
C28D H28D 0.9500 .
C29D C30D 1.538(11) .
C29D H29E 0.9900 .
C29D H29F 0.9900 .
C30D C31D 1.544(16) .
C30D H30E 0.9900 .
C30D H30F 0.9900 .
C31D C32D 1.496(16) .
C31D H31E 0.9900 .
C31D H31F 0.9900 .
C32D C33D 1.548(16) .
C32D H32E 0.9900 .
C32D H32F 0.9900 .
C33D C34D 1.538(10) .
C33D H33E 0.9900 .
C33D H33F 0.9900 .
C34D H34E 0.9900 .
C34D H34F 0.9900 .
F2E C26E 1.362(9) .
N1E C7E 1.279(10) .
N1E C1E 1.415(8) .
N1E C1J 1.55(3) .
N2E C12E 1.329(7) .
N2E C8E 1.353(6) .
N3E C17E 1.328(7) .
N3E C21E 1.353(6) .
N4E C22E 1.281(10) .
N4E C23E 1.411(7) .
N5E N6E 1.340(8) .
N5E C13E 1.344(8) .
N6E C16E 1.331(8) .
F1E C4E 1.381(11) .
C1E C6E 1.380(9) .
C1E C2E 1.380(9) .
C2E C3E 1.393(9) .
C2E H2E 0.9500 .
C3E C4E 1.348(13) .
C3E H3E 0.9500 .
C4E C5E 1.356(13) .
C5E C6E 1.391(9) .
C5E H5E 0.9500 .
C6E H6E 0.9500 .
F1J C4J 1.388(19) .
C1J C2J 1.359(19) .
C1J C6J 1.387(19) .
C2J C3J 1.399(19) .
C2J H2J 0.9500 .
C3J C4J 1.32(2) .
C3J H3J 0.9500 .
C4J C5J 1.37(2) .
C5J C6J 1.405(19) .
C5J H5J 0.9500 .
C6J H6J 0.9500 .
C7E C8E 1.461(7) .
C7E H7E 0.9500 .
C8E C9E 1.377(8) .
C9E C10E 1.389(8) .
C9E H9E 0.9500 .
C10E C11E 1.390(7) .
C10E H10E 0.9500 .
C11E C12E 1.387(7) .
C11E C13E 1.480(6) .
C12E H12E 0.9500 .
C13E C14E 1.403(8) .
C14E C15E 1.398(7) .
C14E C29E 1.508(6) .
C15E C16E 1.404(8) .
C15E C34E 1.509(6) .
C16E C18E 1.480(6) .
C17E C18E 1.387(7) .
C17E H17E 0.9500 .
C18E C19E 1.391(7) .
C19E C20E 1.376(8) .
C19E H19E 0.9500 .
C20E C21E 1.388(8) .
C20E H20E 0.9500 .
C21E C22E 1.461(7) .
C22E H22E 0.9500 .
C23E C28E 1.373(9) .
C23E C24E 1.387(8) .
C24E C25E 1.389(8) .
C24E H24E 0.9500 .
C25E C26E 1.369(11) .
C25E H25E 0.9500 .
C26E C27E 1.362(11) .
C27E C28E 1.384(8) .
C27E H27E 0.9500 .
C28E H28E 0.9500 .
C29E C30E 1.544(10) .
C29E H29G 0.9900 .
C29E H29H 0.9900 .
C30E C31E 1.533(17) .
C30E H30G 0.9900 .
C30E H30H 0.9900 .
C31E C32E 1.538(17) .
C31E H31G 0.9900 .
C31E H31H 0.9900 .
C32E C33E 1.487(17) .
C32E H32G 0.9900 .
C32E H32H 0.9900 .
C33E C34E 1.539(10) .
C33E H33G 0.9900 .
C33E H33H 0.9900 .
C34E H34G 0.9900 .
C34E H34H 0.9900 .
F1F C4F 1.361(9) .
F2F C26F 1.359(8) .
N1F C7F 1.286(9) .
N1F C1F 1.422(7) .
N2F C12F 1.325(7) .
N2F C8F 1.352(6) .
N3F C17F 1.336(7) .
N3F C21F 1.344(6) .
N3F Fe1 2.014(6) 2_655
N4F C22F 1.294(9) .
N4F C23F 1.438(6) .
N4F Fe1 1.981(6) 2_655
C1F C6F 1.384(8) .
C1F C2F 1.389(8) .
C2F C3F 1.391(8) .
C2F H2F 0.9500 .
C3F C4F 1.363(10) .
C3F H3F 0.9500 .
C4F C5F 1.369(10) .
C5F C6F 1.382(8) .
C5F H5F 0.9500 .
C6F H6F 0.9500 .
C7F C8F 1.464(7) .
C7F H7F 0.9500 .
C8F C9F 1.385(7) .
C9F C10F 1.395(7) .
C9F H9F 0.9500 .
C10F C11F 1.361(7) .
C10F H10F 0.9500 .
C11F C12F 1.417(7) .
C11F C13F 1.480(5) .
C11F C13I 1.485(5) .
C12F H12F 0.9500 .
N5F N6F 1.206(10) .
N5F C13F 1.332(11) .
N6F C16F 1.338(11) .
C13F C14F 1.406(9) .
C14F C15F 1.467(8) .
C14F C29F 1.517(6) .
C15F C16F 1.398(9) .
C15F C34F 1.520(6) .
C16F C18F 1.490(5) .
C29F C30F 1.542(12) .
C29F H29X 0.9900 .
C29F H29Y 0.9900 .
C30F C31F 1.51(2) .
C30F H3IA 0.9900 .
C30F H3OB 0.9900 .
C31F C32F 1.49(2) .
C31F H3DA 0.9900 .
C31F H3RJ 0.9900 .
C32F C33F 1.52(2) .
C32F H3XA 0.9900 .
C32F H3CB 0.9900 .
C33F C34F 1.548(12) .
C33F H3AQ 0.9900 .
C33F H3AW 0.9900 .
C34F H3GZ 0.9900 .
C34F H3JJ 0.9900 .
N5I N6I 1.211(9) .
N5I C13I 1.443(13) .
N6I C16I 1.339(8) .
C13I C14I 1.367(9) .
C14I C15I 1.459(7) .
C14I C29I 1.516(6) .
C15I C16I 1.398(5) .
C15I C34I 1.513(6) .
C16I C18F 1.489(3) .
C29I C30I 1.538(12) .
C29I H29Z 0.9900 .
C29I H29W 0.9900 .
C30I C31I 1.53(2) .
C30I H30Z 0.9900 .
C30I H30W 0.9900 .
C31I C32I 1.48(2) .
C31I H3FA 0.9900 .
C31I H31B 0.9900 .
C32I C33I 1.71(2) .
C32I H3VA 0.9900 .
C32I H3BB 0.9900 .
C33I C34I 1.540(12) .
C33I H3AE 0.9900 .
C33I H3AR 0.9900 .
C34I H3KK 0.9900 .
C34I H3LL 0.9900 .
C17F C18F 1.400(7) .
C17F H17F 0.9500 .
C18F C19F 1.378(7) .
C19F C20F 1.390(7) .
C19F H19F 0.9500 .
C20F C21F 1.376(7) .
C20F H20F 0.9500 .
C21F C22F 1.463(7) .
C22F H22F 0.9500 .
C23F C24F 1.386(8) .
C23F C28F 1.386(8) .
C24F C25F 1.391(8) .
C24F H24F 0.9500 .
C25F C26F 1.371(10) .
C25F H25F 0.9500 .
C26F C27F 1.363(10) .
C27F C28F 1.385(8) .
C27F H27F 0.9500 .
C28F H28F 0.9500 .
F1G C4G 1.361(8) .
N1G C7G 1.294(8) .
N1G C1G 1.427(7) .
N2G C12G 1.304(7) .
N2G C8G 1.350(6) .
C1G C6G 1.383(8) .
C1G C2G 1.384(8) .
C2G C3G 1.387(8) .
C2G H2G 0.9500 .
C3G C4G 1.369(10) .
C3G H3G 0.9500 .
C4G C5G 1.365(10) .
C5G C6G 1.387(8) .
C5G H5G 0.9500 .
C6G H6G 0.9500 .
C7G C8G 1.460(7) .
C7G H7G 0.9500 .
C8G C9G 1.385(7) .
C9G C10G 1.408(7) .
C9G H9G 0.9500 .
C10G C11G 1.310(6) .
C10G H10G 0.9500 .
C11G C12G 1.428(5) .
C11G C13G 1.489(5) .
C11G C16G 1.492(4) 2_655
C12G H12G 0.9500 .
N5G N6G 1.293(5) .
N5G C13G 1.338(5) .
N6G C16G 1.338(5) .
C13G C14G 1.387(5) .
C14G C15G 1.439(5) .
C14G C29G 1.522(6) .
C15G C16G 1.392(4) .
C15G C34G 1.522(6) .
C29G C30G 1.545(12) .
C29G H29R 0.9900 .
C29G H29T 0.9900 .
C30G C31G 1.53(2) .
C30G H30R 0.9900 .
C30G H30T 0.9900 .
C31G C32G 1.49(2) .
C31G H3GA 0.9900 .
C31G H3HB 0.9900 .
C32G C33G 1.46(2) .
C32G H3NA 0.9900 .
C32G H3MB 0.9900 .
C33G C34G 1.560(12) .
C33G H3AT 0.9900 .
C33G H3AP 0.9900 .
C34G H3CC 0.9900 .
C34G H3VV 0.9900 .
F1H C4H 1.374(8) .
N1H C7H 1.292(8) .
N1H C1H 1.425(6) .
N2H C12H 1.313(7) .
N2H C8H 1.349(6) .
C1H C2H 1.381(8) .
C1H C6H 1.386(8) .
C2H C3H 1.383(8) .
C2H H2H 0.9500 .
C3H C4H 1.373(10) .
C3H H3H 0.9500 .
C4H C5H 1.352(10) .
C5H C6H 1.396(8) .
C5H H5H 0.9500 .
C6H H6H 0.9500 .
C7H C8H 1.463(7) .
C7H H7H 0.9500 .
C8H C9H 1.386(7) .
C9H C10H 1.393(7) .
C9H H9H 0.9500 .
C10H C11H 1.316(6) .
C10H H10H 0.9500 .
C11H C12H 1.464(7) .
C11H C13H 1.494(6) .
C11H C16H 1.497(6) 2_655
C12H H12H 0.9500 .
N5H N6H 1.222(8) .
N5H C13H 1.357(8) .
N6H C16H 1.364(8) .
C13H C14H 1.355(8) .
C14H C15H 1.509(8) .
C14H C29H 1.520(6) .
C15H C16H 1.358(8) .
C15H C34H 1.525(6) .
C29H C30H 1.537(12) .
C29H H29K 0.9900 .
C29H H29L 0.9900 .
C30H C31H 1.41(2) .
C30H H30K 0.9900 .
C30H H30L 0.9900 .
C31H C32H 1.64(2) .
C31H H3JA 0.9900 .
C31H H3KB 0.9900 .
C32H C33H 1.57(2) .
C32H H32A 0.9900 .
C32H H32B 0.9900 .
C33H C34H 1.543(12) .
C33H H399 0.9900 .
C33H H398 0.9900 .
C34H H3MM 0.9900 .
C34H H3GG 0.9900 .
P1 F1 1.520(9) .
P1 F5 1.577(7) .
P1 F6 1.584(6) .
P1 F3 1.595(6) .
P1 F4 1.600(6) .
P1 F2 1.623(8) .
P2 F11 1.580(8) .
P2 F9 1.590(7) .
P2 F8 1.590(6) .
P2 F12 1.592(6) .
P2 F10 1.596(7) .
P2 F7 1.599(7) .
P3 F17' 1.39(2) .
P3 F16' 1.45(2) .
P3 F18 1.532(8) .
P3 F13' 1.56(2) .
P3 F14 1.581(8) .
P3 F17 1.586(7) .
P3 F15 1.593(7) .
P3 F13 1.633(7) .
P3 F16 1.647(7) .
P3 F14' 1.71(2) .
P3 F18' 1.77(2) .
P3 F15' 1.81(2) .
P4 F20 1.566(9) .
P4 F20 1.566(9) 2_655
P4 F19 1.574(9) .
P4 F19 1.574(9) 2_655
P4 F21 1.591(8) .
P4 F21 1.591(8) 2_655
P5 F25 1.544(11) .
P5 F26 1.550(9) .
P5 F27 1.582(9) .
P5 F29 1.583(8) .
P5 F30 1.617(10) .
P5 F28 1.621(11) .
P6 F31 1.554(8) .
P6 F32 1.563(8) .
P6 F34 1.586(7) .
P6 F35 1.587(9) .
P6 F36 1.602(7) .
P6 F33 1.611(8) .
P7 F41 1.522(15) .
P7 F39 1.568(15) .
P7 F42 1.582(16) .
P7 F40 1.601(16) .
P7 F37 1.602(14) .
P7 F38 1.636(16) .
P7' F39' 1.49(2) .
P7' F38' 1.55(3) .
P7' F40' 1.55(3) .
P7' F42' 1.622(18) .
P7' F41' 1.64(3) .
P7' F37' 1.72(3) .
P8 F48 1.528(9) .
P8 F47 1.548(9) .
P8 F44 1.548(9) .
P8 F43 1.606(9) .
P8 F45 1.620(9) .
P8 F46 1.622(9) .
P9 F54' 1.55(3) .
P9 F50 1.559(14) .
P9 F51' 1.57(3) .
P9 F53 1.571(14) .
P9 F52 1.572(15) .
P9 F49 1.576(14) .
P9 F49' 1.59(3) .
P9 F50' 1.59(3) .
P9 F52' 1.59(3) .
P9 F54 1.595(15) .
P9 F51 1.653(15) .
P9 F53' 1.69(3) .
P10 F56' 1.47(2) .
P10 F58 1.495(16) .
P10 F57' 1.49(2) .
P10 F55 1.511(19) .
P10 F58' 1.55(2) .
P10 F60 1.599(17) .
P10 F60' 1.62(2) .
P10 F59 1.623(18) .
P10 F57 1.628(18) .
P10 F59' 1.64(2) .
P10 F56 1.772(18) .
P10 F55' 1.80(2) .
N1Y C2Y 1.497(9) .
N1Y C6Y 1.510(9) .
N1Y C10Y 1.515(9) .
N1Y C14Y 1.549(9) .
C2Y C3Y 1.459(13) .
C2Y H2YA 0.9900 .
C2Y H2YB 0.9900 .
C3Y C4Y 1.510(16) .
C3Y H3YA 0.9900 .
C3Y H3YB 0.9900 .
C4Y C5Y 1.524(18) .
C4Y H4YA 0.9900 .
C4Y H4YB 0.9900 .
C5Y H5YA 0.9800 .
C5Y H5YB 0.9800 .
C5Y H5YC 0.9800 .
C6Y C7Y 1.426(14) .
C6Y H6YA 0.9900 .
C6Y H6YB 0.9900 .
C7Y C8Y 1.368(15) .
C7Y H7Y1 0.9900 .
C7Y H7Y2 0.9900 .
C8Y C9Y 1.456(9) .
C8Y H8Y1 0.9900 .
C8Y H8Y2 0.9900 .
C9Y H9Y1 0.9800 .
C9Y H9Y2 0.9800 .
C9Y H9Y3 0.9800 .
C10Y C11Y 1.449(14) .
C10Y H10Y 0.9900 .
C10Y H10X 0.9900 .
C11Y C12Y 1.539(15) .
C11Y H199 0.9900 .
C11Y H198 0.9900 .
C12Y C13Y 1.496(17) .
C12Y H1QA 0.9900 .
C12Y H1WB 0.9900 .
C13Y H177 0.9800 .
C13Y H178 0.9800 .
C13Y H179 0.9800 .
C14Y C15Y 1.440(14) .
C14Y H14A 0.9900 .
C14Y H14B 0.9900 .
C15Y C16Y 1.473(19) .
C15Y H15A 0.9900 .
C15Y H15B 0.9900 .
C16Y C17Y 1.41(2) .
C16Y H164 0.9900 .
C16Y H165 0.9900 .
C17Y H17A 0.9800 .
C17Y H17G 0.9800 .
C17Y H17H 0.9800 .
N1X C14X 1.522(11) .
N1X C2X 1.524(11) .
N1X C6X 1.525(11) .
N1X C10X 1.529(11) .
C2X C3X 1.509(19) .
C2X H2XA 0.9900 .
C2X H2XB 0.9900 .
C3X C4X 1.53(3) .
C3X H3XX 0.9900 .
C3X H3XB 0.9900 .
C4X C5X 1.44(3) .
C4X H4XA 0.9900 .
C4X H4XB 0.9900 .
C5X H5XA 0.9800 .
C5X H5XB 0.9800 .
C5X H5XC 0.9800 .
C6X C7X 1.48(2) .
C6X H6XA 0.9900 .
C6X H6XB 0.9900 .
C7X C8X 1.49(3) .
C7X H7XA 0.9900 .
C7X H7XB 0.9900 .
C8X C9X 1.54(3) .
C8X H8XA 0.9900 .
C8X H8XB 0.9900 .
C9X H9XA 0.9800 .
C9X H9XB 0.9800 .
C9X H9XC 0.9800 .
C10X C11X 1.51(2) .
C10X H10Q 0.9900 .
C10X H10W 0.9900 .
C11X C12X 1.52(3) .
C11X H11A 0.9900 .
C11X H11B 0.9900 .
C12X C13X 1.51(3) .
C12X H1EA 0.9900 .
C12X H1RB 0.9900 .
C13X H13A 0.9800 .
C13X H13B 0.9800 .
C13X H13C 0.9800 .
C14X C15X 1.47(2) .
C14X H1AK 0.9900 .
C14X H1AJ 0.9900 .
C15X C16X 1.54(3) .
C15X H1QQ 0.9900 .
C15X H1RR 0.9900 .
C16X C17X 1.51(3) .
C16X H16A 0.9900 .
C16X H16B 0.9900 .
C17X H17X 0.9800 .
C17X H17Y 0.9800 .
C17X H17Z 0.9800 .
C85Z C86Z 1.3900 .
C85Z C90Z 1.3900 .
C85Z H85Z 0.9500 .
C86Z C87Z 1.3900 .
C86Z H86Z 0.9500 .
C87Z C88Z 1.3900 .
C87Z H87Z 0.9500 .
C88Z C89Z 1.3900 .
C88Z H88Z 0.9500 .
C89Z C90Z 1.3900 .
C89Z H89Z 0.9500 .
C90Z H90Z 0.9500 .
C1Z C2Z 1.3900 .
C1Z C6Z 1.3900 .
C1Z H1Z 0.9500 .
C2Z C3Z 1.3900 .
C2Z H2Z 0.9500 .
C3Z C4Z 1.3900 .
C3Z H3Z 0.9500 .
C4Z C5Z 1.3900 .
C4Z H4Z 0.9500 .
C5Z C6Z 1.3900 .
C5Z H5Z 0.9500 .
C6Z H6Z 0.9500 .
C7Z C8Z 1.3900 .
C7Z C12Z 1.3900 .
C7Z H7Z 0.9500 .
C8Z C9Z 1.3900 .
C8Z H8Z 0.9500 .
C9Z C10Z 1.3900 .
C9Z H9Z 0.9500 .
C10Z C11Z 1.3900 .
C10Z H10Z 0.9500 .
C11Z C12Z 1.3900 .
C11Z H11Z 0.9500 .
C12Z H12Z 0.9500 .
C13Z C14Z 1.3900 .
C13Z C18Z 1.3900 .
C13Z H13Z 0.9500 .
C14Z C15Z 1.3900 .
C14Z H14Z 0.9500 .
C15Z C16Z 1.3900 .
C15Z H15Z 0.9500 .
C16Z C17Z 1.3900 .
C16Z H16Z 0.9500 .
C17Z C18Z 1.3900 .
C17Z H1ZZ 0.9500 .
C18Z H18Z 0.9500 .
C19Z C20Z 1.3900 .
C19Z C24Z 1.3900 .
C19Z H19Z 0.9500 .
C20Z C21Z 1.3900 .
C20Z H20Z 0.9500 .
C21Z C22Z 1.3900 .
C21Z H21Z 0.9500 .
C22Z C23Z 1.3900 .
C22Z H22Z 0.9500 .
C23Z C24Z 1.3900 .
C23Z H23Z 0.9500 .
C24Z H24Z 0.9500 .
C25Z C26Z 1.3900 .
C25Z C30Z 1.3900 .
C25Z H25Z 0.9500 .
C26Z C27Z 1.3900 .
C26Z H26Z 0.9500 .
C27Z C28Z 1.3900 .
C27Z H27Z 0.9500 .
C28Z C29Z 1.3900 .
C28Z H28Z 0.9500 .
C29Z C30Z 1.3900 .
C29Z H299 0.9500 .
C30Z H301 0.9500 .
C25U C26U 1.3900 .
C25U C30U 1.3900 .
C25U H25U 0.9500 .
C26U C27U 1.3900 .
C26U H26U 0.9500 .
C27U C28U 1.3900 .
C27U H27U 0.9500 .
C28U C29U 1.3900 .
C28U H28U 0.9500 .
C29U C30U 1.3900 .
C29U H29U 0.9500 .
C30U H30U 0.9500 .
C31Z C32Z 1.3900 .
C31Z C36Z 1.3900 .
C31Z H31Z 0.9500 .
C32Z C33Z 1.3900 .
C32Z H32Z 0.9500 .
C33Z C34Z 1.3900 .
C33Z H33Z 0.9500 .
C34Z C35Z 1.3900 .
C34Z H34Z 0.9500 .
C35Z C36Z 1.3900 .
C35Z H35Z 0.9500 .
C36Z H36Z 0.9500 .
C73Z C74Z 1.3900 .
C73Z C78Z 1.3900 .
C73Z H73Z 0.9500 .
C74Z C75Z 1.3900 .
C74Z H74Z 0.9500 .
C75Z C76Z 1.3900 .
C75Z H75Z 0.9500 .
C76Z C77Z 1.3900 .
C76Z H76Z 0.9500 .
C77Z C78Z 1.3900 .
C77Z H77Z 0.9500 .
C78Z H78Z 0.9500 .
C31V C36V 1.3900 .
C31V C32V 1.3900 .
C31V H31V 0.9500 .
C32V C33V 1.3900 .
C32V H32V 0.9500 .
C33V C34V 1.3900 .
C33V H33V 0.9500 .
C34V C35V 1.3900 .
C34V H34V 0.9500 .
C35V C36V 1.3900 .
C35V H35V 0.9500 .
C36V H36V 0.9500 .
C37Z C38Z 1.3900 .
C37Z C42Z 1.3900 .
C37Z H37Z 0.9500 .
C38Z C39Z 1.3900 .
C38Z H38Z 0.9500 .
C39Z C40Z 1.3900 .
C39Z H39Z 0.9500 .
C40Z C41Z 1.3900 .
C40Z H40Z 0.9500 .
C41Z C42Z 1.3900 .
C41Z H41Z 0.9500 .
C42Z H42Z 0.9500 .
C37V C38V 1.3900 .
C37V C42V 1.3900 .
C37V H37V 0.9500 .
C38V C39V 1.3900 .
C38V H38V 0.9500 .
C39V C40V 1.3900 .
C39V H39V 0.9500 .
C40V C41V 1.3900 .
C40V H40V 0.9500 .
C41V C42V 1.3900 .
C41V H41V 0.9500 .
C42V H42V 0.9500 .
C43Z C44Z 1.3900 .
C43Z C48Z 1.3900 .
C43Z H43Z 0.9500 .
C44Z C45Z 1.3900 .
C44Z H44Z 0.9500 .
C45Z C46Z 1.3900 .
C45Z H45Z 0.9500 .
C46Z C47Z 1.3900 .
C46Z H46Z 0.9500 .
C47Z C48Z 1.3900 .
C47Z H47Z 0.9500 .
C48Z H48Z 0.9500 .
C49Z C50Z 1.3900 .
C49Z C54Z 1.3900 .
C49Z H49Z 0.9500 .
C50Z C51Z 1.3900 .
C50Z H50Z 0.9500 .
C51Z C52Z 1.3900 .
C51Z H51Z 0.9500 .
C52Z C53Z 1.3900 .
C52Z H52Z 0.9500 .
C53Z C54Z 1.3900 .
C53Z H53Z 0.9500 .
C54Z H54Z 0.9500 .
N6S C11S 1.183(17) .
C11S C12S 1.442(17) .
C12S H12I 0.9599 .
C12S H12J 0.9600 .
C12S H12K 0.9600 .
C55Z C56Z 1.3900 .
C55Z C60Z 1.3900 .
C55Z H55Z 0.9500 .
C56Z C57Z 1.3900 .
C56Z H56Z 0.9500 .
C57Z C58Z 1.3900 .
C57Z H57Z 0.9500 .
C58Z C59Z 1.3900 .
C58Z H58Z 0.9500 .
C59Z C60Z 1.3900 .
C59Z H59Z 0.9500 .
C60Z H60Z 0.9500 .
C61Z C62Z 1.3900 .
C61Z C66Z 1.3900 .
C61Z H61Z 0.9500 .
C62Z C63Z 1.3900 .
C62Z H62Z 0.9500 .
C63Z C64Z 1.3900 .
C63Z H63Z 0.9500 .
C64Z C65Z 1.3900 .
C64Z H64Z 0.9500 .
C65Z C66Z 1.3900 .
C65Z H65Z 0.9500 .
C66Z H66Z 0.9500 .
C61U C62U 1.3900 .
C61U C66U 1.3900 .
C61U H61U 0.9500 .
C62U C63U 1.3900 .
C62U H62U 0.9500 .
C63U C64U 1.3900 .
C63U H63U 0.9500 .
C64U C65U 1.3900 .
C64U H64U 0.9500 .
C65U C66U 1.3900 .
C65U H65U 0.9500 .
C66U H66U 0.9500 .
C68Z C67Z 1.3900 .
C68Z C72Z 1.3900 .
C68Z H68Z 0.9500 .
C67Z C69Z 1.3900 .
C67Z H67Z 0.9500 .
C69Z C70Z 1.3900 .
C69Z H69Z 0.9500 .
C70Z C71Z 1.3900 .
C70Z H70Z 0.9500 .
C71Z C72Z 1.3900 .
C71Z H71Z 0.9500 .
C72Z H72Z 0.9500 .
C79Z C80Z 1.3900 .
C79Z C84Z 1.3900 .
C79Z H79Z 0.9500 .
C80Z C81Z 1.3900 .
C80Z H80Z 0.9500 .
C81Z C82Z 1.3900 .
C81Z H81Z 0.9500 .
C82Z C83Z 1.3900 .
C82Z H82Z 0.9500 .
C83Z C84Z 1.3900 .
C83Z H83Z 0.9500 .
C84Z H84Z 0.9500 .
C79V C80V 1.3900 .
C79V C84V 1.3900 .
C79V H79V 0.9500 .
C80V C81V 1.3900 .
C80V H80V 0.9500 .
C81V C82V 1.3900 .
C81V H81V 0.9500 .
C82V C83V 1.3900 .
C82V H82V 0.9500 .
C83V C84V 1.3900 .
C83V H83V 0.9500 .
C84V H84V 0.9500 .
C91Z C92Z 1.3900 .
C91Z C96Z 1.3900 .
C91Z H91Z 0.9500 .
C92Z C93Z 1.3900 .
C92Z H92Z 0.9500 .
C93Z C94Z 1.3900 .
C93Z H93Z 0.9500 .
C94Z C95Z 1.3900 .
C94Z H94Z 0.9500 .
C95Z C96Z 1.3900 .
C95Z H95Z 0.9500 .
C96Z H96Z 0.9500 .
C1U C2U 1.3900 .
C1U C6U 1.3900 .
C1U H1U 0.9500 .
C2U C3U 1.3900 .
C2U H2U 0.9500 .
C3U C4U 1.3900 .
C3U H3U 0.9500 .
C4U C5U 1.3900 .
C4U H4U 0.9500 .
C5U C6U 1.3900 .
C5U H5U 0.9500 .
C6U H6U 0.9500 .
C75U C74U 1.3900 .
C75U C79U 1.3900 .
C75U H75U 0.9500 .
C74U C78U 1.3900 .
C74U H74U 0.9500 .
C78U C77U 1.3900 .
C78U H78U 0.9500 .
C77U C76U 1.3900 .
C77U H77U 0.9500 .
C76U C79U 1.3900 .
C76U H76U 0.9500 .
C79U H79U 0.9500 .
C7U C8U 1.3900 .
C7U C12U 1.3900 .
C7U H7U 0.9500 .
C8U C9U 1.3900 .
C8U H8U 0.9500 .
C9U C10U 1.3900 .
C9U H9U 0.9500 .
C10U C11U 1.3900 .
C10U H10U 0.9500 .
C11U C12U 1.3900 .
C11U H11U 0.9500 .
C12U H12U 0.9500 .
N1S C1S 1.145(16) .
C1S C2S 1.445(16) .
C2S H268 0.9800 .
C2S H267 0.9800 .
C2S H266 0.9800 .
N1S' C1S' 1.17(5) .
C1S' C2S' 1.50(6) .
C2S' H2SA 0.9800 .
C2S' H2SB 0.9800 .
C2S' H2SC 0.9800 .
N2S C3S 1.148(11) .
C3S C4S 1.438(12) .
C4S H4SA 0.9800 .
C4S H4SB 0.9800 .
C4S H4SC 0.9800 .
N3S C5S 1.141(13) .
C5S C6S 1.435(14) .
C6S H6S1 0.9800 .
C6S H6S2 0.9800 .
C6S H6S3 0.9800 .
N4S C7S 1.159(13) .
C7S C8S 1.449(14) .
C8S H8S1 0.9800 .
C8S H8S2 0.9800 .
C8S H8S3 0.9800 .
N5S C9S 1.155(14) .
C9S C10S 1.446(14) .
C10S H10I 0.9800 .
C10S H10J 0.9800 .
C10S H10K 0.9800 .

loop_
_geom_torsion_atom_site_label_1
_geom_torsion_atom_site_label_2
_geom_torsion_atom_site_label_3
_geom_torsion_atom_site_label_4
_geom_torsion
_geom_torsion_site_symmetry_1
_geom_torsion_site_symmetry_4
C13B N5B N6B C16B -1.0(11) . .
C7B N1B C1B C6B -72.8(10) . .
Fe4 N1B C1B C6B 107.2(8) . .
C7B N1B C1B C2B 104.3(9) . .
Fe4 N1B C1B C2B -75.7(9) . .
C6B C1B C2B C3B 2.1(12) . .
N1B C1B C2B C3B -175.1(9) . .
C1B C2B C3B C4B 0.7(14) . .
C2B C3B C4B F1B 178.3(10) . .
C2B C3B C4B C5B -2.8(13) . .
F1B C4B C5B C6B -179.1(8) . .
C3B C4B C5B C6B 2.0(12) . .
C4B C5B C6B C1B 0.9(11) . .
C2B C1B C6B C5B -2.9(11) . .
N1B C1B C6B C5B 174.3(8) . .
C1B N1B C7B C8B 178.5(7) . .
Fe4 N1B C7B C8B -1.5(10) . .
C12B N2B C8B C9B 3.6(11) . .
Fe4 N2B C8B C9B -172.0(7) . .
C12B N2B C8B C7B -177.5(7) . .
Fe4 N2B C8B C7B 7.0(8) . .
N1B C7B C8B N2B -3.7(10) . .
N1B C7B C8B C9B 175.3(9) . .
N2B C8B C9B C10B -2.2(13) . .
C7B C8B C9B C10B 178.9(9) . .
C8B C9B C10B C11B -0.7(13) . .
C9B C10B C11B C12B 1.9(12) . .
C9B C10B C11B C13B 177.3(10) . .
C8B N2B C12B C11B -2.2(11) . .
Fe4 N2B C12B C11B 172.6(6) . .
C10B C11B C12B N2B -0.5(11) . .
C13B C11B C12B N2B -176.1(8) . .
N6B N5B C13B C14B 3.3(11) . .
N6B N5B C13B C11B -175.1(7) . .
C10B C11B C13B N5B -126.0(9) . .
C12B C11B C13B N5B 49.3(10) . .
C10B C11B C13B C14B 55.6(11) . .
C12B C11B C13B C14B -129.1(8) . .
N5B C13B C14B C15B -0.5(10) . .
C11B C13B C14B C15B 177.7(7) . .
N5B C13B C14B C29B -177.3(9) . .
C11B C13B C14B C29B 0.9(12) . .
C13B C14B C15B C16B -4.1(10) . .
C29B C14B C15B C16B 172.8(9) . .
C13B C14B C15B C34B 171.6(9) . .
C29B C14B C15B C34B -11.6(12) . .
N5B N6B C16B C15B -4.1(11) . .
N5B N6B C16B C18B 172.4(7) . .
C14B C15B C16B N6B 6.7(11) . .
C34B C15B C16B N6B -168.9(9) . .
C14B C15B C16B C18B -169.5(8) . .
C34B C15B C16B C18B 15.0(12) . .
C21B N3B C17B C18B 0.3(12) . .
Fe3 N3B C17B C18B -179.7(7) . .
N3B C17B C18B C19B 0.4(12) . .
N3B C17B C18B C16B 175.1(9) . .
N6B C16B C18B C17B -119.6(9) . .
C15B C16B C18B C17B 57.0(11) . .
N6B C16B C18B C19B 54.9(11) . .
C15B C16B C18B C19B -128.5(10) . .
C17B C18B C19B C20B -0.9(13) . .
C16B C18B C19B C20B -175.5(10) . .
C18B C19B C20B C21B 0.6(14) . .
C17B N3B C21B C20B -0.6(12) . .
Fe3 N3B C21B C20B 179.4(8) . .
C17B N3B C21B C22B 177.8(8) . .
Fe3 N3B C21B C22B -2.2(9) . .
C19B C20B C21B N3B 0.2(13) . .
C19B C20B C21B C22B -178.0(10) . .
C23B N4B C22B C21B -172.2(8) . .
Fe3 N4B C22B C21B -1.0(11) . .
N3B C21B C22B N4B 2.2(12) . .
C20B C21B C22B N4B -179.5(9) . .
C22B N4B C23B C28B -119.6(10) . .
Fe3 N4B C23B C28B 70.0(10) . .
C22B N4B C23B C24B 64.1(12) . .
Fe3 N4B C23B C24B -106.3(8) . .
C28B C23B C24B C25B -1.9(12) . .
N4B C23B C24B C25B 174.5(9) . .
C23B C24B C25B C26B -0.4(13) . .
C24B C25B C26B C27B 2.0(13) . .
C24B C25B C26B F2B -178.9(9) . .
C25B C26B C27B C28B -1.2(12) . .
F2B C26B C27B C28B 179.6(8) . .
C26B C27B C28B C23B -1.1(11) . .
C24B C23B C28B C27B 2.6(11) . .
N4B C23B C28B C27B -173.7(8) . .
C13B C14B C29B C30B -96.2(12) . .
C15B C14B C29B C30B 87.2(12) . .
C14B C29B C30B C31B -70.9(19) . .
C29B C30B C31B C32B 72(2) . .
C30B C31B C32B C33B -107.5(16) . .
C31B C32B C33B C34B 55(2) . .
C16B C15B C34B C33B 86.0(12) . .
C14B C15B C34B C33B -89.4(12) . .
C32B C33B C34B C15B 56.3(18) . .
C13C N5C N6C C16C -0.3(10) . .
C7C N1C C1C C6C 112.1(9) . .
Fe1 N1C C1C C6C -68.1(9) . .
C7C N1C C1C C2C -65.1(10) . .
Fe1 N1C C1C C2C 114.8(8) . .
C6C C1C C2C C3C 1.1(12) . .
N1C C1C C2C C3C 178.2(9) . .
C1C C2C C3C C4C -0.8(13) . .
C2C C3C C4C F1C -180.0(10) . .
C2C C3C C4C C5C -0.9(13) . .
F1C C4C C5C C6C -178.6(9) . .
C3C C4C C5C C6C 2.2(12) . .
C2C C1C C6C C5C 0.3(12) . .
N1C C1C C6C C5C -176.8(8) . .
C4C C5C C6C C1C -2.0(13) . .
C1C N1C C7C C8C 175.9(6) . .
Fe1 N1C C7C C8C -4.0(9) . .
C12C N2C C8C C9C 1.1(10) . .
Fe1 N2C C8C C9C -171.4(6) . .
C12C N2C C8C C7C -177.7(7) . .
Fe1 N2C C8C C7C 9.8(7) . .
N1C C7C C8C N2C -3.8(10) . .
N1C C7C C8C C9C 177.4(7) . .
N2C C8C C9C C10C 0.5(11) . .
C7C C8C C9C C10C 179.2(8) . .
C8C C9C C10C C11C -1.7(11) . .
C9C C10C C11C C12C 1.3(10) . .
C9C C10C C11C C13C 177.3(7) . .
C8C N2C C12C C11C -1.5(10) . .
Fe1 N2C C12C C11C 169.8(5) . .
C10C C11C C12C N2C 0.3(10) . .
C13C C11C C12C N2C -175.9(7) . .
N6C N5C C13C C14C 4.2(10) . .
N6C N5C C13C C11C -171.5(6) . .
C10C C11C C13C N5C -133.4(7) . .
C12C C11C C13C N5C 42.5(8) . .
C10C C11C C13C C14C 50.9(10) . .
C12C C11C C13C C14C -133.1(7) . .
N5C C13C C14C C15C -3.4(9) . .
C11C C13C C14C C15C 171.7(7) . .
N5C C13C C14C C29C 179.5(7) . .
C11C C13C C14C C29C -5.5(11) . .
C13C C14C C15C C16C -1.0(9) . .
C29C C14C C15C C16C 176.1(7) . .
C13C C14C C15C C34C 174.4(7) . .
C29C C14C C15C C34C -8.4(10) . .
N5C N6C C16C C15C -4.3(10) . .
N5C N6C C16C C18C 171.8(6) . .
C14C C15C C16C N6C 4.9(10) . .
C34C C15C C16C N6C -170.5(7) . .
C14C C15C C16C C18C -170.8(7) . .
C34C C15C C16C C18C 13.8(10) . .
C21C N3C C17C C18C -0.2(10) . .
Fe4 N3C C17C C18C 178.5(6) . .
N3C C17C C18C C19C -0.4(10) . .
N3C C17C C18C C16C 174.8(7) . .
N6C C16C C18C C17C -118.6(7) . .
C15C C16C C18C C17C 57.6(9) . .
N6C C16C C18C C19C 56.4(9) . .
C15C C16C C18C C19C -127.4(8) . .
C17C C18C C19C C20C 1.4(11) . .
C16C C18C C19C C20C -173.7(8) . .
C18C C19C C20C C21C -1.7(12) . .
C17C N3C C21C C20C -0.2(11) . .
Fe4 N3C C21C C20C -179.1(7) . .
C17C N3C C21C C22C 177.7(8) . .
Fe4 N3C C21C C22C -1.3(9) . .
C19C C20C C21C N3C 1.1(12) . .
C19C C20C C21C C22C -176.5(9) . .
C23C N4C C22C C21C -170.1(9) . .
C23J N4C C22C C21C 173.2(12) . .
Fe4 N4C C22C C21C 1.8(11) . .
N3C C21C C22C N4C -0.4(12) . .
C20C C21C C22C N4C 177.5(9) . .
C22C N4C C23C C28C -124.0(12) . .
Fe4 N4C C23C C28C 65.2(13) . .
C22C N4C C23C C24C 54.5(14) . .
Fe4 N4C C23C C24C -116.3(11) . .
C28C C23C C24C C25C 0.5(15) . .
N4C C23C C24C C25C -178.0(13) . .
C23C C24C C25C C26C 0.7(16) . .
C24C C25C C26C C27C -1.3(16) . .
C24C C25C C26C F2C 179.5(14) . .
C25C C26C C27C C28C 0.7(16) . .
F2C C26C C27C C28C 179.9(14) . .
C24C C23C C28C C27C -1.1(15) . .
N4C C23C C28C C27C 177.4(13) . .
C26C C27C C28C C23C 0.5(16) . .
C22C N4C C23J C28J 125(2) . .
Fe4 N4C C23J C28J -65(3) . .
C22C N4C C23J C24J -49(3) . .
Fe4 N4C C23J C24J 121(2) . .
C28J C23J C24J C25J 1(4) . .
N4C C23J C24J C25J 175(2) . .
C23J C24J C25J C26J 2(4) . .
C24J C25J C26J C27J -6(5) . .
C24J C25J C26J F2J -176(2) . .
C25J C26J C27J C28J 6(5) . .
F2J C26J C27J C28J 176(2) . .
C24J C23J C28J C27J -1(4) . .
N4C C23J C28J C27J -175(2) . .
C26J C27J C28J C23J -3(4) . .
C15C C14C C29C C30C 85.9(10) . .
C13C C14C C29C C30C -97.1(10) . .
C14C C29C C30C C31C -73.2(12) . .
C29C C30C C31C C32C 68.4(13) . .
C30C C31C C32C C33C -101.2(11) . .
C31C C32C C33C C34C 52.7(12) . .
C14C C15C C34C C33C -88.4(9) . .
C16C C15C C34C C33C 86.8(9) . .
C32C C33C C34C C15C 56.1(11) . .
C13D N5D N6D C16D -0.5(10) . .
C7D N1D C1D C2D -60.2(11) . .
Fe2 N1D C1D C2D 117.4(8) . .
C7D N1D C1D C6D 117.5(9) . .
Fe2 N1D C1D C6D -64.8(10) . .
C6D C1D C2D C3D -0.2(13) . .
N1D C1D C2D C3D 177.6(9) . .
C1D C2D C3D C4D -0.1(14) . .
C2D C3D C4D C5D -0.3(14) . .
C2D C3D C4D F1D 178.8(11) . .
C3D C4D C5D C6D 1.1(15) . .
F1D C4D C5D C6D -178.0(11) . .
C4D C5D C6D C1D -1.4(14) . .
C2D C1D C6D C5D 1.0(13) . .
N1D C1D C6D C5D -176.8(10) . .
C1D N1D C7D C8D 173.9(7) . .
Fe2 N1D C7D C8D -4.1(10) . .
C12D N2D C8D C9D 3.0(10) . .
Fe2 N2D C8D C9D -172.3(6) . .
C12D N2D C8D C7D -174.4(7) . .
Fe2 N2D C8D C7D 10.3(8) . .
N1D C7D C8D N2D -4.1(10) . .
N1D C7D C8D C9D 178.5(8) . .
N2D C8D C9D C10D -1.7(12) . .
C7D C8D C9D C10D 175.4(9) . .
C8D C9D C10D C11D -0.4(12) . .
C9D C10D C11D C12D 1.2(11) . .
C9D C10D C11D C13D 179.3(9) . .
C8D N2D C12D C11D -2.2(11) . .
Fe2 N2D C12D C11D 172.3(6) . .
C10D C11D C12D N2D 0.2(11) . .
C13D C11D C12D N2D -178.1(7) . .
N6D N5D C13D C14D 3.6(10) . .
N6D N5D C13D C11D -174.2(7) . .
C10D C11D C13D N5D -136.9(8) . .
C12D C11D C13D N5D 41.2(9) . .
C10D C11D C13D C14D 45.3(11) . .
C12D C11D C13D C14D -136.5(8) . .
N5D C13D C14D C15D -1.9(10) . .
C11D C13D C14D C15D 175.6(7) . .
N5D C13D C14D C29D 177.7(8) . .
C11D C13D C14D C29D -4.8(11) . .
C13D C14D C15D C16D -2.4(9) . .
C29D C14D C15D C16D 178.0(8) . .
C13D C14D C15D C34D 173.6(7) . .
C29D C14D C15D C34D -6.1(11) . .
N5D N6D C16D C15D -4.2(10) . .
N5D N6D C16D C18D 176.1(7) . .
C14D C15D C16D N6D 5.6(10) . .
C34D C15D C16D N6D -170.4(8) . .
C14D C15D C16D C18D -174.6(7) . .
C34D C15D C16D C18D 9.3(10) . .
C21D N3D C17D C18D -0.7(9) . .
Fe1 N3D C17D C18D -176.1(5) . .
N3D C17D C18D C19D 1.5(10) . .
N3D C17D C18D C16D 178.6(7) . .
N6D C16D C18D C17D -115.4(7) . .
C15D C16D C18D C17D 64.8(9) . .
N6D C16D C18D C19D 61.6(9) . .
C15D C16D C18D C19D -118.2(8) . .
C17D C18D C19D C20D -1.1(10) . .
C16D C18D C19D C20D -178.2(7) . .
C18D C19D C20D C21D 0.1(11) . .
C17D N3D C21D C20D -0.4(9) . .
Fe1 N3D C21D C20D 175.7(6) . .
C17D N3D C21D C22D 179.2(7) . .
Fe1 N3D C21D C22D -4.7(7) . .
C19D C20D C21D N3D 0.6(11) . .
C19D C20D C21D C22D -178.9(8) . .
C23D N4D C22D C21D -175.3(6) . .
Fe1 N4D C22D C21D -0.9(9) . .
N3D C21D C22D N4D 3.7(10) . .
C20D C21D C22D N4D -176.7(7) . .
C22D N4D C23D C28D -114.5(9) . .
Fe1 N4D C23D C28D 71.6(8) . .
C22D N4D C23D C24D 69.3(10) . .
Fe1 N4D C23D C24D -104.6(7) . .
C28D C23D C24D C25D -0.7(11) . .
N4D C23D C24D C25D 175.6(8) . .
C23D C24D C25D C26D -0.2(12) . .
C24D C25D C26D F2D 179.3(9) . .
C24D C25D C26D C27D 0.9(12) . .
C25D C26D C27D C28D -0.7(12) . .
F2D C26D C27D C28D -179.1(8) . .
C26D C27D C28D C23D -0.3(11) . .
C24D C23D C28D C27D 1.0(11) . .
N4D C23D C28D C27D -175.2(7) . .
C15D C14D C29D C30D 82.8(13) . .
C13D C14D C29D C30D -96.8(12) . .
C14D C29D C30D C31D -69.4(16) . .
C29D C30D C31D C32D 68.0(18) . .
C30D C31D C32D C33D -103.7(14) . .
C31D C32D C33D C34D 56.1(13) . .
C14D C15D C34D C33D -91.7(10) . .
C16D C15D C34D C33D 84.1(10) . .
C32D C33D C34D C15D 54.0(12) . .
C13E N5E N6E C16E 1.0(9) . .
C7E N1E C1E C6E 132.0(13) . .
Fe3 N1E C1E C6E -54.2(16) . .
C7E N1E C1E C2E -47.4(16) . .
Fe3 N1E C1E C2E 126.4(12) . .
C6E C1E C2E C3E -1.1(16) . .
N1E C1E C2E C3E 178.3(16) . .
C1E C2E C3E C4E 1.0(18) . .
C2E C3E C4E C5E -0.5(17) . .
C2E C3E C4E F1E -179.0(17) . .
C3E C4E C5E C6E 0.0(17) . .
F1E C4E C5E C6E 178.5(17) . .
C2E C1E C6E C5E 0.6(16) . .
N1E C1E C6E C5E -178.9(16) . .
C4E C5E C6E C1E 0.0(18) . .
C7E N1E C1J C2J -86(3) . .
Fe3 N1E C1J C2J 107(3) . .
C7E N1E C1J C6J 109(3) . .
Fe3 N1E C1J C6J -57(4) . .
C6J C1J C2J C3J -20(5) . .
N1E C1J C2J C3J 174(3) . .
C1J C2J C3J C4J 12(5) . .
C2J C3J C4J C5J 2(6) . .
C2J C3J C4J F1J -176(3) . .
C3J C4J C5J C6J -8(6) . .
F1J C4J C5J C6J 170(3) . .
C2J C1J C6J C5J 13(5) . .
N1E C1J C6J C5J 177(3) . .
C4J C5J C6J C1J 0(5) . .
C1E N1E C7E C8E 166.4(10) . .
C1J N1E C7E C8E -176.1(13) . .
Fe3 N1E C7E C8E -8.6(11) . .
C12E N2E C8E C9E 3.7(10) . .
Fe3 N2E C8E C9E -169.3(6) . .
C12E N2E C8E C7E -174.2(7) . .
Fe3 N2E C8E C7E 12.8(8) . .
N1E C7E C8E N2E -2.7(11) . .
N1E C7E C8E C9E 179.5(8) . .
N2E C8E C9E C10E -2.1(11) . .
C7E C8E C9E C10E 175.6(8) . .
C8E C9E C10E C11E -1.1(11) . .
C9E C10E C11E C12E 2.5(10) . .
C9E C10E C11E C13E 179.1(7) . .
C8E N2E C12E C11E -2.1(10) . .
Fe3 N2E C12E C11E 169.7(6) . .
C10E C11E C12E N2E -0.9(10) . .
C13E C11E C12E N2E -177.7(7) . .
N6E N5E C13E C14E 1.0(9) . .
N6E N5E C13E C11E -174.8(6) . .
C12E C11E C13E N5E 51.0(8) . .
C10E C11E C13E N5E -125.6(7) . .
C12E C11E C13E C14E -124.8(7) . .
C10E C11E C13E C14E 58.6(10) . .
N5E C13E C14E C15E -1.2(9) . .
C11E C13E C14E C15E 174.1(7) . .
N5E C13E C14E C29E -179.6(7) . .
C11E C13E C14E C29E -4.4(10) . .
C13E C14E C15E C16E -0.5(9) . .
C29E C14E C15E C16E 178.0(7) . .
C13E C14E C15E C34E 174.0(7) . .
C29E C14E C15E C34E -7.5(11) . .
N5E N6E C16E C15E -2.8(10) . .
N5E N6E C16E C18E 175.9(6) . .
C14E C15E C16E N6E 2.5(9) . .
C34E C15E C16E N6E -172.0(7) . .
C14E C15E C16E C18E -176.1(7) . .
C34E C15E C16E C18E 9.4(10) . .
C21E N3E C17E C18E 0.0(10) . .
Fe2 N3E C17E C18E -177.1(6) . .
N3E C17E C18E C19E 1.2(10) . .
N3E C17E C18E C16E 176.8(7) . .
N6E C16E C18E C17E -126.2(7) . .
C15E C16E C18E C17E 52.5(9) . .
N6E C16E C18E C19E 49.3(9) . .
C15E C16E C18E C19E -131.9(8) . .
C17E C18E C19E C20E -2.1(11) . .
C16E C18E C19E C20E -177.7(8) . .
C18E C19E C20E C21E 1.8(12) . .
C17E N3E C21E C20E -0.3(10) . .
Fe2 N3E C21E C20E 177.2(7) . .
C17E N3E C21E C22E -179.5(7) . .
Fe2 N3E C21E C22E -2.0(8) . .
C19E C20E C21E N3E -0.7(12) . .
C19E C20E C21E C22E 178.5(9) . .
C23E N4E C22E C21E -172.5(8) . .
Fe2 N4E C22E C21E -0.4(11) . .
N3E C21E C22E N4E 1.6(11) . .
C20E C21E C22E N4E -177.6(9) . .
C22E N4E C23E C28E -121.8(10) . .
Fe2 N4E C23E C28E 67.2(11) . .
C22E N4E C23E C24E 58.5(12) . .
Fe2 N4E C23E C24E -112.5(9) . .
C28E C23E C24E C25E 1.5(13) . .
N4E C23E C24E C25E -178.8(10) . .
C23E C24E C25E C26E -0.7(14) . .
C24E C25E C26E F2E 177.3(11) . .
C24E C25E C26E C27E -0.7(14) . .
F2E C26E C27E C28E -176.8(12) . .
C25E C26E C27E C28E 1.1(15) . .
C24E C23E C28E C27E -1.0(13) . .
N4E C23E C28E C27E 179.2(10) . .
C26E C27E C28E C23E -0.2(15) . .
C15E C14E C29E C30E 83.6(11) . .
C13E C14E C29E C30E -98.0(11) . .
C14E C29E C30E C31E -72.7(14) . .
C29E C30E C31E C32E 72.5(16) . .
C30E C31E C32E C33E -106.5(13) . .
C31E C32E C33E C34E 56.3(14) . .
C14E C15E C34E C33E -91.4(10) . .
C16E C15E C34E C33E 82.8(10) . .
C32E C33E C34E C15E 53.7(13) . .
C7F N1F C1F C6F 114.6(9) . .
Fe3 N1F C1F C6F -65.3(10) . .
C7F N1F C1F C2F -66.7(10) . .
Fe3 N1F C1F C2F 113.5(8) . .
C6F C1F C2F C3F 0.5(12) . .
N1F C1F C2F C3F -178.2(9) . .
C1F C2F C3F C4F -0.1(13) . .
C2F C3F C4F F1F 179.9(11) . .
C2F C3F C4F C5F 0.5(14) . .
F1F C4F C5F C6F 179.3(11) . .
C3F C4F C5F C6F -1.2(14) . .
C4F C5F C6F C1F 1.6(14) . .
C2F C1F C6F C5F -1.3(13) . .
N1F C1F C6F C5F 177.5(10) . .
C1F N1F C7F C8F 179.9(6) . .
Fe3 N1F C7F C8F -0.3(9) . .
C12F N2F C8F C9F 1.3(9) . .
Fe3 N2F C8F C9F 178.3(5) . .
C12F N2F C8F C7F -177.7(6) . .
Fe3 N2F C8F C7F -0.7(7) . .
N1F C7F C8F N2F 0.7(9) . .
N1F C7F C8F C9F -178.4(7) . .
N2F C8F C9F C10F 0.2(10) . .
C7F C8F C9F C10F 179.2(7) . .
C8F C9F C10F C11F -1.7(10) . .
C9F C10F C11F C12F 1.6(9) . .
C9F C10F C11F C13F -169.5(7) . .
C9F C10F C11F C13I 173.8(8) . .
C8F N2F C12F C11F -1.5(9) . .
Fe3 N2F C12F C11F -178.1(5) . .
C10F C11F C12F N2F 0.1(10) . .
C13F C11F C12F N2F 171.6(7) . .
C13I C11F C12F N2F -172.7(8) . .
C13F N5F N6F C16F 3.6(12) . .
N6F N5F C13F C14F -6.0(11) . .
N6F N5F C13F C11F -177.6(9) . .
C10F C11F C13F N5F -127.3(8) . .
C12F C11F C13F N5F 61.6(9) . .
C10F C11F C13F C14F 61.4(10) . .
C12F C11F C13F C14F -109.8(9) . .
N5F C13F C14F C15F 3.1(11) . .
C11F C13F C14F C15F 174.4(8) . .
N5F C13F C14F C29F -174.7(12) . .
C11F C13F C14F C29F -3.5(14) . .
C13F C14F C15F C16F 1.3(11) . .
C29F C14F C15F C16F 179.4(11) . .
C13F C14F C15F C34F -173.1(11) . .
C29F C14F C15F C34F 5.0(13) . .
N5F N6F C16F C15F 1.6(13) . .
N5F N6F C16F C18F -168.0(9) . .
C14F C15F C16F N6F -3.7(12) . .
C34F C15F C16F N6F 170.1(12) . .
C14F C15F C16F C18F 165.2(9) . .
C34F C15F C16F C18F -20.9(15) . .
C13F C14F C29F C30F 81.3(18) . .
C15F C14F C29F C30F -96.6(16) . .
C14F C29F C30F C31F 56(2) . .
C29F C30F C31F C32F 50(3) . .
C30F C31F C32F C33F -94(2) . .
C31F C32F C33F C34F 73(2) . .
C16F C15F C34F C33F -91.5(16) . .
C14F C15F C34F C33F 82.2(15) . .
C32F C33F C34F C15F -85(2) . .
C13I N5I N6I C16I 1.5(12) . .
N6I N5I C13I C14I 5.4(11) . .
N6I N5I C13I C11F 179.1(8) . .
C10F C11F C13I C14I -74.0(11) . .
C12F C11F C13I C14I 98.3(9) . .
C10F C11F C13I N5I 112.4(8) . .
C12F C11F C13I N5I -75.3(9) . .
N5I C13I C14I C15I -5.0(12) . .
C11F C13I C14I C15I -177.9(8) . .
N5I C13I C14I C29I 173.4(11) . .
C11F C13I C14I C29I 0.6(14) . .
C13I C14I C15I C16I -1.6(11) . .
C29I C14I C15I C16I 179.9(11) . .
C13I C14I C15I C34I 178.8(11) . .
C29I C14I C15I C34I 0.3(13) . .
N5I N6I C16I C15I -8.4(14) . .
N5I N6I C16I C18F 174.5(9) . .
C14I C15I C16I N6I 7.8(11) . .
C34I C15I C16I N6I -172.6(12) . .
C14I C15I C16I C18F -175.3(8) . .
C34I C15I C16I C18F 4.3(14) . .
C13I C14I C29I C30I 98.1(15) . .
C15I C14I C29I C30I -83.5(15) . .
C14I C29I C30I C31I 80(2) . .
C29I C30I C31I C32I 8(4) . .
C30I C31I C32I C33I -75(4) . .
C31I C32I C33I C34I 85.8(17) . .
C16I C15I C34I C33I -84.5(16) . .
C14I C15I C34I C33I 95.0(14) . .
C32I C33I C34I C15I -117.5(14) . .
C21F N3F C17F C18F 1.0(10) . .
Fe1 N3F C17F C18F -168.9(5) 2_655 .
N3F C17F C18F C19F -0.5(10) . .
N3F C17F C18F C16I 170.6(7) . .
N3F C17F C18F C16F -169.9(8) . .
N6I C16I C18F C19F -91.2(9) . .
C15I C16I C18F C19F 91.8(9) . .
N6I C16I C18F C17F 97.9(9) . .
C15I C16I C18F C17F -79.1(10) . .
N6F C16F C18F C19F 135.7(8) . .
C15F C16F C18F C19F -33.9(12) . .
N6F C16F C18F C17F -54.9(11) . .
C15F C16F C18F C17F 135.5(9) . .
C17F C18F C19F C20F -0.7(9) . .
C16I C18F C19F C20F -171.4(7) . .
C16F C18F C19F C20F 168.8(8) . .
C18F C19F C20F C21F 1.2(10) . .
C17F N3F C21F C20F -0.4(10) . .
Fe1 N3F C21F C20F 171.4(6) 2_655 .
C17F N3F C21F C22F 178.0(7) . .
Fe1 N3F C21F C22F -10.2(7) 2_655 .
C19F C20F C21F N3F -0.7(11) . .
C19F C20F C21F C22F -179.0(7) . .
C23F N4F C22F C21F -177.0(6) . .
Fe1 N4F C22F C21F 1.1(9) 2_655 .
N3F C21F C22F N4F 6.3(9) . .
C20F C21F C22F N4F -175.3(7) . .
C22F N4F C23F C24F -57.3(9) . .
Fe1 N4F C23F C24F 125.0(7) 2_655 .
C22F N4F C23F C28F 119.4(8) . .
Fe1 N4F C23F C28F -58.3(9) 2_655 .
C28F C23F C24F C25F 0.1(11) . .
N4F C23F C24F C25F 176.8(7) . .
C23F C24F C25F C26F 1.4(11) . .
C24F C25F C26F F2F 179.0(8) . .
C24F C25F C26F C27F -1.7(12) . .
F2F C26F C27F C28F 179.6(8) . .
C25F C26F C27F C28F 0.3(12) . .
C26F C27F C28F C23F 1.3(11) . .
C24F C23F C28F C27F -1.5(11) . .
N4F C23F C28F C27F -178.1(7) . .
C7G N1G C1G C6G -60.2(9) . .
Fe4 N1G C1G C6G 118.5(7) . .
C7G N1G C1G C2G 116.1(8) . .
Fe4 N1G C1G C2G -65.2(9) . .
C6G C1G C2G C3G 0.2(11) . .
N1G C1G C2G C3G -176.0(7) . .
C1G C2G C3G C4G -0.3(11) . .
C2G C3G C4G F1G 178.8(8) . .
C2G C3G C4G C5G -0.2(12) . .
F1G C4G C5G C6G -178.3(8) . .
C3G C4G C5G C6G 0.7(12) . .
C2G C1G C6G C5G 0.3(11) . .
N1G C1G C6G C5G 176.5(8) . .
C4G C5G C6G C1G -0.7(11) . .
C1G N1G C7G C8G -178.0(6) . .
Fe4 N1G C7G C8G 3.1(9) . .
C12G N2G C8G C9G -1.4(10) . .
Fe4 N2G C8G C9G 174.2(6) . .
C12G N2G C8G C7G 176.8(8) . .
Fe4 N2G C8G C7G -7.6(7) . .
N1G C7G C8G N2G 3.0(9) . .
N1G C7G C8G C9G -178.8(7) . .
N2G C8G C9G C10G -0.1(11) . .
C7G C8G C9G C10G -178.1(7) . .
C8G C9G C10G C11G 0.6(11) . .
C9G C10G C11G C12G 0.3(10) . .
C9G C10G C11G C13G 168.5(8) . .
C9G C10G C11G C16G -166.1(7) . 2_655
C8G N2G C12G C11G 2.5(12) . .
Fe4 N2G C12G C11G -172.3(6) . .
C10G C11G C12G N2G -2.0(12) . .
C13G C11G C12G N2G -171.2(9) . .
C16G C11G C12G N2G 165.9(9) 2_655 .
C13G N5G N6G C16G 2.6(9) . .
N6G N5G C13G C14G 8.7(10) . .
N6G N5G C13G C11G -171.1(8) . .
C10G C11G C13G N5G 144.2(8) . .
C12G C11G C13G N5G -47.4(9) . .
C16G C11G C13G N5G 42.8(9) 2_655 .
C10G C11G C13G C14G -35.6(12) . .
C12G C11G C13G C14G 132.8(9) . .
C16G C11G C13G C14G -137.0(13) 2_655 .
N5G C13G C14G C15G -10.3(11) . .
C11G C13G C14G C15G 169.5(8) . .
N5G C13G C14G C29G 162.4(12) . .
C11G C13G C14G C29G -17.8(15) . .
C13G C14G C15G C16G 1.5(11) . .
C29G C14G C15G C16G -172.0(11) . .
C13G C14G C15G C34G 177.2(11) . .
C29G C14G C15G C34G 3.7(13) . .
N5G N6G C16G C15G -12.1(12) . .
C14G C15G C16G N6G 9.7(12) . .
C34G C15G C16G N6G -165.5(12) . .
C13G C14G C29G C30G -90.6(16) . .
C15G C14G C29G C30G 82.1(15) . .
C14G C29G C30G C31G -88.0(19) . .
C29G C30G C31G C32G 75(2) . .
C30G C31G C32G C33G -98(2) . .
C31G C32G C33G C34G 51(3) . .
C16G C15G C34G C33G 80.5(17) . .
C14G C15G C34G C33G -94.7(15) . .
C32G C33G C34G C15G 58(2) . .
C7H N1H C1H C2H -65.0(10) . .
Fe2 N1H C1H C2H 114.8(7) . .
C7H N1H C1H C6H 116.0(8) . .
Fe2 N1H C1H C6H -64.2(9) . .
C6H C1H C2H C3H -0.7(11) . .
N1H C1H C2H C3H -179.7(8) . .
C1H C2H C3H C4H 1.0(12) . .
C2H C3H C4H C5H -1.1(13) . .
C2H C3H C4H F1H 178.7(9) . .
C3H C4H C5H C6H 0.8(13) . .
F1H C4H C5H C6H -179.0(9) . .
C2H C1H C6H C5H 0.4(11) . .
N1H C1H C6H C5H 179.4(8) . .
C4H C5H C6H C1H -0.4(12) . .
C1H N1H C7H C8H 179.6(6) . .
Fe2 N1H C7H C8H -0.3(8) . .
C12H N2H C8H C9H 0.5(10) . .
Fe2 N2H C8H C9H 171.9(6) . .
C12H N2H C8H C7H -178.5(8) . .
Fe2 N2H C8H C7H -7.1(7) . .
N1H C7H C8H N2H 4.9(9) . .
N1H C7H C8H C9H -174.1(7) . .
N2H C8H C9H C10H -0.9(10) . .
C7H C8H C9H C10H 178.0(7) . .
C8H C9H C10H C11H -0.2(10) . .
C9H C10H C11H C12H 1.4(10) . .
C9H C10H C11H C13H -158.9(8) . .
C9H C10H C11H C16H 160.3(8) . 2_655
C8H N2H C12H C11H 0.9(12) . .
Fe2 N2H C12H C11H -169.1(6) . .
C10H C11H C12H N2H -1.9(12) . .
C13H C11H C12H N2H 161.2(9) . .
C16H C11H C12H N2H -163.0(9) 2_655 .
C13H N5H N6H C16H 0.1(10) . .
N6H N5H C13H C14H -9.2(10) . .
N6H N5H C13H C11H 170.3(8) . .
C10H C11H C13H C14H 41.1(12) . .
C12H C11H C13H C14H -120.2(10) . .
C16H C11H C13H C14H 140.2(13) 2_655 .
C10H C11H C13H N5H -138.3(8) . .
C12H C11H C13H N5H 60.4(8) . .
C16H C11H C13H N5H -39.2(7) 2_655 .
N5H C13H C14H C15H 7.8(11) . .
C11H C13H C14H C15H -171.6(9) . .
N5H C13H C14H C29H -168.2(11) . .
C11H C13H C14H C29H 12.4(15) . .
C13H C14H C15H C16H 1.4(11) . .
C29H C14H C15H C16H 177.9(11) . .
C13H C14H C15H C34H -169.4(10) . .
C29H C14H C15H C34H 7.1(13) . .
C14H C15H C16H N6H -10.3(11) . .
C34H C15H C16H N6H 159.1(12) . .
N5H N6H C16H C15H 10.2(12) . .
C13H C14H C29H C30H 71.5(17) . .
C15H C14H C29H C30H -104.6(14) . .
C14H C29H C30H C31H 62(2) . .
C29H C30H C31H C32H 44(3) . .
C30H C31H C32H C33H -82(2) . .
C31H C32H C33H C34H 60(2) . .
C16H C15H C34H C33H -89.3(16) . .
C14H C15H C34H C33H 80.1(16) . .
C32H C33H C34H C15H -81(2) . .
C6Y N1Y C2Y C3Y 58.9(14) . .
C10Y N1Y C2Y C3Y -177.7(11) . .
C14Y N1Y C2Y C3Y -55.6(13) . .
N1Y C2Y C3Y C4Y 177.5(12) . .
C2Y C3Y C4Y C5Y 178.8(14) . .
C2Y N1Y C6Y C7Y 70.1(17) . .
C10Y N1Y C6Y C7Y -54.2(17) . .
C14Y N1Y C6Y C7Y -172.2(14) . .
N1Y C6Y C7Y C8Y 173.6(15) . .
C6Y C7Y C8Y C9Y -154(3) . .
C2Y N1Y C10Y C11Y 74.7(14) . .
C6Y N1Y C10Y C11Y -158.7(13) . .
C14Y N1Y C10Y C11Y -45.9(15) . .
N1Y C10Y C11Y C12Y 176.6(11) . .
C10Y C11Y C12Y C13Y -176.8(14) . .
C2Y N1Y C14Y C15Y -171.3(14) . .
C6Y N1Y C14Y C15Y 67.0(17) . .
C10Y N1Y C14Y C15Y -49.5(18) . .
N1Y C14Y C15Y C16Y 167.2(16) . .
C14Y C15Y C16Y C17Y 43(4) . .
C14X N1X C2X C3X 170(3) . .
C6X N1X C2X C3X -68(3) . .
C10X N1X C2X C3X 50(3) . .
N1X C2X C3X C4X 168(3) . .
C2X C3X C4X C5X -175(3) . .
C14X N1X C6X C7X -45(4) . .
C2X N1X C6X C7X -167(4) . .
C10X N1X C6X C7X 76(4) . .
N1X C6X C7X C8X -156(4) . .
C6X C7X C8X C9X 142(5) . .
C14X N1X C10X C11X -64(4) . .
C2X N1X C10X C11X 57(4) . .
C6X N1X C10X C11X 175(4) . .
N1X C10X C11X C12X -165(4) . .
C10X C11X C12X C13X 177(5) . .
C2X N1X C14X C15X 47(5) . .
C6X N1X C14X C15X -74(5) . .
C10X N1X C14X C15X 165(4) . .
N1X C14X C15X C16X 159(4) . .
C14X C15X C16X C17X -134(5) . .
C90Z C85Z C86Z C87Z 0.0 . .
C85Z C86Z C87Z C88Z 0.0 . .
C86Z C87Z C88Z C89Z 0.0 . .
C87Z C88Z C89Z C90Z 0.0 . .
C88Z C89Z C90Z C85Z 0.0 . .
C86Z C85Z C90Z C89Z 0.0 . .
C6Z C1Z C2Z C3Z 0.0 . .
C1Z C2Z C3Z C4Z 0.0 . .
C2Z C3Z C4Z C5Z 0.0 . .
C3Z C4Z C5Z C6Z 0.0 . .
C4Z C5Z C6Z C1Z 0.0 . .
C2Z C1Z C6Z C5Z 0.0 . .
C12Z C7Z C8Z C9Z 0.0 . .
C7Z C8Z C9Z C10Z 0.0 . .
C8Z C9Z C10Z C11Z 0.0 . .
C9Z C10Z C11Z C12Z 0.0 . .
C10Z C11Z C12Z C7Z 0.0 . .
C8Z C7Z C12Z C11Z 0.0 . .
C18Z C13Z C14Z C15Z 0.0 . .
C13Z C14Z C15Z C16Z 0.0 . .
C14Z C15Z C16Z C17Z 0.0 . .
C15Z C16Z C17Z C18Z 0.0 . .
C16Z C17Z C18Z C13Z 0.0 . .
C14Z C13Z C18Z C17Z 0.0 . .
C24Z C19Z C20Z C21Z 0.0 . .
C19Z C20Z C21Z C22Z 0.0 . .
C20Z C21Z C22Z C23Z 0.0 . .
C21Z C22Z C23Z C24Z 0.0 . .
C22Z C23Z C24Z C19Z 0.0 . .
C20Z C19Z C24Z C23Z 0.0 . .
C30Z C25Z C26Z C27Z 0.0 . .
C25Z C26Z C27Z C28Z 0.0 . .
C26Z C27Z C28Z C29Z 0.0 . .
C27Z C28Z C29Z C30Z 0.0 . .
C28Z C29Z C30Z C25Z 0.0 . .
C26Z C25Z C30Z C29Z 0.0 . .
C30U C25U C26U C27U 0.0 . .
C25U C26U C27U C28U 0.0 . .
C26U C27U C28U C29U 0.0 . .
C27U C28U C29U C30U 0.0 . .
C28U C29U C30U C25U 0.0 . .
C26U C25U C30U C29U 0.0 . .
C36Z C31Z C32Z C33Z 0.0 . .
C31Z C32Z C33Z C34Z 0.0 . .
C32Z C33Z C34Z C35Z 0.0 . .
C33Z C34Z C35Z C36Z 0.0 . .
C34Z C35Z C36Z C31Z 0.0 . .
C32Z C31Z C36Z C35Z 0.0 . .
C78Z C73Z C74Z C75Z 0.0 . .
C73Z C74Z C75Z C76Z 0.0 . .
C74Z C75Z C76Z C77Z 0.0 . .
C75Z C76Z C77Z C78Z 0.0 . .
C76Z C77Z C78Z C73Z 0.0 . .
C74Z C73Z C78Z C77Z 0.0 . .
C36V C31V C32V C33V 0.0 . .
C31V C32V C33V C34V 0.0 . .
C32V C33V C34V C35V 0.0 . .
C33V C34V C35V C36V 0.0 . .
C34V C35V C36V C31V 0.0 . .
C32V C31V C36V C35V 0.0 . .
C42Z C37Z C38Z C39Z 0.0 . .
C37Z C38Z C39Z C40Z 0.0 . .
C38Z C39Z C40Z C41Z 0.0 . .
C39Z C40Z C41Z C42Z 0.0 . .
C40Z C41Z C42Z C37Z 0.0 . .
C38Z C37Z C42Z C41Z 0.0 . .
C42V C37V C38V C39V 0.0 . .
C37V C38V C39V C40V 0.0 . .
C38V C39V C40V C41V 0.0 . .
C39V C40V C41V C42V 0.0 . .
C40V C41V C42V C37V 0.0 . .
C38V C37V C42V C41V 0.0 . .
C48Z C43Z C44Z C45Z 0.0 . .
C43Z C44Z C45Z C46Z 0.0 . .
C44Z C45Z C46Z C47Z 0.0 . .
C45Z C46Z C47Z C48Z 0.0 . .
C46Z C47Z C48Z C43Z 0.0 . .
C44Z C43Z C48Z C47Z 0.0 . .
C54Z C49Z C50Z C51Z 0.0 . .
C49Z C50Z C51Z C52Z 0.0 . .
C50Z C51Z C52Z C53Z 0.0 . .
C51Z C52Z C53Z C54Z 0.0 . .
C52Z C53Z C54Z C49Z 0.0 . .
C50Z C49Z C54Z C53Z 0.0 . .
C60Z C55Z C56Z C57Z 0.0 . .
C55Z C56Z C57Z C58Z 0.0 . .
C56Z C57Z C58Z C59Z 0.0 . .
C57Z C58Z C59Z C60Z 0.0 . .
C58Z C59Z C60Z C55Z 0.0 . .
C56Z C55Z C60Z C59Z 0.0 . .
C66Z C61Z C62Z C63Z 0.0 . .
C61Z C62Z C63Z C64Z 0.0 . .
C62Z C63Z C64Z C65Z 0.0 . .
C63Z C64Z C65Z C66Z 0.0 . .
C64Z C65Z C66Z C61Z 0.0 . .
C62Z C61Z C66Z C65Z 0.0 . .
C66U C61U C62U C63U 0.0 . .
C61U C62U C63U C64U 0.0 . .
C62U C63U C64U C65U 0.0 . .
C63U C64U C65U C66U 0.0 . .
C64U C65U C66U C61U 0.0 . .
C62U C61U C66U C65U 0.0 . .
C72Z C68Z C67Z C69Z 0.0 . .
C68Z C67Z C69Z C70Z 0.0 . .
C67Z C69Z C70Z C71Z 0.0 . .
C69Z C70Z C71Z C72Z 0.0 . .
C70Z C71Z C72Z C68Z 0.0 . .
C67Z C68Z C72Z C71Z 0.0 . .
C84Z C79Z C80Z C81Z 0.0 . .
C79Z C80Z C81Z C82Z 0.0 . .
C80Z C81Z C82Z C83Z 0.0 . .
C81Z C82Z C83Z C84Z 0.0 . .
C82Z C83Z C84Z C79Z 0.0 . .
C80Z C79Z C84Z C83Z 0.0 . .
C84V C79V C80V C81V 0.0 . .
C79V C80V C81V C82V 0.0 . .
C80V C81V C82V C83V 0.0 . .
C81V C82V C83V C84V 0.0 . .
C82V C83V C84V C79V 0.0 . .
C80V C79V C84V C83V 0.0 . .
C96Z C91Z C92Z C93Z 0.0 . .
C91Z C92Z C93Z C94Z 0.0 . .
C92Z C93Z C94Z C95Z 0.0 . .
C93Z C94Z C95Z C96Z 0.0 . .
C94Z C95Z C96Z C91Z 0.0 . .
C92Z C91Z C96Z C95Z 0.0 . .
C6U C1U C2U C3U 0.0 . .
C1U C2U C3U C4U 0.0 . .
C2U C3U C4U C5U 0.0 . .
C3U C4U C5U C6U 0.0 . .
C4U C5U C6U C1U 0.0 . .
C2U C1U C6U C5U 0.0 . .
C79U C75U C74U C78U 0.0 . .
C75U C74U C78U C77U 0.0 . .
C74U C78U C77U C76U 0.0 . .
C78U C77U C76U C79U 0.0 . .
C77U C76U C79U C75U 0.0 . .
C74U C75U C79U C76U 0.0 . .
C12U C7U C8U C9U 0.0 . .
C7U C8U C9U C10U 0.0 . .
C8U C9U C10U C11U 0.0 . .
C9U C10U C11U C12U 0.0 . .
C10U C11U C12U C7U 0.0 . .
C8U C7U C12U C11U 0.0 . .
